data_7717813
loop_
_publ_author_name
'Li, Feifan'
'Li, Yaping'
'Duffort, Victor'
'Mentr&#xe9;, Olivier'
'Minaud, Claire'
'Huang, Qingqing'
'Cheng, Xiedong'
'Cui, Rui'
'L&#xfc;, Minfeng'

_publ_section_title
;
 Open frameworks in the
 Na<sub><i>x</i></sub>Mn<sub><i>y</i></sub>(P<sub>2</sub>O<sub>7</sub>)<sub><i>m</i></sub>F<sub><i>n</i></sub>
 fluoro-pyrophosphates system.
;
_journal_name_full 'Dalton transactions (Cambridge, England : 2003)'
_journal_paper_doi 10.1039/d4dt03027c
_journal_year 2025
_chemical_formula_sum 'F Mn3 Na9 O28 P8'
_chemical_formula_weight 1086.5
_space_group_IT_number 2
_space_group_name_Hall '-P 1'
_space_group_name_H-M_alt 'P -1'
_symmetry_cell_setting triclinic
_symmetry_Int_Tables_number 2
_symmetry_space_group_name_Hall '-P 1'
_symmetry_space_group_name_H-M 'P -1'
_audit_update_record
;
2024-09-25 deposited with the CCDC.	2025-01-02 downloaded from the CCDC.
;
_cell_angle_alpha 93.683(2)
_cell_angle_beta 92.420(2)
_cell_angle_gamma 107.398(2)
_cell_formula_units_Z 2
_cell_length_a 6.2807(2)
_cell_length_b 9.8793(3)
_cell_length_c 20.0981(5)
_cell_measurement_reflns_used 604
_cell_measurement_temperature 293
_cell_measurement_theta_max 29.72
_cell_measurement_theta_min 3.4445
_cell_volume 1185.08(6)
_diffrn_ambient_temperature 293
_diffrn_measured_fraction_theta_full 0.99
_diffrn_measured_fraction_theta_max 0.99
_diffrn_measurement_device CCD
_diffrn_measurement_device_type 'Bruker Smart APEX II'
_diffrn_radiation_monochromator graphite
_diffrn_radiation_probe x-ray
_diffrn_radiation_source 'X-ray tube'
_diffrn_radiation_type 'Mo K\a'
_diffrn_radiation_wavelength 0.71073
_diffrn_reflns_av_R_equivalents 0.0635
_diffrn_reflns_av_unetI/netI 0.0946
_diffrn_reflns_limit_h_max 8
_diffrn_reflns_limit_h_min -8
_diffrn_reflns_limit_k_max 13
_diffrn_reflns_limit_k_min -12
_diffrn_reflns_limit_l_max 24
_diffrn_reflns_limit_l_min -26
_diffrn_reflns_number 16351
_diffrn_reflns_theta_full 28.29
_diffrn_reflns_theta_max 28.29
_diffrn_reflns_theta_min 1.02
_exptl_absorpt_coefficient_mu 2.421
_exptl_absorpt_correction_T_max 0.7457
_exptl_absorpt_correction_T_min 0.6882
_exptl_absorpt_correction_type multi-scan
_exptl_absorpt_process_details Bruker
_exptl_crystal_colour russety
_exptl_crystal_density_diffrn 3.0448
_exptl_crystal_description transparent
_exptl_crystal_F_000 1054
_exptl_crystal_size_max 0.080
_exptl_crystal_size_mid 0.040
_exptl_crystal_size_min 0.029
_refine_diff_density_max 0.82
_refine_diff_density_min -0.90
_refine_ls_extinction_method none
_refine_ls_goodness_of_fit_gt 1.43
_refine_ls_goodness_of_fit_ref 1.12
_refine_ls_number_constraints 0
_refine_ls_number_parameters 432
_refine_ls_number_reflns 5839
_refine_ls_number_restraints 0
_refine_ls_R_factor_all 0.1149
_refine_ls_R_factor_gt 0.0429
_refine_ls_shift/su_max 0.0498
_refine_ls_shift/su_mean 0.0063
_refine_ls_structure_factor_coef F
_refine_ls_weighting_details w=1/(\s^2^(F)+0.0001F^2^)
_refine_ls_weighting_scheme sigma
_refine_ls_wR_factor_gt 0.0400
_refine_ls_wR_factor_ref 0.0477
_reflns_number_gt 2762
_reflns_number_total 5839
_reflns_threshold_expression I>3\s(I)
_cod_data_source_file d4dt03027c2.cif
_cod_data_source_block Na9Mn3P8O28F
_cod_depositor_comments
;
The following automatic conversions were performed:

data item '_diffrn_radiation_probe' value 'X-ray' was changed to
'x-ray' in accordance with the
/home/data/users/saulius/crontab/automatic-downloads/rss-feeds/RSC/lib/dictionaries/cif_core.dic
dictionary named 'cif_core.dic' version 2.4.2 last updated on
2011-04-26.

Automatic conversion script
Id: cif_fix_values 8170 2020-07-09 18:12:32Z antanas 
;
_cod_original_formula_sum 'F1 Mn3 Na9 O28 P8'
_cod_database_code 7717813

loop_
_space_group_symop_id
_space_group_symop_operation_xyz
1 x,y,z
2 -x,-y,-z

loop_
_atom_site_label
_atom_site_type_symbol
_atom_site_fract_x
_atom_site_fract_y
_atom_site_fract_z
_atom_site_adp_type
_atom_site_U_iso_or_equiv
_atom_site_site_symmetry_multiplicity
_atom_site_occupancy
_atom_site_calc_flag
_atom_site_refinement_flags
_atom_site_disorder_assembly
_atom_site_disorder_group
Na1 Na 0.9031(5) 0.1462(3) 0.25826(12) Uani 0.0290(11) 2 1 d . . .
Na2 Na 0.0158(4) 0.7965(3) 0.32383(12) Uani 0.0195(9) 2 1 d . . .
Na3 Na 0.5314(4) 0.8024(3) 0.31971(11) Uani 0.0180(9) 2 1 d . . .
Na4 Na -0.4107(4) 0.0702(3) 0.08875(13) Uani 0.0279(10) 2 1 d . . .
Na5 Na 0.5899(3) 0.8843(2) 0.61610(11) Uani 0.0141(8) 2 1 d . . .
Na6 Na 0.0846(4) 0.3822(2) 0.11858(11) Uani 0.0155(9) 2 1 d . . .
Na7 Na 0.9502(4) 0.7082(2) 0.16989(11) Uani 0.0154(9) 2 1 d . . .
Na8 Na 0.9036(4) 0.4145(3) 0.40965(13) Uani 0.0266(10) 2 1 d . . .
Na9 Na 0.4719(4) 0.7206(3) 0.17296(12) Uani 0.0195(9) 2 1 d . . .
Mn1 Mn 0.76123(14) 0.72906(9) 0.48452(4) Uani 0.0075(3) 2 1 d . . .
Mn2 Mn 0.73743(14) 0.77291(9) 1.01128(4) Uani 0.0082(3) 2 1 d . . .
Mn3 Mn 0.39848(15) 0.60519(10) 0.75809(5) Uani 0.0159(3) 2 1 d . . .
P1 P 0.3671(2) 0.53746(16) 0.91996(8) Uani 0.0081(5) 2 1 d . . .
P2 P 0.0550(3) 0.02778(16) 0.11003(8) Uani 0.0102(5) 2 1 d . . .
P3 P 1.2837(2) 0.80417(16) 0.46904(8) Uani 0.0075(5) 2 1 d . . .
P4 P -0.2147(2) 0.30198(16) -0.02686(8) Uani 0.0079(5) 2 1 d . . .
P5 P 0.6405(3) 0.96910(17) 0.77297(8) Uani 0.0123(5) 2 1 d . . .
P6 P 1.1341(2) 0.95135(16) 0.57852(8) Uani 0.0079(5) 2 1 d . . .
P7 P 0.5606(2) 0.52898(16) 0.61161(8) Uani 0.0076(5) 2 1 d . . .
P8 P 0.1683(3) 0.51085(16) 0.26981(8) Uani 0.0107(5) 2 1 d . . .
O1 O 0.7146(6) 0.5801(4) 0.55795(19) Uani 0.0127(14) 2 1 d . . .
O2 O 1.3208(6) 0.8537(4) 0.40104(18) Uani 0.0103(14) 2 1 d . . .
O3 O 0.2934(6) 0.4416(4) 0.22311(19) Uani 0.0145(15) 2 1 d . . .
O4 O 0.2197(6) 0.5610(4) 0.97920(18) Uiso 0.0101(9) 2 1 d . . .
O5 O 1.0542(6) 0.6945(4) 0.47589(19) Uani 0.0121(14) 2 1 d . . .
O6 O 0.3509(6) 0.3810(4) 0.91726(19) Uani 0.0115(14) 2 1 d . . .
O7 O 0.3098(6) 0.5499(4) 0.34147(19) Uani 0.0169(15) 2 1 d . . .
O8 O 0.2669(6) 0.5741(4) 0.85704(19) Uani 0.0153(15) 2 1 d . . .
O9 O -0.0315(6) 0.2530(4) 0.00641(19) Uani 0.0124(14) 2 1 d . . .
O10 O 0.8895(6) 0.8755(4) 0.55265(18) Uani 0.0086(13) 2 1 d . . .
O11 O -0.0203(6) 0.1413(4) 0.14566(19) Uani 0.0166(15) 2 1 d . . .
O12 O 0.1714(6) 0.6565(4) 0.25127(18) Uani 0.0103(13) 2 1 d . . .
O13 O 0.8308(6) 0.8914(4) 0.40666(18) Uani 0.0113(14) 2 1 d . . .
O14 O 0.4981(6) 0.6407(4) 0.65347(19) Uani 0.0145(15) 2 1 d . . .
O15 O 0.8477(6) 0.9005(4) 1.08790(18) Uani 0.0121(14) 2 1 d . . .
O16 O 0.6564(6) 0.5894(4) 0.41271(19) Uiso 0.0135(9) 2 1 d . . .
O17 O 0.6064(6) 0.6329(4) 0.93883(18) Uani 0.0108(14) 2 1 d . . .
O18 O 0.4642(6) 0.7493(4) 0.50052(18) Uani 0.0099(14) 2 1 d . . .
O19 O -0.0600(6) 0.4132(4) 0.28310(19) Uani 0.0177(15) 2 1 d . . .
O20 O 1.2106(6) 0.8796(4) 0.63383(20) Uani 0.0195(16) 2 1 d . . .
O21 O 0.8130(7) 1.0424(4) 0.83885(19) Uani 0.0200(16) 2 1 d . . .
O22 O 0.4402(6) 0.8097(4) 1.02030(19) Uani 0.0124(14) 2 1 d . . .
O23 O 1.2840(6) 0.9397(4) 0.51758(18) Uani 0.0075(13) 2 1 d . . .
O24 O 0.5104(7) 0.8224(4) 0.7901(2) Uani 0.0226(16) 2 1 d . . .
O25 O -0.1757(6) 0.3499(4) -0.09476(18) Uani 0.0114(14) 2 1 d . . .
O26 O 0.2094(6) 0.0704(4) 0.05508(19) Uani 0.0118(14) 2 1 d . . .
O27 O 0.4916(6) 1.0623(4) 0.7691(2) Uani 0.0230(16) 2 1 d . . .
O28 O 0.7937(6) 0.9739(4) 0.7172(2) Uani 0.0204(16) 2 1 d . . .
F1 F 0.7141(5) 0.6858(4) 0.25136(17) Uani 0.0338(16) 2 1 d . . .

loop_
_atom_site_aniso_label
_atom_site_aniso_type_symbol
_atom_site_aniso_U_11
_atom_site_aniso_U_22
_atom_site_aniso_U_33
_atom_site_aniso_U_12
_atom_site_aniso_U_13
_atom_site_aniso_U_23
Na1 Na 0.0436(18) 0.0339(17) 0.0146(15) 0.0182(14) 0.0085(13) 0.0046(13)
Na2 Na 0.0153(14) 0.0282(15) 0.0151(14) 0.0097(11) -0.0047(11) -0.0098(11)
Na3 Na 0.0136(13) 0.0280(15) 0.0123(13) 0.0066(11) 0.0030(11) -0.0020(11)
Na4 Na 0.0123(14) 0.0429(17) 0.0321(17) 0.0099(12) 0.0045(12) 0.0196(14)
Na5 Na 0.0111(13) 0.0166(13) 0.0144(13) 0.0047(10) 0.0005(10) -0.0030(10)
Na6 Na 0.0145(13) 0.0189(13) 0.0130(13) 0.0060(11) 0.0000(11) -0.0033(11)
Na7 Na 0.0152(13) 0.0230(14) 0.0085(13) 0.0068(11) -0.0007(10) 0.0006(11)
Na8 Na 0.0149(14) 0.0439(18) 0.0274(16) 0.0142(12) 0.0052(12) 0.0209(14)
Na9 Na 0.0143(13) 0.0313(15) 0.0136(14) 0.0101(11) -0.0035(11) -0.0066(12)
Mn1 Mn 0.0055(5) 0.0084(5) 0.0075(5) 0.0005(4) 0.0002(4) -0.0007(4)
Mn2 Mn 0.0067(5) 0.0080(5) 0.0086(5) 0.0005(4) -0.0004(4) -0.0004(4)
Mn3 Mn 0.0133(5) 0.0231(6) 0.0123(5) 0.0067(4) 0.0019(4) 0.0018(4)
P1 P 0.0058(8) 0.0111(8) 0.0064(8) 0.0010(6) 0.0001(6) -0.0006(6)
P2 P 0.0125(9) 0.0075(8) 0.0082(8) 0.0001(7) -0.0011(7) -0.0007(6)
P3 P 0.0053(8) 0.0086(8) 0.0076(8) 0.0010(6) 0.0001(6) -0.0012(6)
P4 P 0.0075(8) 0.0083(8) 0.0064(8) 0.0005(6) 0.0005(7) -0.0001(6)
P5 P 0.0157(9) 0.0115(8) 0.0073(8) 0.0011(7) -0.0022(7) 0.0004(6)
P6 P 0.0076(8) 0.0082(8) 0.0072(8) 0.0016(6) 0.0012(6) -0.0007(6)
P7 P 0.0074(8) 0.0085(8) 0.0057(8) 0.0003(6) -0.0001(6) 0.0017(6)
P8 P 0.0091(8) 0.0133(8) 0.0091(8) 0.0033(7) -0.0018(7) -0.0008(7)
O1 O 0.015(2) 0.011(2) 0.011(2) 0.0012(18) 0.0051(18) 0.0058(18)
O2 O 0.012(2) 0.014(2) 0.005(2) 0.0054(18) -0.0009(17) 0.0002(17)
O3 O 0.012(2) 0.022(2) 0.012(2) 0.0108(18) -0.0015(18) -0.0048(19)
O5 O 0.010(2) 0.008(2) 0.017(2) 0.0002(17) 0.0033(18) -0.0025(18)
O6 O 0.013(2) 0.006(2) 0.013(2) 0.0002(17) -0.0026(18) -0.0043(17)
O7 O 0.024(2) 0.020(2) 0.011(2) 0.0138(20) -0.0075(19) 0.0002(19)
O8 O 0.009(2) 0.029(3) 0.009(2) 0.0067(19) -0.0005(18) 0.0027(19)
O9 O 0.010(2) 0.015(2) 0.012(2) 0.0043(18) -0.0035(18) 0.0040(18)
O10 O 0.006(2) 0.012(2) 0.005(2) 0.0000(17) -0.0001(16) -0.0052(17)
O11 O 0.027(3) 0.009(2) 0.015(2) 0.0059(19) 0.003(2) 0.0000(18)
O12 O 0.012(2) 0.011(2) 0.010(2) 0.0054(17) 0.0012(17) 0.0049(17)
O13 O 0.010(2) 0.011(2) 0.012(2) 0.0024(17) 0.0002(17) -0.0040(17)
O14 O 0.015(2) 0.012(2) 0.015(2) 0.0021(18) 0.0019(19) -0.0027(18)
O15 O 0.010(2) 0.012(2) 0.008(2) -0.0060(17) 0.0030(17) -0.0034(17)
O17 O 0.006(2) 0.014(2) 0.009(2) -0.0015(17) -0.0013(17) -0.0037(18)
O18 O 0.008(2) 0.014(2) 0.009(2) 0.0055(17) -0.0003(17) 0.0024(17)
O19 O 0.013(2) 0.018(2) 0.020(2) 0.0010(18) -0.0009(19) 0.0074(19)
O20 O 0.016(2) 0.031(3) 0.014(2) 0.011(2) 0.0012(19) 0.005(2)
O21 O 0.031(3) 0.012(2) 0.014(2) 0.004(2) -0.013(2) -0.0032(19)
O22 O 0.009(2) 0.009(2) 0.015(2) -0.0031(17) -0.0006(18) -0.0011(18)
O23 O 0.008(2) 0.007(2) 0.005(2) -0.0022(16) 0.0045(16) -0.0035(16)
O24 O 0.029(3) 0.011(2) 0.022(3) -0.0048(19) 0.008(2) 0.0029(19)
O25 O 0.011(2) 0.018(2) 0.004(2) 0.0031(18) 0.0003(17) 0.0035(17)
O26 O 0.010(2) 0.014(2) 0.011(2) 0.0039(18) 0.0059(18) 0.0023(18)
O27 O 0.018(2) 0.025(3) 0.027(3) 0.009(2) -0.006(2) -0.001(2)
O28 O 0.019(2) 0.026(3) 0.012(2) 0.001(2) 0.0044(19) 0.0011(19)
F1 F 0.014(2) 0.072(3) 0.017(2) 0.019(2) -0.0008(16) -0.006(2)

loop_
_atom_type_symbol
_atom_type_scat_dispersion_real
_atom_type_scat_dispersion_imag
_atom_type_scat_source
F 0.0171 0.0103 'International Tables Vol C tables 4.2.6.8 and 6.1.1.1'
Mn 0.3368 0.7283 'International Tables Vol C tables 4.2.6.8 and 6.1.1.1'
Na 0.0362 0.0249 'International Tables Vol C tables 4.2.6.8 and 6.1.1.1'
O 0.0106 0.0060 'International Tables Vol C tables 4.2.6.8 and 6.1.1.1'
P 0.1023 0.0942 'International Tables Vol C tables 4.2.6.8 and 6.1.1.1'

loop_
_exptl_crystal_face_index_h
_exptl_crystal_face_index_k
_exptl_crystal_face_index_l
_exptl_crystal_face_perp_dist
? ? ? ?

loop_
_geom_angle_atom_site_label_1
_geom_angle_atom_site_label_2
_geom_angle_atom_site_label_3
_geom_angle_site_symmetry_1
_geom_angle_site_symmetry_2
_geom_angle_site_symmetry_3
_geom_angle
_geom_angle_publ_flag
Na2 Na1 Na3 1_645 . 1_545 45.88(6) ?
Na2 Na1 Na4 1_645 . 1_655 111.86(8) ?
Na2 Na1 Na5 1_645 . 2_666 90.98(7) ?
Na2 Na1 Na5 1_645 . 2_766 50.97(6) ?
Na2 Na1 Na6 1_645 . 1_655 137.08(10) ?
Na2 Na1 Na7 1_645 . 1_545 41.50(5) ?
Na2 Na1 Na8 1_645 . . 109.93(8) ?
Na2 Na1 Na9 1_645 . 1_545 61.20(6) ?
Na2 Na1 Mn3 1_645 . 2_666 154.96(8) ?
Na2 Na1 P2 1_645 . 1_655 83.73(8) ?
Na2 Na1 P5 1_645 . 2_666 100.64(7) ?
Na2 Na1 P5 1_645 . 2_766 54.01(6) ?
Na2 Na1 P6 1_645 . 2_766 54.19(6) ?
Na2 Na1 P8 1_645 . 1_655 137.89(9) ?
Na2 Na1 O11 1_645 . 1_655 105.00(14) ?
Na2 Na1 O19 1_645 . 1_655 147.19(12) ?
Na2 Na1 O20 1_645 . 2_766 71.05(14) ?
Na2 Na1 O24 1_645 . 2_666 127.82(11) ?
Na2 Na1 O27 1_645 . 2_666 75.61(12) ?
Na2 Na1 O28 1_645 . 2_766 35.65(9) ?
Na3 Na1 Na4 1_545 . 1_655 91.99(7) ?
Na3 Na1 Na5 1_545 . 2_666 54.17(6) ?
Na3 Na1 Na5 1_545 . 2_766 88.58(7) ?
Na3 Na1 Na6 1_545 . 1_655 149.78(8) ?
Na3 Na1 Na7 1_545 . 1_545 60.17(6) ?
Na3 Na1 Na8 1_545 . . 100.24(8) ?
Na3 Na1 Na9 1_545 . 1_545 41.44(5) ?
Na3 Na1 Mn3 1_545 . 2_666 110.49(8) ?
Na3 Na1 P2 1_545 . 1_655 101.92(8) ?
Na3 Na1 P5 1_545 . 2_666 56.68(6) ?
Na3 Na1 P5 1_545 . 2_766 97.62(8) ?
Na3 Na1 P6 1_545 . 2_766 52.43(5) ?
Na3 Na1 P8 1_545 . 1_655 154.14(9) ?
Na3 Na1 O11 1_545 . 1_655 116.94(12) ?
Na3 Na1 O19 1_545 . 1_655 134.02(13) ?
Na3 Na1 O20 1_545 . 2_766 55.15(11) ?
Na3 Na1 O24 1_545 . 2_666 83.69(10) ?
Na3 Na1 O27 1_545 . 2_666 37.09(10) ?
Na3 Na1 O28 1_545 . 2_766 81.53(11) ?
Na4 Na1 Na5 1_655 . 2_666 102.61(8) ?
Na4 Na1 Na5 1_655 . 2_766 150.46(10) ?
Na4 Na1 Na6 1_655 . 1_655 58.11(6) ?
Na4 Na1 Na7 1_655 . 1_545 73.21(7) ?
Na4 Na1 Na8 1_655 . . 131.72(10) ?
Na4 Na1 Na9 1_655 . 1_545 54.73(6) ?
Na4 Na1 Mn3 1_655 . 2_666 71.47(7) ?
Na4 Na1 P2 1_655 . 1_655 50.66(6) ?
Na4 Na1 P5 1_655 . 2_666 52.96(6) ?
Na4 Na1 P5 1_655 . 2_766 101.51(8) ?
Na4 Na1 P6 1_655 . 2_766 142.57(8) ?
Na4 Na1 P8 1_655 . 1_655 104.19(8) ?
Na4 Na1 O11 1_655 . 1_655 41.12(11) ?
Na4 Na1 O19 1_655 . 1_655 100.90(13) ?
Na4 Na1 O20 1_655 . 2_766 133.00(14) ?
Na4 Na1 O24 1_655 . 2_666 46.76(10) ?
Na4 Na1 O27 1_655 . 2_666 56.53(10) ?
Na4 Na1 O28 1_655 . 2_766 119.13(13) ?
Na5 Na1 Na5 2_666 . 2_766 101.59(7) ?
Na5 Na1 Na6 2_666 . 1_655 131.17(10) ?
Na5 Na1 Na7 2_666 . 1_545 114.06(7) ?
Na5 Na1 Na8 2_666 . . 53.54(6) ?
Na5 Na1 Na9 2_666 . 1_545 83.92(6) ?
Na5 Na1 Mn3 2_666 . 2_666 64.49(6) ?
Na5 Na1 P2 2_666 . 1_655 146.67(8) ?
Na5 Na1 P5 2_666 . 2_666 50.41(6) ?
Na5 Na1 P5 2_666 . 2_766 143.10(9) ?
Na5 Na1 P6 2_666 . 2_766 49.73(6) ?
Na5 Na1 P8 2_666 . 1_655 101.93(8) ?
Na5 Na1 O11 2_666 . 1_655 143.56(14) ?
Na5 Na1 O19 2_666 . 1_655 79.89(11) ?
Na5 Na1 O20 2_666 . 2_766 32.18(12) ?
Na5 Na1 O24 2_666 . 2_666 60.61(10) ?
Na5 Na1 O27 2_666 . 2_666 61.09(11) ?
Na5 Na1 O28 2_666 . 2_766 119.83(13) ?
Na5 Na1 Na6 2_766 . 1_655 114.92(8) ?
Na5 Na1 Na7 2_766 . 1_545 81.60(7) ?
Na5 Na1 Na8 2_766 . . 76.96(7) ?
Na5 Na1 Na9 2_766 . 1_545 111.88(8) ?
Na5 Na1 Mn3 2_766 . 2_666 135.33(8) ?
Na5 Na1 P2 2_766 . 1_655 100.39(9) ?
Na5 Na1 P5 2_766 . 2_666 143.36(9) ?
Na5 Na1 P5 2_766 . 2_766 49.26(6) ?
Na5 Na1 P6 2_766 . 2_766 52.97(5) ?
Na5 Na1 P8 2_766 . 1_655 87.03(6) ?
Na5 Na1 O11 2_766 . 1_655 114.00(15) ?
Na5 Na1 O19 2_766 . 1_655 99.81(11) ?
Na5 Na1 O20 2_766 . 2_766 69.41(12) ?
Na5 Na1 O24 2_766 . 2_666 161.77(13) ?
Na5 Na1 O27 2_766 . 2_666 124.51(13) ?
Na5 Na1 O28 2_766 . 2_766 31.93(10) ?
Na6 Na1 Na7 1_655 . 1_545 102.80(7) ?
Na6 Na1 Na8 1_655 . . 103.33(8) ?
Na6 Na1 Na9 1_655 . 1_545 109.16(7) ?
Na6 Na1 Mn3 1_655 . 2_666 66.77(6) ?
Na6 Na1 P2 1_655 . 1_655 57.15(6) ?
Na6 Na1 P5 1_655 . 2_666 101.70(8) ?
Na6 Na1 P5 1_655 . 2_766 85.47(7) ?
Na6 Na1 P6 1_655 . 2_766 157.57(8) ?
Na6 Na1 P8 1_655 . 1_655 51.92(5) ?
Na6 Na1 O11 1_655 . 1_655 37.46(11) ?
Na6 Na1 O19 1_655 . 1_655 63.44(11) ?
Na6 Na1 O20 1_655 . 2_766 149.01(16) ?
Na6 Na1 O24 1_655 . 2_666 78.47(11) ?
Na6 Na1 O27 1_655 . 2_666 114.31(12) ?
Na6 Na1 O28 1_655 . 2_766 107.97(13) ?
Na7 Na1 Na8 1_545 . . 151.38(9) ?
Na7 Na1 Na9 1_545 . 1_545 38.93(5) ?
Na7 Na1 Mn3 1_545 . 2_666 143.04(7) ?
Na7 Na1 P2 1_545 . 1_655 45.65(5) ?
Na7 Na1 P5 1_545 . 2_666 89.40(6) ?
Na7 Na1 P5 1_545 . 2_766 48.80(5) ?
Na7 Na1 P6 1_545 . 2_766 94.27(7) ?
Na7 Na1 P8 1_545 . 1_655 143.71(8) ?
Na7 Na1 O11 1_545 . 1_655 66.01(12) ?
Na7 Na1 O19 1_545 . 1_655 165.55(12) ?
Na7 Na1 O20 1_545 . 2_766 108.16(14) ?
Na7 Na1 O24 1_545 . 2_666 108.39(10) ?
Na7 Na1 O27 1_545 . 2_666 63.98(11) ?
Na7 Na1 O28 1_545 . 2_766 51.20(10) ?
Na8 Na1 Na9 . . 1_545 137.23(8) ?
Na8 Na1 Mn3 . . 2_666 60.45(6) ?
Na8 Na1 P2 . . 1_655 157.61(8) ?
Na8 Na1 P5 . . 2_666 96.56(8) ?
Na8 Na1 P5 . . 2_766 122.43(8) ?
Na8 Na1 P6 . . 2_766 57.59(6) ?
Na8 Na1 P8 . . 1_655 53.96(6) ?
Na8 Na1 O11 . . 1_655 140.79(14) ?
Na8 Na1 O19 . . 1_655 40.48(10) ?
Na8 Na1 O20 . . 2_766 46.23(12) ?
Na8 Na1 O24 . . 2_666 88.16(12) ?
Na8 Na1 O27 . . 2_666 114.28(13) ?
Na8 Na1 O28 . . 2_766 108.85(12) ?
Na9 Na1 Mn3 1_545 . 2_666 108.54(7) ?
Na9 Na1 P2 1_545 . 1_655 64.68(5) ?
Na9 Na1 P5 1_545 . 2_666 50.53(5) ?
Na9 Na1 P5 1_545 . 2_766 87.69(7) ?
Na9 Na1 P6 1_545 . 2_766 93.27(6) ?
Na9 Na1 P8 1_545 . 1_655 158.90(9) ?
Na9 Na1 O11 1_545 . 1_655 76.02(10) ?
Na9 Na1 O19 1_545 . 1_655 146.72(13) ?
Na9 Na1 O20 1_545 . 2_766 95.91(12) ?
Na9 Na1 O24 1_545 . 2_666 72.29(9) ?
Na9 Na1 O27 1_545 . 2_666 25.51(10) ?
Na9 Na1 O28 1_545 . 2_766 86.92(11) ?
Mn3 Na1 P2 2_666 . 1_655 113.63(8) ?
Mn3 Na1 P5 2_666 . 2_666 60.52(6) ?
Mn3 Na1 P5 2_666 . 2_766 151.02(8) ?
Mn3 Na1 P6 2_666 . 2_766 107.25(8) ?
Mn3 Na1 P8 2_666 . 1_655 58.05(6) ?
Mn3 Na1 O11 2_666 . 1_655 93.34(14) ?
Mn3 Na1 O19 2_666 . 1_655 38.18(9) ?
Mn3 Na1 O20 2_666 . 2_766 88.51(15) ?
Mn3 Na1 O24 2_666 . 2_666 36.26(8) ?
Mn3 Na1 O27 2_666 . 2_666 87.37(13) ?
Mn3 Na1 O28 2_666 . 2_766 164.51(12) ?
P2 Na1 P5 1_655 . 2_666 98.21(7) ?
P2 Na1 P5 1_655 . 2_766 51.13(6) ?
P2 Na1 P6 1_655 . 2_766 137.83(10) ?
P2 Na1 P8 1_655 . 1_655 103.94(7) ?
P2 Na1 O11 1_655 . 1_655 21.26(11) ?
P2 Na1 O19 1_655 . 1_655 120.40(12) ?
P2 Na1 O20 1_655 . 2_766 153.79(16) ?
P2 Na1 O24 1_655 . 2_666 97.36(11) ?
P2 Na1 O27 1_655 . 2_666 85.79(11) ?
P2 Na1 O28 1_655 . 2_766 71.58(12) ?
P5 Na1 P5 2_666 . 2_766 137.85(9) ?
P5 Na1 P6 2_666 . 2_766 92.82(7) ?
P5 Na1 P8 2_666 . 1_655 118.54(10) ?
P5 Na1 O11 2_666 . 1_655 93.96(12) ?
P5 Na1 O19 2_666 . 1_655 97.52(13) ?
P5 Na1 O20 2_666 . 2_766 80.08(12) ?
P5 Na1 O24 2_666 . 2_666 27.29(8) ?
P5 Na1 O27 2_666 . 2_666 26.91(11) ?
P5 Na1 O28 2_666 . 2_766 134.51(12) ?
P5 Na1 P6 2_766 . 2_766 95.22(8) ?
P5 Na1 P8 2_766 . 1_655 98.71(7) ?
P5 Na1 O11 2_766 . 1_655 66.79(13) ?
P5 Na1 O19 2_766 . 1_655 122.03(12) ?
P5 Na1 O20 2_766 . 2_766 114.20(15) ?
P5 Na1 O24 2_766 . 2_666 148.21(12) ?
P5 Na1 O27 2_766 . 2_666 112.72(13) ?
P5 Na1 O28 2_766 . 2_766 23.56(10) ?
P6 Na1 P8 2_766 . 1_655 106.04(7) ?
P6 Na1 O11 2_766 . 1_655 159.04(17) ?
P6 Na1 O19 2_766 . 1_655 98.03(12) ?
P6 Na1 O20 2_766 . 2_766 19.12(12) ?
P6 Na1 O24 2_766 . 2_666 110.00(12) ?
P6 Na1 O27 2_766 . 2_666 86.16(11) ?
P6 Na1 O28 2_766 . 2_766 71.77(11) ?
P8 Na1 O11 1_655 . 1_655 87.99(11) ?
P8 Na1 O19 1_655 . 1_655 23.66(9) ?
P8 Na1 O20 1_655 . 2_766 99.66(13) ?
P8 Na1 O24 1_655 . 2_666 92.74(11) ?
P8 Na1 O27 1_655 . 2_666 145.25(15) ?
P8 Na1 O28 1_655 . 2_766 106.90(11) ?
O11 Na1 O19 1_655 . 1_655 100.71(16) ?
O11 Na1 O20 1_655 . 2_766 171.90(16) ?
O11 Na1 O24 1_655 . 2_666 84.20(16) ?
O11 Na1 O27 1_655 . 2_666 90.98(14) ?
O11 Na1 O28 1_655 . 2_766 89.47(17) ?
O19 Na1 O20 1_655 . 2_766 85.60(16) ?
O19 Na1 O24 1_655 . 2_666 74.43(14) ?
O19 Na1 O27 1_655 . 2_666 124.27(17) ?
O19 Na1 O28 1_655 . 2_766 126.35(15) ?
O20 Na1 O24 2_766 . 2_666 92.71(16) ?
O20 Na1 O27 2_766 . 2_666 81.22(14) ?
O20 Na1 O28 2_766 . 2_766 90.84(17) ?
O24 Na1 O27 2_666 . 2_666 52.65(13) ?
O24 Na1 O28 2_666 . 2_766 159.16(15) ?
O27 Na1 O28 2_666 . 2_766 107.83(16) ?
Na1 Na2 Na3 1_465 . 1_455 63.56(8) ?
Na1 Na2 Na3 1_465 . . 113.23(8) ?
Na1 Na2 Na5 1_465 . 2_676 65.37(7) ?
Na1 Na2 Na7 1_465 . 1_455 80.44(8) ?
Na1 Na2 Na8 1_465 . 1_455 159.79(8) ?
Na1 Na2 Na9 1_465 . 1_455 64.37(6) ?
Na1 Na2 Na9 1_465 . . 99.89(7) ?
Na1 Na2 Mn1 1_465 . 1_455 108.49(8) ?
Na1 Na2 Mn3 1_465 . 2_566 118.18(7) ?
Na1 Na2 P3 1_465 . 1_455 121.75(8) ?
Na1 Na2 P5 1_465 . 2_676 54.56(6) ?
Na1 Na2 P6 1_465 . 2_676 54.86(6) ?
Na1 Na2 P8 1_465 . . 141.22(8) ?
Na1 Na2 O2 1_465 . 1_455 111.76(12) ?
Na1 Na2 O12 1_465 . . 118.99(13) ?
Na1 Na2 O13 1_465 . 1_455 71.90(12) ?
Na1 Na2 O28 1_465 . 2_676 37.93(12) ?
Na1 Na2 F1 1_465 . 1_455 81.95(13) ?
Na3 Na2 Na3 1_455 . . 176.23(11) ?
Na3 Na2 Na5 1_455 . 2_676 114.71(10) ?
Na3 Na2 Na7 1_455 . 1_455 88.32(8) ?
Na3 Na2 Na8 1_455 . 1_455 96.59(8) ?
Na3 Na2 Na9 1_455 . 1_455 43.60(6) ?
Na3 Na2 Na9 1_455 . . 135.11(8) ?
Na3 Na2 Mn1 1_455 . 1_455 67.10(6) ?
Na3 Na2 Mn3 1_455 . 2_566 71.87(6) ?
Na3 Na2 P3 1_455 . 1_455 119.44(9) ?
Na3 Na2 P5 1_455 . 2_676 114.97(10) ?
Na3 Na2 P6 1_455 . 2_676 59.28(7) ?
Na3 Na2 P8 1_455 . . 123.68(8) ?
Na3 Na2 O2 1_455 . 1_455 137.58(14) ?
Na3 Na2 O12 1_455 . . 127.14(12) ?
Na3 Na2 O13 1_455 . 1_455 51.30(10) ?
Na3 Na2 O28 1_455 . 2_676 101.49(14) ?
Na3 Na2 F1 1_455 . 1_455 48.15(12) ?
Na3 Na2 Na5 . . 2_676 64.34(7) ?
Na3 Na2 Na7 . . 1_455 89.14(9) ?
Na3 Na2 Na8 . . 1_455 86.73(8) ?
Na3 Na2 Na9 . . 1_455 133.77(8) ?
Na3 Na2 Na9 . . . 42.26(6) ?
Na3 Na2 Mn1 . . 1_455 116.41(8) ?
Na3 Na2 Mn3 . . 2_566 108.97(8) ?
Na3 Na2 P3 . . 1_455 63.70(7) ?
Na3 Na2 P5 . . 2_676 61.37(7) ?
Na3 Na2 P6 . . 2_676 121.01(8) ?
Na3 Na2 P8 . . . 57.25(6) ?
Na3 Na2 O2 . . 1_455 44.75(11) ?
Na3 Na2 O12 . . . 51.98(10) ?
Na3 Na2 O13 . . 1_455 130.49(12) ?
Na3 Na2 O28 . . 2_676 75.34(13) ?
Na3 Na2 F1 . . 1_455 130.53(14) ?
Na5 Na2 Na7 2_676 . 1_455 119.85(9) ?
Na5 Na2 Na8 2_676 . 1_455 125.25(8) ?
Na5 Na2 Na9 2_676 . 1_455 129.33(9) ?
Na5 Na2 Na9 2_676 . . 90.86(7) ?
Na5 Na2 Mn1 2_676 . 1_455 94.57(7) ?
Na5 Na2 Mn3 2_676 . 2_566 173.17(9) ?
Na5 Na2 P3 2_676 . 1_455 62.45(6) ?
Na5 Na2 P5 2_676 . 2_676 54.93(5) ?
Na5 Na2 P6 2_676 . 2_676 58.95(6) ?
Na5 Na2 P8 2_676 . . 121.56(8) ?
Na5 Na2 O2 2_676 . 1_455 46.58(11) ?
Na5 Na2 O12 2_676 . . 111.91(11) ?
Na5 Na2 O13 2_676 . 1_455 76.21(10) ?
Na5 Na2 O28 2_676 . 2_676 41.88(10) ?
Na5 Na2 F1 2_676 . 1_455 146.98(15) ?
Na7 Na2 Na8 1_455 . 1_455 103.93(8) ?
Na7 Na2 Na9 1_455 . 1_455 44.72(6) ?
Na7 Na2 Na9 1_455 . . 46.88(6) ?
Na7 Na2 Mn1 1_455 . 1_455 144.27(7) ?
Na7 Na2 Mn3 1_455 . 2_566 57.03(5) ?
Na7 Na2 P3 1_455 . 1_455 149.46(11) ?
Na7 Na2 P5 1_455 . 2_676 64.93(6) ?
Na7 Na2 P6 1_455 . 2_676 132.36(10) ?
Na7 Na2 P8 1_455 . . 62.93(7) ?
Na7 Na2 O2 1_455 . 1_455 133.82(14) ?
Na7 Na2 O12 1_455 . . 46.41(11) ?
Na7 Na2 O13 1_455 . 1_455 138.02(14) ?
Na7 Na2 O28 1_455 . 2_676 80.83(12) ?
Na7 Na2 F1 1_455 . 1_455 45.36(10) ?
Na8 Na2 Na9 1_455 . 1_455 104.59(6) ?
Na8 Na2 Na9 1_455 . . 97.19(7) ?
Na8 Na2 Mn1 1_455 . 1_455 56.69(5) ?
Na8 Na2 Mn3 1_455 . 2_566 53.51(4) ?
Na8 Na2 P3 1_455 . 1_455 63.14(6) ?
Na8 Na2 P5 1_455 . 2_676 145.25(9) ?
Na8 Na2 P6 1_455 . 2_676 113.01(7) ?
Na8 Na2 P8 1_455 . . 52.19(6) ?
Na8 Na2 O2 1_455 . 1_455 79.76(12) ?
Na8 Na2 O12 1_455 . . 75.19(11) ?
Na8 Na2 O13 1_455 . 1_455 93.07(12) ?
Na8 Na2 O28 1_455 . 2_676 161.46(14) ?
Na8 Na2 F1 1_455 . 1_455 87.30(12) ?
Na9 Na2 Na9 1_455 . . 91.54(6) ?
Na9 Na2 Mn1 1_455 . 1_455 106.75(6) ?
Na9 Na2 Mn3 1_455 . 2_566 53.81(4) ?
Na9 Na2 P3 1_455 . 1_455 160.27(8) ?
Na9 Na2 P5 1_455 . 2_676 90.04(7) ?
Na9 Na2 P6 1_455 . 2_676 95.89(7) ?
Na9 Na2 P8 1_455 . . 94.59(6) ?
Na9 Na2 O2 1_455 . 1_455 175.56(13) ?
Na9 Na2 O12 1_455 . . 87.21(11) ?
Na9 Na2 O13 1_455 . 1_455 94.12(12) ?
Na9 Na2 O28 1_455 . 2_676 91.45(12) ?
Na9 Na2 F1 1_455 . 1_455 17.66(12) ?
Na9 Na2 Mn1 . . 1_455 150.76(8) ?
Na9 Na2 Mn3 . . 2_566 82.82(5) ?
Na9 Na2 P3 . . 1_455 104.89(7) ?
Na9 Na2 P5 . . 2_676 50.31(5) ?
Na9 Na2 P6 . . 2_676 145.75(7) ?
Na9 Na2 P8 . . . 45.78(5) ?
Na9 Na2 O2 . . 1_455 86.97(12) ?
Na9 Na2 O12 . . . 24.30(9) ?
Na9 Na2 O13 . . 1_455 166.65(11) ?
Na9 Na2 O28 . . 2_676 72.74(12) ?
Na9 Na2 F1 . . 1_455 90.18(12) ?
Mn1 Na2 Mn3 1_455 . 2_566 89.74(5) ?
Mn1 Na2 P3 1_455 . 1_455 53.87(5) ?
Mn1 Na2 P5 1_455 . 2_676 148.39(7) ?
Mn1 Na2 P6 1_455 . 2_676 56.37(5) ?
Mn1 Na2 P8 1_455 . . 108.72(7) ?
Mn1 Na2 O2 1_455 . 1_455 76.29(11) ?
Mn1 Na2 O12 1_455 . . 131.74(13) ?
Mn1 Na2 O13 1_455 . 1_455 36.77(10) ?
Mn1 Na2 O28 1_455 . 2_676 127.76(13) ?
Mn1 Na2 F1 1_455 . 1_455 100.42(11) ?
Mn3 Na2 P3 2_566 . 1_455 116.64(7) ?
Mn3 Na2 P5 2_566 . 2_676 121.45(7) ?
Mn3 Na2 P6 2_566 . 2_676 127.85(7) ?
Mn3 Na2 P8 2_566 . . 51.82(4) ?
Mn3 Na2 O2 2_566 . 1_455 130.01(13) ?
Mn3 Na2 O12 2_566 . . 61.36(9) ?
Mn3 Na2 O13 2_566 . 1_455 110.24(10) ?
Mn3 Na2 O28 2_566 . 2_676 137.06(12) ?
Mn3 Na2 F1 2_566 . 1_455 36.27(12) ?
P3 Na2 P5 1_455 . 2_676 108.79(7) ?
P3 Na2 P6 1_455 . 2_676 76.75(6) ?
P3 Na2 P8 1_455 . . 89.36(8) ?
P3 Na2 O2 1_455 . 1_455 23.42(9) ?
P3 Na2 O12 1_455 . . 103.22(13) ?
P3 Na2 O13 1_455 . 1_455 72.28(11) ?
P3 Na2 O28 1_455 . 2_676 103.68(11) ?
P3 Na2 F1 1_455 . 1_455 147.91(13) ?
P5 Na2 P6 2_676 . 2_676 96.18(7) ?
P5 Na2 P8 2_676 . . 96.02(7) ?
P5 Na2 O2 2_676 . 1_455 85.79(11) ?
P5 Na2 O12 2_676 . . 74.24(10) ?
P5 Na2 O13 2_676 . 1_455 117.53(12) ?
P5 Na2 O28 2_676 . 2_676 22.52(11) ?
P5 Na2 F1 2_676 . 1_455 102.65(12) ?
P6 Na2 P8 2_676 . . 163.88(9) ?
P6 Na2 O2 2_676 . 1_455 83.07(12) ?
P6 Na2 O12 2_676 . . 169.97(12) ?
P6 Na2 O13 2_676 . 1_455 21.38(9) ?
P6 Na2 O28 2_676 . 2_676 73.68(12) ?
P6 Na2 F1 2_676 . 1_455 106.41(14) ?
P8 Na2 O2 . . 1_455 87.37(13) ?
P8 Na2 O12 . . . 23.03(10) ?
P8 Na2 O13 . . 1_455 145.26(13) ?
P8 Na2 O28 . . 2_676 118.28(14) ?
P8 Na2 F1 . . 1_455 81.05(13) ?
O2 Na2 O12 1_455 . . 93.11(16) ?
O2 Na2 O13 1_455 . 1_455 86.48(15) ?
O2 Na2 O28 1_455 . 2_676 84.11(14) ?
O2 Na2 F1 1_455 . 1_455 166.28(19) ?
O12 Na2 O13 . . 1_455 168.12(17) ?
O12 Na2 O28 . . 2_676 96.76(15) ?
O12 Na2 F1 . . 1_455 79.07(15) ?
O13 Na2 O28 1_455 . 2_676 95.01(16) ?
O13 Na2 F1 1_455 . 1_455 98.84(15) ?
O28 Na2 F1 2_676 . 1_455 107.84(17) ?
Na1 Na3 Na2 1_565 . . 112.62(10) ?
Na1 Na3 Na2 1_565 . 1_655 70.55(8) ?
Na1 Na3 Na5 1_565 . 2_676 66.02(7) ?
Na1 Na3 Na7 1_565 . 1_455 99.88(7) ?
Na1 Na3 Na7 1_565 . . 69.76(6) ?
Na1 Na3 Na9 1_565 . . 80.81(8) ?
Na1 Na3 Mn1 1_565 . . 111.16(6) ?
Na1 Na3 P3 1_565 . 1_455 120.92(8) ?
Na1 Na3 P5 1_565 . 2_676 53.70(6) ?
Na1 Na3 P6 1_565 . 2_776 58.39(6) ?
Na1 Na3 P7 1_565 . 2_666 153.20(9) ?
Na1 Na3 P8 1_565 . . 142.49(9) ?
Na1 Na3 O2 1_565 . 1_455 109.90(13) ?
Na1 Na3 O7 1_565 . . 168.83(14) ?
Na1 Na3 O12 1_565 . . 120.45(12) ?
Na1 Na3 O13 1_565 . . 75.57(11) ?
Na1 Na3 O27 1_565 . 2_676 44.83(10) ?
Na1 Na3 F1 1_565 . . 86.70(12) ?
Na2 Na3 Na2 . . 1_655 176.23(11) ?
Na2 Na3 Na5 . . 2_676 61.29(7) ?
Na2 Na3 Na7 . . 1_455 44.60(6) ?
Na2 Na3 Na7 . . . 135.89(8) ?
Na2 Na3 Na9 . . . 91.11(8) ?
Na2 Na3 Mn1 . . . 112.15(8) ?
Na2 Na3 P3 . . 1_455 59.08(6) ?
Na2 Na3 P5 . . 2_676 62.24(7) ?
Na2 Na3 P6 . . 2_776 113.24(9) ?
Na2 Na3 P7 . . 2_666 93.99(7) ?
Na2 Na3 P8 . . . 63.69(6) ?
Na2 Na3 O2 . . 1_455 46.01(11) ?
Na2 Na3 O7 . . . 73.51(12) ?
Na2 Na3 O12 . . . 46.80(10) ?
Na2 Na3 O13 . . . 128.49(14) ?
Na2 Na3 O27 . . 2_676 80.19(13) ?
Na2 Na3 F1 . . . 133.07(12) ?
Na2 Na3 Na5 1_655 . 2_676 119.54(8) ?
Na2 Na3 Na7 1_655 . 1_455 137.86(9) ?
Na2 Na3 Na7 1_655 . . 46.58(6) ?
Na2 Na3 Na9 1_655 . . 91.45(9) ?
Na2 Na3 Mn1 1_655 . . 64.32(6) ?
Na2 Na3 P3 1_655 . 1_455 117.74(9) ?
Na2 Na3 P5 1_655 . 2_676 121.42(9) ?
Na2 Na3 P6 1_655 . 2_776 66.35(7) ?
Na2 Na3 P7 1_655 . 2_666 82.75(8) ?
Na2 Na3 P8 1_655 . . 115.24(10) ?
Na2 Na3 O2 1_655 . 1_455 131.52(13) ?
Na2 Na3 O7 1_655 . . 103.72(14) ?
Na2 Na3 O12 1_655 . . 133.87(14) ?
Na2 Na3 O13 1_655 . . 49.56(11) ?
Na2 Na3 O27 1_655 . 2_676 103.58(13) ?
Na2 Na3 F1 1_655 . . 48.05(10) ?
Na5 Na3 Na7 2_676 . 1_455 90.14(7) ?
Na5 Na3 Na7 2_676 . . 135.33(8) ?
Na5 Na3 Na9 2_676 . . 119.64(10) ?
Na5 Na3 Mn1 2_676 . . 94.86(6) ?
Na5 Na3 P3 2_676 . 1_455 60.08(6) ?
Na5 Na3 P5 2_676 . 2_676 54.28(6) ?
Na5 Na3 P6 2_676 . 2_776 55.70(6) ?
Na5 Na3 P7 2_676 . 2_666 129.55(8) ?
Na5 Na3 P8 2_676 . . 124.95(9) ?
Na5 Na3 O2 2_676 . 1_455 44.66(11) ?
Na5 Na3 O7 2_676 . . 124.58(13) ?
Na5 Na3 O12 2_676 . . 104.32(13) ?
Na5 Na3 O13 2_676 . . 79.82(12) ?
Na5 Na3 O27 2_676 . 2_676 71.94(13) ?
Na5 Na3 F1 2_676 . . 152.54(13) ?
Na7 Na3 Na7 1_455 . . 91.32(6) ?
Na7 Na3 Na9 1_455 . . 46.51(6) ?
Na7 Na3 Mn1 1_455 . . 147.87(6) ?
Na7 Na3 P3 1_455 . 1_455 102.56(7) ?
Na7 Na3 P5 1_455 . 2_676 51.20(5) ?
Na7 Na3 P6 1_455 . 2_776 143.96(9) ?
Na7 Na3 P7 1_455 . 2_666 101.52(6) ?
Na7 Na3 P8 1_455 . . 49.45(5) ?
Na7 Na3 O2 1_455 . 1_455 90.58(11) ?
Na7 Na3 O7 1_455 . . 77.77(10) ?
Na7 Na3 O12 1_455 . . 21.66(10) ?
Na7 Na3 O13 1_455 . . 169.94(14) ?
Na7 Na3 O27 1_455 . 2_676 55.09(10) ?
Na7 Na3 F1 1_455 . . 91.62(11) ?
Na7 Na3 Na9 . . . 44.87(6) ?
Na7 Na3 Mn1 . . . 106.70(7) ?
Na7 Na3 P3 . . 1_455 159.90(9) ?
Na7 Na3 P5 . . 2_676 93.97(7) ?
Na7 Na3 P6 . . 2_776 104.92(7) ?
Na7 Na3 P7 . . 2_666 93.74(7) ?
Na7 Na3 P8 . . . 87.75(7) ?
Na7 Na3 O2 . . 1_455 178.10(13) ?
Na7 Na3 O7 . . . 99.26(12) ?
Na7 Na3 O12 . . . 92.36(11) ?
Na7 Na3 O13 . . . 95.39(12) ?
Na7 Na3 O27 . . 2_676 72.64(13) ?
Na7 Na3 F1 . . . 17.24(10) ?
Na9 Na3 Mn1 . . . 145.02(10) ?
Na9 Na3 P3 . . 1_455 147.36(8) ?
Na9 Na3 P5 . . 2_676 65.38(8) ?
Na9 Na3 P6 . . 2_776 137.72(9) ?
Na9 Na3 P7 . . 2_666 102.69(8) ?
Na9 Na3 P8 . . . 62.47(6) ?
Na9 Na3 O2 . . 1_455 137.03(14) ?
Na9 Na3 O7 . . . 89.91(11) ?
Na9 Na3 O12 . . . 52.16(10) ?
Na9 Na3 O13 . . . 139.29(14) ?
Na9 Na3 O27 . . 2_676 49.89(12) ?
Na9 Na3 F1 . . . 48.48(11) ?
Mn1 Na3 P3 . . 1_455 54.46(5) ?
Mn1 Na3 P5 . . 2_676 148.36(8) ?
Mn1 Na3 P6 . . 2_776 57.04(5) ?
Mn1 Na3 P7 . . 2_666 52.05(4) ?
Mn1 Na3 P8 . . . 103.77(7) ?
Mn1 Na3 O2 . . 1_455 71.60(12) ?
Mn1 Na3 O7 . . . 73.30(10) ?
Mn1 Na3 O12 . . . 128.39(11) ?
Mn1 Na3 O13 . . . 35.59(9) ?
Mn1 Na3 O27 . . 2_676 155.46(11) ?
Mn1 Na3 F1 . . . 98.07(13) ?
P3 Na3 P5 1_455 . 2_676 106.05(8) ?
P3 Na3 P6 1_455 . 2_776 72.04(6) ?
P3 Na3 P7 1_455 . 2_666 69.47(6) ?
P3 Na3 P8 1_455 . . 90.31(6) ?
P3 Na3 O2 1_455 . 1_455 18.82(11) ?
P3 Na3 O7 1_455 . . 70.15(11) ?
P3 Na3 O12 1_455 . . 95.31(11) ?
P3 Na3 O13 1_455 . . 73.01(11) ?
P3 Na3 O27 1_455 . 2_676 127.30(15) ?
P3 Na3 F1 1_455 . . 145.30(15) ?
P5 Na3 P6 2_676 . 2_776 95.03(7) ?
P5 Na3 P7 2_676 . 2_666 151.78(7) ?
P5 Na3 P8 2_676 . . 100.65(7) ?
P5 Na3 O2 2_676 . 1_455 87.23(13) ?
P5 Na3 O7 2_676 . . 127.49(12) ?
P5 Na3 O12 2_676 . . 72.73(11) ?
P5 Na3 O13 2_676 . . 120.63(12) ?
P5 Na3 O27 2_676 . 2_676 21.38(12) ?
P5 Na3 F1 2_676 . . 107.49(13) ?
P6 Na3 P7 2_776 . 2_666 109.08(8) ?
P6 Na3 P8 2_776 . . 159.12(9) ?
P6 Na3 O2 2_776 . 1_455 73.48(10) ?
P6 Na3 O7 2_776 . . 129.00(12) ?
P6 Na3 O12 2_776 . . 159.64(14) ?
P6 Na3 O13 2_776 . . 26.37(10) ?
P6 Na3 O27 2_776 . 2_676 98.90(12) ?
P6 Na3 F1 2_776 . . 113.25(11) ?
P7 Na3 P8 2_666 . . 52.61(5) ?
P7 Na3 O2 2_666 . 1_455 85.88(12) ?
P7 Na3 O7 2_666 . . 24.29(10) ?
P7 Na3 O12 2_666 . . 79.86(10) ?
P7 Na3 O13 2_666 . . 85.54(12) ?
P7 Na3 O27 2_666 . 2_676 151.33(13) ?
P7 Na3 F1 2_666 . . 76.78(12) ?
P8 Na3 O2 . . 1_455 93.48(11) ?
P8 Na3 O7 . . . 30.63(9) ?
P8 Na3 O12 . . . 28.06(10) ?
P8 Na3 O13 . . . 138.15(14) ?
P8 Na3 O27 . . 2_676 100.72(11) ?
P8 Na3 F1 . . . 75.05(10) ?
O2 Na3 O7 1_455 . . 81.14(14) ?
O2 Na3 O12 1_455 . . 89.41(14) ?
O2 Na3 O13 1_455 . . 82.73(14) ?
O2 Na3 O27 1_455 . 2_676 108.51(19) ?
O2 Na3 F1 1_455 . . 162.61(18) ?
O7 Na3 O12 . . . 56.25(13) ?
O7 Na3 O13 . . . 108.41(15) ?
O7 Na3 O27 . . 2_676 131.24(15) ?
O7 Na3 F1 . . . 82.48(15) ?
O12 Na3 O13 . . . 163.89(16) ?
O12 Na3 O27 . . 2_676 75.75(13) ?
O12 Na3 F1 . . . 86.32(14) ?
O13 Na3 O27 . . 2_676 120.08(15) ?
O13 Na3 F1 . . . 97.01(15) ?
O27 Na3 F1 2_676 . . 86.76(17) ?
Na1 Na4 Na4 1_455 . 2_455 161.44(11) ?
Na1 Na4 Na6 1_455 . . 60.70(6) ?
Na1 Na4 Na7 1_455 . 1_345 92.72(7) ?
Na1 Na4 Na9 1_455 . 1_445 71.62(7) ?
Na1 Na4 Mn2 1_455 . 1_444 104.57(9) ?
Na1 Na4 Mn2 1_455 . 2_566 137.96(9) ?
Na1 Na4 P1 1_455 . 2_566 91.43(7) ?
Na1 Na4 P2 1_455 . 1_455 108.45(9) ?
Na1 Na4 P2 1_455 . . 58.45(7) ?
Na1 Na4 P4 1_455 . . 116.90(7) ?
Na1 Na4 P4 1_455 . 2_455 121.92(9) ?
Na1 Na4 P5 1_455 . 2_566 55.44(6) ?
Na1 Na4 O11 1_455 . . 37.23(10) ?
Na1 Na4 O15 1_455 . 1_444 74.76(11) ?
Na1 Na4 O21 1_455 . 2_566 85.95(10) ?
Na1 Na4 O22 1_455 . 1_444 124.79(13) ?
Na1 Na4 O22 1_455 . 2_566 140.60(11) ?
Na1 Na4 O24 1_455 . 2_566 48.58(11) ?
Na1 Na4 O26 1_455 . 1_455 130.68(14) ?
Na4 Na4 Na6 2_455 . . 117.49(8) ?
Na4 Na4 Na7 2_455 . 1_345 91.29(6) ?
Na4 Na4 Na9 2_455 . 1_445 100.27(8) ?
Na4 Na4 Mn2 2_455 . 1_444 57.67(6) ?
Na4 Na4 Mn2 2_455 . 2_566 59.39(6) ?
Na4 Na4 P1 2_455 . 2_566 101.05(8) ?
Na4 Na4 P2 2_455 . 1_455 86.54(7) ?
Na4 Na4 P2 2_455 . . 103.76(9) ?
Na4 Na4 P4 2_455 . . 64.69(6) ?
Na4 Na4 P4 2_455 . 2_455 53.01(5) ?
Na4 Na4 P5 2_455 . 2_566 135.01(8) ?
Na4 Na4 O11 2_455 . . 128.15(13) ?
Na4 Na4 O15 2_455 . 1_444 86.92(11) ?
Na4 Na4 O21 2_455 . 2_566 104.10(10) ?
Na4 Na4 O22 2_455 . 1_444 43.66(10) ?
Na4 Na4 O22 2_455 . 2_566 46.60(10) ?
Na4 Na4 O24 2_455 . 2_566 149.10(13) ?
Na4 Na4 O26 2_455 . 1_455 66.56(11) ?
Na6 Na4 Na7 . . 1_345 151.15(8) ?
Na6 Na4 Na9 . . 1_445 126.98(9) ?
Na6 Na4 Mn2 . . 1_444 110.39(8) ?
Na6 Na4 Mn2 . . 2_566 97.56(8) ?
Na6 Na4 P1 . . 2_566 51.35(6) ?
Na6 Na4 P2 . . 1_455 131.59(10) ?
Na6 Na4 P2 . . . 60.59(6) ?
Na6 Na4 P4 . . . 56.21(6) ?
Na6 Na4 P4 . . 2_455 160.66(10) ?
Na6 Na4 P5 . . 2_566 105.92(8) ?
Na6 Na4 O11 . . . 40.21(10) ?
Na6 Na4 O15 . . 1_444 90.21(10) ?
Na6 Na4 O21 . . 2_566 133.82(12) ?
Na6 Na4 O22 . . 1_444 141.96(13) ?
Na6 Na4 O22 . . 2_566 80.79(10) ?
Na6 Na4 O24 . . 2_566 81.23(10) ?
Na6 Na4 O26 . . 1_455 126.50(14) ?
Na7 Na4 Na9 1_345 . 1_445 41.09(5) ?
Na7 Na4 Mn2 1_345 . 1_444 85.74(6) ?
Na7 Na4 Mn2 1_345 . 2_566 95.70(6) ?
Na7 Na4 P1 1_345 . 2_566 125.00(7) ?
Na7 Na4 P2 1_345 . 1_455 42.42(5) ?
Na7 Na4 P2 1_345 . . 116.95(8) ?
Na7 Na4 P4 1_345 . . 147.99(8) ?
Na7 Na4 P4 1_345 . 2_455 43.35(4) ?
Na7 Na4 P5 1_345 . 2_566 45.61(5) ?
Na7 Na4 O11 1_345 . . 122.97(12) ?
Na7 Na4 O15 1_345 . 1_444 93.35(10) ?
Na7 Na4 O21 1_345 . 2_566 22.55(9) ?
Na7 Na4 O22 1_345 . 1_444 61.38(9) ?
Na7 Na4 O22 1_345 . 2_566 122.46(10) ?
Na7 Na4 O24 1_345 . 2_566 72.04(9) ?
Na7 Na4 O26 1_345 . 1_455 61.26(10) ?
Na9 Na4 Mn2 1_445 . 1_444 59.67(6) ?
Na9 Na4 Mn2 1_445 . 2_566 134.60(7) ?
Na9 Na4 P1 1_445 . 2_566 154.77(9) ?
Na9 Na4 P2 1_445 . 1_455 83.28(7) ?
Na9 Na4 P2 1_445 . . 75.89(8) ?
Na9 Na4 P4 1_445 . . 156.95(10) ?
Na9 Na4 P4 1_445 . 2_455 50.33(5) ?
Na9 Na4 P5 1_445 . 2_566 58.39(6) ?
Na9 Na4 O11 1_445 . . 87.47(12) ?
Na9 Na4 O15 1_445 . 1_444 54.37(10) ?
Na9 Na4 O21 1_445 . 2_566 57.78(10) ?
Na9 Na4 O22 1_445 . 1_444 56.71(10) ?
Na9 Na4 O22 1_445 . 2_566 146.70(12) ?
Na9 Na4 O24 1_445 . 2_566 84.30(11) ?
Na9 Na4 O26 1_445 . 1_455 101.40(11) ?
Mn2 Na4 Mn2 1_444 . 2_566 117.07(7) ?
Mn2 Na4 P1 1_444 . 2_566 145.00(8) ?
Mn2 Na4 P2 1_444 . 1_455 117.85(7) ?
Mn2 Na4 P2 1_444 . . 56.44(6) ?
Mn2 Na4 P4 1_444 . . 97.33(7) ?
Mn2 Na4 P4 1_444 . 2_455 50.47(4) ?
Mn2 Na4 P5 1_444 . 2_566 118.07(9) ?
Mn2 Na4 O11 1_444 . . 85.01(12) ?
Mn2 Na4 O15 1_444 . 1_444 30.48(8) ?
Mn2 Na4 O21 1_444 . 2_566 108.26(11) ?
Mn2 Na4 O22 1_444 . 1_444 33.51(9) ?
Mn2 Na4 O22 1_444 . 2_566 95.90(12) ?
Mn2 Na4 O24 1_444 . 2_566 142.25(13) ?
Mn2 Na4 O26 1_444 . 1_455 113.40(12) ?
Mn2 Na4 P1 2_566 . 2_566 50.78(5) ?
Mn2 Na4 P2 2_566 . 1_455 57.35(5) ?
Mn2 Na4 P2 2_566 . . 144.47(9) ?
Mn2 Na4 P4 2_566 . . 54.52(5) ?
Mn2 Na4 P4 2_566 . 2_455 90.81(6) ?
Mn2 Na4 P5 2_566 . 2_566 105.43(8) ?
Mn2 Na4 O11 2_566 . . 137.69(13) ?
Mn2 Na4 O15 2_566 . 1_444 145.20(12) ?
Mn2 Na4 O21 2_566 . 2_566 86.42(11) ?
Mn2 Na4 O22 2_566 . 1_444 94.98(11) ?
Mn2 Na4 O22 2_566 . 2_566 34.02(10) ?
Mn2 Na4 O24 2_566 . 2_566 95.67(12) ?
Mn2 Na4 O26 2_566 . 1_455 34.56(9) ?
P1 Na4 P2 2_566 . 1_455 84.70(7) ?
P1 Na4 P2 2_566 . . 111.61(7) ?
P1 Na4 P4 2_566 . . 47.89(5) ?
P1 Na4 P4 2_566 . 2_455 141.28(8) ?
P1 Na4 P5 2_566 . 2_566 96.71(8) ?
P1 Na4 O11 2_566 . . 89.89(11) ?
P1 Na4 O15 2_566 . 1_444 140.17(10) ?
P1 Na4 O21 2_566 . 2_566 103.68(12) ?
P1 Na4 O22 2_566 . 1_444 143.74(13) ?
P1 Na4 O22 2_566 . 2_566 55.18(10) ?
P1 Na4 O24 2_566 . 2_566 70.49(11) ?
P1 Na4 O26 2_566 . 1_455 75.18(11) ?
P2 Na4 P2 1_455 . . 158.05(10) ?
P2 Na4 P4 1_455 . . 111.61(9) ?
P2 Na4 P4 1_455 . 2_455 67.38(5) ?
P2 Na4 P5 1_455 . 2_566 54.29(6) ?
P2 Na4 O11 1_455 . . 145.23(14) ?
P2 Na4 O15 1_455 . 1_444 135.01(12) ?
P2 Na4 O21 1_455 . 2_566 29.10(9) ?
P2 Na4 O22 1_455 . 1_444 84.95(10) ?
P2 Na4 O22 1_455 . 2_566 90.29(12) ?
P2 Na4 O24 1_455 . 2_566 63.48(10) ?
P2 Na4 O26 1_455 . 1_455 25.00(10) ?
P2 Na4 P4 . . . 90.35(7) ?
P2 Na4 P4 . . 2_455 103.16(9) ?
P2 Na4 P5 . . 2_566 107.43(9) ?
P2 Na4 O11 . . . 28.70(10) ?
P2 Na4 O15 . . 1_444 29.89(8) ?
P2 Na4 O21 . . 2_566 129.09(13) ?
P2 Na4 O22 . . 1_444 89.30(12) ?
P2 Na4 O22 . . 2_566 110.94(12) ?
P2 Na4 O24 . . 2_566 106.98(12) ?
P2 Na4 O26 . . 1_455 169.58(14) ?
P4 Na4 P4 . . 2_455 117.69(8) ?
P4 Na4 P5 . . 2_566 144.58(10) ?
P4 Na4 O11 . . . 89.02(11) ?
P4 Na4 O15 . . 1_444 105.40(11) ?
P4 Na4 O21 . . 2_566 140.25(13) ?
P4 Na4 O22 . . 1_444 105.57(11) ?
P4 Na4 O22 . . 2_566 25.60(8) ?
P4 Na4 O24 . . 2_566 117.78(12) ?
P4 Na4 O26 . . 1_455 88.79(12) ?
P4 Na4 P5 2_455 . 2_566 88.43(6) ?
P4 Na4 O11 2_455 . . 128.33(14) ?
P4 Na4 O15 2_455 . 1_444 73.31(9) ?
P4 Na4 O21 2_455 . 2_566 63.85(9) ?
P4 Na4 O22 2_455 . 1_444 18.95(8) ?
P4 Na4 O22 2_455 . 2_566 97.11(10) ?
P4 Na4 O24 2_455 . 2_566 115.38(10) ?
P4 Na4 O26 2_455 . 1_455 68.23(10) ?
P5 Na4 O11 2_566 . . 92.56(12) ?
P5 Na4 O15 2_566 . 1_444 104.87(12) ?
P5 Na4 O21 2_566 . 2_566 31.09(8) ?
P5 Na4 O22 2_566 . 1_444 105.04(11) ?
P5 Na4 O22 2_566 . 2_566 138.70(14) ?
P5 Na4 O24 2_566 . 2_566 28.25(8) ?
P5 Na4 O26 2_566 . 1_455 78.85(11) ?
O11 Na4 O15 . . 1_444 56.57(13) ?
O11 Na4 O21 . . 2_566 122.35(15) ?
O11 Na4 O22 . . 1_444 117.21(17) ?
O11 Na4 O22 . . 2_566 114.43(14) ?
O11 Na4 O24 . . 2_566 82.33(14) ?
O11 Na4 O26 . . 1_455 161.59(18) ?
O15 Na4 O21 1_444 . 2_566 112.14(15) ?
O15 Na4 O22 1_444 . 1_444 60.67(12) ?
O15 Na4 O22 1_444 . 2_566 115.95(16) ?
O15 Na4 O24 1_444 . 2_566 119.07(16) ?
O15 Na4 O26 1_444 . 1_455 141.26(15) ?
O21 Na4 O22 2_566 . 1_444 82.61(12) ?
O21 Na4 O22 2_566 . 2_566 119.22(15) ?
O21 Na4 O24 2_566 . 2_566 52.63(11) ?
O21 Na4 O26 2_566 . 1_455 53.47(13) ?
O22 Na4 O22 1_444 . 2_566 90.26(14) ?
O22 Na4 O24 1_444 . 2_566 132.97(14) ?
O22 Na4 O26 1_444 . 1_455 80.94(13) ?
O22 Na4 O24 2_566 . 2_566 121.70(17) ?
O22 Na4 O26 2_566 . 1_455 65.77(14) ?
O24 Na4 O26 2_566 . 1_455 82.55(15) ?
Na1 Na5 Na1 2_666 . 2_766 101.59(7) ?
Na1 Na5 Na2 2_666 . 2_676 102.44(8) ?
Na1 Na5 Na3 2_666 . 2_676 59.81(6) ?
Na1 Na5 Na8 2_666 . 2_666 61.41(6) ?
Na1 Na5 Mn1 2_666 . . 145.55(7) ?
Na1 Na5 Mn3 2_666 . . 51.94(5) ?
Na1 Na5 P3 2_666 . 1_455 99.68(7) ?
Na1 Na5 P3 2_666 . 2_776 113.39(8) ?
Na1 Na5 P5 2_666 . . 52.46(6) ?
Na1 Na5 P6 2_666 . 1_455 56.04(6) ?
Na1 Na5 P6 2_666 . . 154.03(8) ?
Na1 Na5 P7 2_666 . . 95.32(7) ?
Na1 Na5 O2 2_666 . 2_776 98.32(12) ?
Na1 Na5 O10 2_666 . . 171.14(14) ?
Na1 Na5 O14 2_666 . . 74.36(12) ?
Na1 Na5 O18 2_666 . . 114.94(10) ?
Na1 Na5 O20 2_666 . 1_455 30.80(11) ?
Na1 Na5 O23 2_666 . 1_455 85.39(10) ?
Na1 Na5 O28 2_666 . . 78.56(12) ?
Na1 Na5 Na2 2_766 . 2_676 63.66(7) ?
Na1 Na5 Na3 2_766 . 2_676 104.64(7) ?
Na1 Na5 Na8 2_766 . 2_666 118.21(8) ?
Na1 Na5 Mn1 2_766 . . 93.33(7) ?
Na1 Na5 Mn3 2_766 . . 65.09(5) ?
Na1 Na5 P3 2_766 . 1_455 151.67(9) ?
Na1 Na5 P3 2_766 . 2_776 114.62(6) ?
Na1 Na5 P5 2_766 . . 55.15(6) ?
Na1 Na5 P6 2_766 . 1_455 155.24(9) ?
Na1 Na5 P6 2_766 . . 54.47(6) ?
Na1 Na5 P7 2_766 . . 72.78(6) ?
Na1 Na5 O2 2_766 . 2_776 105.31(10) ?
Na1 Na5 O10 2_766 . . 71.57(11) ?
Na1 Na5 O14 2_766 . . 70.35(11) ?
Na1 Na5 O18 2_766 . . 126.34(13) ?
Na1 Na5 O20 2_766 . 1_455 132.39(13) ?
Na1 Na5 O23 2_766 . 1_455 170.97(10) ?
Na1 Na5 O28 2_766 . . 35.77(13) ?
Na2 Na5 Na3 2_676 . 2_676 54.37(6) ?
Na2 Na5 Na8 2_676 . 2_666 163.81(10) ?
Na2 Na5 Mn1 2_676 . . 112.01(7) ?
Na2 Na5 Mn3 2_676 . . 113.55(7) ?
Na2 Na5 P3 2_676 . 1_455 128.85(8) ?
Na2 Na5 P3 2_676 . 2_776 56.13(6) ?
Na2 Na5 P5 2_676 . . 61.68(6) ?
Na2 Na5 P6 2_676 . 1_455 107.70(8) ?
Na2 Na5 P6 2_676 . . 60.01(6) ?
Na2 Na5 P7 2_676 . . 135.31(9) ?
Na2 Na5 O2 2_676 . 2_776 41.81(9) ?
Na2 Na5 O10 2_676 . . 79.84(10) ?
Na2 Na5 O14 2_676 . . 132.27(12) ?
Na2 Na5 O18 2_676 . . 135.41(11) ?
Na2 Na5 O20 2_676 . 1_455 113.31(13) ?
Na2 Na5 O23 2_676 . 1_455 109.47(10) ?
Na2 Na5 O28 2_676 . . 44.39(11) ?
Na3 Na5 Na8 2_676 . 2_666 111.78(8) ?
Na3 Na5 Mn1 2_676 . . 145.03(8) ?
Na3 Na5 Mn3 2_676 . . 104.47(7) ?
Na3 Na5 P3 2_676 . 1_455 102.15(8) ?
Na3 Na5 P3 2_676 . 2_776 58.02(6) ?
Na3 Na5 P5 2_676 . . 60.01(6) ?
Na3 Na5 P6 2_676 . 1_455 56.70(6) ?
Na3 Na5 P6 2_676 . . 112.46(7) ?
Na3 Na5 P7 2_676 . . 154.45(8) ?
Na3 Na5 O2 2_676 . 2_776 39.14(10) ?
Na3 Na5 O10 2_676 . . 126.69(12) ?
Na3 Na5 O14 2_676 . . 132.19(13) ?
Na3 Na5 O18 2_676 . . 127.15(13) ?
Na3 Na5 O20 2_676 . 1_455 59.34(11) ?
Na3 Na5 O23 2_676 . 1_455 73.76(10) ?
Na3 Na5 O28 2_676 . . 69.46(13) ?
Na8 Na5 Mn1 2_666 . . 84.16(6) ?
Na8 Na5 Mn3 2_666 . . 58.60(5) ?
Na8 Na5 P3 2_666 . 1_455 58.04(6) ?
Na8 Na5 P3 2_666 . 2_776 126.83(8) ?
Na8 Na5 P5 2_666 . . 105.19(8) ?
Na8 Na5 P6 2_666 . 1_455 63.41(6) ?
Na8 Na5 P6 2_666 . . 135.33(9) ?
Na8 Na5 P7 2_666 . . 53.10(6) ?
Na8 Na5 O2 2_666 . 2_776 134.33(13) ?
Na8 Na5 O10 2_666 . . 116.29(12) ?
Na8 Na5 O14 2_666 . . 48.10(10) ?
Na8 Na5 O18 2_666 . . 58.18(9) ?
Na8 Na5 O20 2_666 . 1_455 52.47(11) ?
Na8 Na5 O23 2_666 . 1_455 70.11(9) ?
Na8 Na5 O28 2_666 . . 126.66(13) ?
Mn1 Na5 Mn3 . . . 110.31(6) ?
Mn1 Na5 P3 . . 1_455 58.91(5) ?
Mn1 Na5 P3 . . 2_776 87.31(6) ?
Mn1 Na5 P5 . . . 148.07(9) ?
Mn1 Na5 P6 . . 1_455 111.20(7) ?
Mn1 Na5 P6 . . . 55.47(5) ?
Mn1 Na5 P7 . . . 59.62(5) ?
Mn1 Na5 O2 . . 2_776 107.49(11) ?
Mn1 Na5 O10 . . . 33.15(8) ?
Mn1 Na5 O14 . . . 81.93(11) ?
Mn1 Na5 O18 . . . 35.98(9) ?
Mn1 Na5 O20 . . 1_455 126.19(12) ?
Mn1 Na5 O23 . . 1_455 83.80(9) ?
Mn1 Na5 O28 . . . 126.64(14) ?
Mn3 Na5 P3 . . 1_455 116.45(6) ?
Mn3 Na5 P3 . . 2_776 162.36(8) ?
Mn3 Na5 P5 . . . 55.17(5) ?
Mn3 Na5 P6 . . 1_455 101.58(6) ?
Mn3 Na5 P6 . . . 114.46(7) ?
Mn3 Na5 P7 . . . 50.78(4) ?
Mn3 Na5 O2 . . 2_776 141.36(12) ?
Mn3 Na5 O10 . . . 119.24(13) ?
Mn3 Na5 O14 . . . 28.79(10) ?
Mn3 Na5 O18 . . . 108.52(10) ?
Mn3 Na5 O20 . . 1_455 75.79(11) ?
Mn3 Na5 O23 . . 1_455 123.93(9) ?
Mn3 Na5 O28 . . . 69.33(11) ?
P3 Na5 P3 1_455 . 2_776 72.79(6) ?
P3 Na5 P5 1_455 . . 151.25(9) ?
P3 Na5 P6 1_455 . 1_455 52.35(5) ?
P3 Na5 P6 1_455 . . 106.27(7) ?
P3 Na5 P7 1_455 . . 86.85(6) ?
P3 Na5 O2 1_455 . 2_776 89.81(11) ?
P3 Na5 O10 1_455 . . 85.14(11) ?
P3 Na5 O14 1_455 . . 97.95(10) ?
P3 Na5 O18 1_455 . . 25.50(10) ?
P3 Na5 O20 1_455 . 1_455 70.49(11) ?
P3 Na5 O23 1_455 . 1_455 28.39(8) ?
P3 Na5 O28 1_455 . . 171.23(15) ?
P3 Na5 P5 2_776 . . 109.14(7) ?
P3 Na5 P6 2_776 . 1_455 71.47(6) ?
P3 Na5 P6 2_776 . . 74.35(6) ?
P3 Na5 P7 2_776 . . 146.86(8) ?
P3 Na5 O2 2_776 . 2_776 21.43(9) ?
P3 Na5 O10 2_776 . . 75.08(11) ?
P3 Na5 O14 2_776 . . 168.48(13) ?
P3 Na5 O18 2_776 . . 86.07(11) ?
P3 Na5 O20 2_776 . 1_455 94.75(13) ?
P3 Na5 O23 2_776 . 1_455 56.80(8) ?
P3 Na5 O28 2_776 . . 99.89(12) ?
P5 Na5 P6 . . 1_455 100.10(8) ?
P5 Na5 P6 . . . 101.67(7) ?
P5 Na5 P7 . . . 101.31(7) ?
P5 Na5 O2 . . 2_776 87.93(11) ?
P5 Na5 O10 . . . 123.46(12) ?
P5 Na5 O14 . . . 82.29(11) ?
P5 Na5 O18 . . . 162.88(11) ?
P5 Na5 O20 . . 1_455 80.79(11) ?
P5 Na5 O23 . . 1_455 128.13(12) ?
P5 Na5 O28 . . . 26.11(11) ?
P6 Na5 P6 1_455 . . 143.92(9) ?
P6 Na5 P7 1_455 . . 116.20(6) ?
P6 Na5 O2 1_455 . 2_776 71.34(11) ?
P6 Na5 O10 1_455 . . 131.73(13) ?
P6 Na5 O14 1_455 . . 108.65(11) ?
P6 Na5 O18 1_455 . . 76.82(11) ?
P6 Na5 O20 1_455 . 1_455 26.42(11) ?
P6 Na5 O23 1_455 . 1_455 29.84(8) ?
P6 Na5 O28 1_455 . . 121.28(15) ?
P6 Na5 P7 . . . 87.17(7) ?
P6 Na5 O2 . . 2_776 81.05(10) ?
P6 Na5 O10 . . . 22.74(8) ?
P6 Na5 O14 . . . 102.53(13) ?
P6 Na5 O18 . . . 89.75(11) ?
P6 Na5 O20 . . 1_455 169.06(14) ?
P6 Na5 O23 . . 1_455 117.52(10) ?
P6 Na5 O28 . . . 75.64(12) ?
P7 Na5 O2 . . 2_776 166.32(13) ?
P7 Na5 O10 . . . 77.43(11) ?
P7 Na5 O14 . . . 22.38(10) ?
P7 Na5 O18 . . . 66.21(10) ?
P7 Na5 O20 . . 1_455 102.89(12) ?
P7 Na5 O23 . . 1_455 112.61(9) ?
P7 Na5 O28 . . . 101.84(14) ?
O2 Na5 O10 2_776 . . 89.08(14) ?
O2 Na5 O14 2_776 . . 170.07(16) ?
O2 Na5 O18 2_776 . . 106.60(14) ?
O2 Na5 O20 2_776 . 1_455 88.43(16) ?
O2 Na5 O23 2_776 . 1_455 67.67(12) ?
O2 Na5 O28 2_776 . . 82.00(14) ?
O10 Na5 O14 . . . 97.70(16) ?
O10 Na5 O18 . . . 67.04(13) ?
O10 Na5 O20 . . 1_455 155.51(16) ?
O10 Na5 O23 . . 1_455 102.02(14) ?
O10 Na5 O28 . . . 97.78(15) ?
O14 Na5 O18 . . . 82.81(13) ?
O14 Na5 O20 . . 1_455 88.34(15) ?
O14 Na5 O23 . . 1_455 117.50(12) ?
O14 Na5 O28 . . . 89.87(15) ?
O18 Na5 O20 . . 1_455 90.41(14) ?
O18 Na5 O23 . . 1_455 53.66(13) ?
O18 Na5 O28 . . . 161.89(19) ?
O20 Na5 O23 1_455 . 1_455 54.78(13) ?
O20 Na5 O28 1_455 . . 105.98(16) ?
O23 Na5 O28 1_455 . . 143.13(17) ?
Na1 Na6 Na4 1_455 . . 61.19(6) ?
Na1 Na6 Na7 1_455 . 1_455 104.38(8) ?
Na1 Na6 Na9 1_455 . . 113.46(8) ?
Na1 Na6 Mn2 1_455 . 2_666 114.18(8) ?
Na1 Na6 Mn3 1_455 . 2_566 54.06(6) ?
Na1 Na6 Mn3 1_455 . 2_666 68.96(6) ?
Na1 Na6 P1 1_455 . 2_566 101.65(8) ?
Na1 Na6 P1 1_455 . 2_666 117.67(9) ?
Na1 Na6 P2 1_455 . . 56.27(6) ?
Na1 Na6 P4 1_455 . . 118.74(7) ?
Na1 Na6 P4 1_455 . 2_565 159.55(9) ?
Na1 Na6 P8 1_455 . . 59.43(6) ?
Na1 Na6 O3 1_455 . . 61.17(10) ?
Na1 Na6 O4 1_455 . 2_566 123.98(10) ?
Na1 Na6 O8 1_455 . 2_566 78.84(12) ?
Na1 Na6 O9 1_455 . . 112.64(11) ?
Na1 Na6 O11 1_455 . . 36.66(11) ?
Na1 Na6 O17 1_455 . 2_666 118.82(14) ?
Na1 Na6 O25 1_455 . 2_565 139.73(12) ?
Na4 Na6 Na7 . . 1_455 113.07(8) ?
Na4 Na6 Na9 . . . 165.08(10) ?
Na4 Na6 Mn2 . . 2_666 82.84(6) ?
Na4 Na6 Mn3 . . 2_566 67.53(6) ?
Na4 Na6 Mn3 . . 2_666 123.24(8) ?
Na4 Na6 P1 . . 2_566 66.85(6) ?
Na4 Na6 P1 . . 2_666 135.29(9) ?
Na4 Na6 P2 . . . 51.50(6) ?
Na4 Na6 P4 . . . 57.55(6) ?
Na4 Na6 P4 . . 2_565 126.31(8) ?
Na4 Na6 P8 . . . 113.53(8) ?
Na4 Na6 O3 . . . 122.36(12) ?
Na4 Na6 O4 . . 2_566 70.73(9) ?
Na4 Na6 O8 . . 2_566 65.27(11) ?
Na4 Na6 O9 . . . 57.54(10) ?
Na4 Na6 O11 . . . 43.53(11) ?
Na4 Na6 O17 . . 2_666 114.70(12) ?
Na4 Na6 O25 . . 2_565 134.40(12) ?
Na7 Na6 Na9 1_455 . . 53.21(6) ?
Na7 Na6 Mn2 1_455 . 2_666 141.13(8) ?
Na7 Na6 Mn3 1_455 . 2_566 56.32(5) ?
Na7 Na6 Mn3 1_455 . 2_666 103.74(6) ?
Na7 Na6 P1 1_455 . 2_566 52.14(6) ?
Na7 Na6 P1 1_455 . 2_666 110.17(7) ?
Na7 Na6 P2 1_455 . . 158.46(8) ?
Na7 Na6 P4 1_455 . . 98.16(8) ?
Na7 Na6 P4 1_455 . 2_565 55.44(6) ?
Na7 Na6 P8 1_455 . . 59.14(6) ?
Na7 Na6 O3 1_455 . . 80.84(13) ?
Na7 Na6 O4 1_455 . 2_566 69.11(10) ?
Na7 Na6 O8 1_455 . 2_566 47.94(10) ?
Na7 Na6 O9 1_455 . . 122.80(14) ?
Na7 Na6 O11 1_455 . . 137.48(14) ?
Na7 Na6 O17 1_455 . 2_666 126.48(12) ?
Na7 Na6 O25 1_455 . 2_565 38.03(10) ?
Na9 Na6 Mn2 . . 2_666 111.52(7) ?
Na9 Na6 Mn3 . . 2_566 97.87(7) ?
Na9 Na6 Mn3 . . 2_666 61.56(5) ?
Na9 Na6 P1 . . 2_566 102.52(8) ?
Na9 Na6 P1 . . 2_666 59.57(6) ?
Na9 Na6 P2 . . . 139.25(9) ?
Na9 Na6 P4 . . . 125.49(8) ?
Na9 Na6 P4 . . 2_565 53.76(5) ?
Na9 Na6 P8 . . . 56.12(6) ?
Na9 Na6 O3 . . . 54.26(10) ?
Na9 Na6 O4 . . 2_566 105.47(10) ?
Na9 Na6 O8 . . 2_566 100.48(12) ?
Na9 Na6 O9 . . . 132.63(12) ?
Na9 Na6 O11 . . . 140.59(13) ?
Na9 Na6 O17 . . 2_666 80.20(10) ?
Na9 Na6 O25 . . 2_565 39.88(9) ?
Mn2 Na6 Mn3 2_666 . 2_566 150.24(6) ?
Mn2 Na6 Mn3 2_666 . 2_666 94.69(6) ?
Mn2 Na6 P1 2_666 . 2_566 112.51(7) ?
Mn2 Na6 P1 2_666 . 2_666 55.81(5) ?
Mn2 Na6 P2 2_666 . . 58.14(5) ?
Mn2 Na6 P4 2_666 . . 59.40(5) ?
Mn2 Na6 P4 2_666 . 2_565 86.24(6) ?
Mn2 Na6 P8 2_666 . . 148.48(9) ?
Mn2 Na6 O3 2_666 . . 121.70(14) ?
Mn2 Na6 O4 2_666 . 2_566 84.91(10) ?
Mn2 Na6 O8 2_666 . 2_566 134.53(11) ?
Mn2 Na6 O9 2_666 . . 36.16(10) ?
Mn2 Na6 O11 2_666 . . 78.84(12) ?
Mn2 Na6 O17 2_666 . 2_666 33.95(8) ?
Mn2 Na6 O25 2_666 . 2_565 105.31(11) ?
Mn3 Na6 Mn3 2_566 . 2_666 103.63(5) ?
Mn3 Na6 P1 2_566 . 2_566 53.89(5) ?
Mn3 Na6 P1 2_566 . 2_666 152.68(7) ?
Mn3 Na6 P2 2_566 . . 102.14(6) ?
Mn3 Na6 P4 2_566 . . 99.97(6) ?
Mn3 Na6 P4 2_566 . 2_565 108.62(7) ?
Mn3 Na6 P8 2_566 . . 54.97(5) ?
Mn3 Na6 O3 2_566 . . 79.08(11) ?
Mn3 Na6 O4 2_566 . 2_566 82.79(9) ?
Mn3 Na6 O8 2_566 . 2_566 27.90(10) ?
Mn3 Na6 O9 2_566 . . 117.74(11) ?
Mn3 Na6 O11 2_566 . . 81.40(12) ?
Mn3 Na6 O17 2_566 . 2_666 171.30(13) ?
Mn3 Na6 O25 2_566 . 2_565 94.07(11) ?
Mn3 Na6 P1 2_666 . 2_566 152.49(8) ?
Mn3 Na6 P1 2_666 . 2_666 53.55(4) ?
Mn3 Na6 P2 2_666 . . 79.29(6) ?
Mn3 Na6 P4 2_666 . . 154.08(8) ?
Mn3 Na6 P4 2_666 . 2_565 109.93(5) ?
Mn3 Na6 P8 2_666 . . 53.80(5) ?
Mn3 Na6 O3 2_666 . . 27.03(11) ?
Mn3 Na6 O4 2_666 . 2_566 165.92(10) ?
Mn3 Na6 O8 2_666 . 2_566 129.48(12) ?
Mn3 Na6 O9 2_666 . . 129.30(13) ?
Mn3 Na6 O11 2_666 . . 80.18(11) ?
Mn3 Na6 O17 2_666 . 2_666 67.94(10) ?
Mn3 Na6 O25 2_666 . 2_565 101.11(10) ?
P1 Na6 P1 2_566 . 2_666 140.49(8) ?
P1 Na6 P2 2_566 . . 117.98(7) ?
P1 Na6 P4 2_566 . . 53.32(5) ?
P1 Na6 P4 2_566 . 2_565 69.59(6) ?
P1 Na6 P8 2_566 . . 98.88(8) ?
P1 Na6 O3 2_566 . . 125.57(14) ?
P1 Na6 O4 2_566 . 2_566 29.26(8) ?
P1 Na6 O8 2_566 . 2_566 26.03(10) ?
P1 Na6 O9 2_566 . . 78.17(12) ?
P1 Na6 O11 2_566 . . 108.16(12) ?
P1 Na6 O17 2_566 . 2_666 134.79(13) ?
P1 Na6 O25 2_566 . 2_565 68.73(10) ?
P1 Na6 P2 2_666 . . 88.97(7) ?
P1 Na6 P4 2_666 . . 105.79(7) ?
P1 Na6 P4 2_666 . 2_565 71.92(5) ?
P1 Na6 P8 2_666 . . 97.84(6) ?
P1 Na6 O3 2_666 . . 75.06(11) ?
P1 Na6 O4 2_666 . 2_566 116.35(10) ?
P1 Na6 O8 2_666 . 2_566 157.28(13) ?
P1 Na6 O9 2_666 . . 89.58(11) ?
P1 Na6 O11 2_666 . . 105.85(14) ?
P1 Na6 O17 2_666 . 2_666 21.90(8) ?
P1 Na6 O25 2_666 . 2_565 78.24(10) ?
P2 Na6 P4 . . . 85.44(6) ?
P2 Na6 P4 . . 2_565 144.17(8) ?
P2 Na6 P8 . . . 109.92(8) ?
P2 Na6 O3 . . . 95.30(13) ?
P2 Na6 O4 . . 2_566 111.96(9) ?
P2 Na6 O8 . . 2_566 113.70(11) ?
P2 Na6 O9 . . . 65.05(11) ?
P2 Na6 O11 . . . 21.15(11) ?
P2 Na6 O17 . . 2_666 74.69(11) ?
P2 Na6 O25 . . 2_565 163.25(12) ?
P4 Na6 P4 . . 2_565 71.74(6) ?
P4 Na6 P8 . . . 152.12(10) ?
P4 Na6 O3 . . . 178.89(15) ?
P4 Na6 O4 . . 2_566 29.07(8) ?
P4 Na6 O8 . . 2_566 75.93(11) ?
P4 Na6 O9 . . . 25.49(11) ?
P4 Na6 O11 . . . 93.01(11) ?
P4 Na6 O17 . . 2_666 87.94(11) ?
P4 Na6 O25 . . 2_565 87.66(10) ?
P4 Na6 P8 2_565 . . 102.68(7) ?
P4 Na6 O3 2_565 . . 107.99(11) ?
P4 Na6 O4 2_565 . 2_566 55.99(8) ?
P4 Na6 O8 2_565 . 2_566 87.66(12) ?
P4 Na6 O9 2_565 . . 84.30(11) ?
P4 Na6 O11 2_565 . . 162.74(13) ?
P4 Na6 O17 2_565 . 2_666 77.18(11) ?
P4 Na6 O25 2_565 . 2_565 20.24(9) ?
P8 Na6 O3 . . . 26.78(11) ?
P8 Na6 O4 . . 2_566 125.26(12) ?
P8 Na6 O8 . . 2_566 76.57(11) ?
P8 Na6 O9 . . . 171.07(12) ?
P8 Na6 O11 . . . 94.58(12) ?
P8 Na6 O17 . . 2_666 118.05(11) ?
P8 Na6 O25 . . 2_565 82.81(10) ?
O3 Na6 O4 . . 2_566 149.91(17) ?
O3 Na6 O8 . . 2_566 103.01(16) ?
O3 Na6 O9 . . . 155.59(19) ?
O3 Na6 O11 . . . 87.42(15) ?
O3 Na6 O17 . . 2_666 93.05(15) ?
O3 Na6 O25 . . 2_565 91.84(14) ?
O4 Na6 O8 2_566 . 2_566 55.15(13) ?
O4 Na6 O9 2_566 . . 54.27(13) ?
O4 Na6 O11 2_566 . . 113.43(13) ?
O4 Na6 O17 2_566 . 2_666 105.90(14) ?
O4 Na6 O25 2_566 . 2_565 65.62(12) ?
O8 Na6 O9 2_566 . . 98.40(14) ?
O8 Na6 O11 2_566 . . 96.60(16) ?
O8 Na6 O17 2_566 . 2_666 160.74(17) ?
O8 Na6 O25 2_566 . 2_565 79.20(15) ?
O9 Na6 O11 . . . 78.53(14) ?
O9 Na6 O17 . . 2_666 68.64(13) ?
O9 Na6 O25 . . 2_565 103.67(14) ?
O11 Na6 O17 . . 2_666 94.67(16) ?
O11 Na6 O25 . . 2_565 175.47(17) ?
O17 Na6 O25 2_666 . 2_565 89.84(14) ?
Na1 Na7 Na2 1_565 . 1_655 58.06(7) ?
Na1 Na7 Na3 1_565 . . 50.06(5) ?
Na1 Na7 Na3 1_565 . 1_655 83.17(6) ?
Na1 Na7 Na4 1_565 . 1_765 74.27(6) ?
Na1 Na7 Na6 1_565 . 1_655 169.52(7) ?
Na1 Na7 Na9 1_565 . . 66.72(7) ?
Na1 Na7 Na9 1_565 . 1_655 108.63(7) ?
Na1 Na7 Mn2 1_565 . 1_554 89.47(6) ?
Na1 Na7 Mn3 1_565 . 2_666 116.12(7) ?
Na1 Na7 P1 1_565 . 2_666 133.61(8) ?
Na1 Na7 P2 1_565 . 1_665 46.84(5) ?
Na1 Na7 P4 1_565 . 2_665 118.46(7) ?
Na1 Na7 P5 1_565 . 2_776 47.33(5) ?
Na1 Na7 P8 1_565 . 1_655 118.71(7) ?
Na1 Na7 O6 1_565 . 2_666 106.80(13) ?
Na1 Na7 O8 1_565 . 2_666 146.15(12) ?
Na1 Na7 O12 1_565 . 1_655 101.02(12) ?
Na1 Na7 O15 1_565 . 1_554 58.77(9) ?
Na1 Na7 O21 1_565 . 2_776 47.45(11) ?
Na1 Na7 O25 1_565 . 2_665 132.06(12) ?
Na1 Na7 F1 1_565 . . 67.49(12) ?
Na2 Na7 Na3 1_655 . . 45.10(6) ?
Na2 Na7 Na3 1_655 . 1_655 46.26(6) ?
Na2 Na7 Na4 1_655 . 1_765 100.72(7) ?
Na2 Na7 Na6 1_655 . 1_655 115.08(9) ?
Na2 Na7 Na9 1_655 . . 88.84(9) ?
Na2 Na7 Na9 1_655 . 1_655 88.19(8) ?
Na2 Na7 Mn2 1_655 . 1_554 146.13(10) ?
Na2 Na7 Mn3 1_655 . 2_666 76.72(6) ?
Na2 Na7 P1 1_655 . 2_666 135.40(9) ?
Na2 Na7 P2 1_655 . 1_665 100.34(8) ?
Na2 Na7 P4 1_655 . 2_665 144.93(8) ?
Na2 Na7 P5 1_655 . 2_776 61.54(6) ?
Na2 Na7 P8 1_655 . 1_655 61.93(7) ?
Na2 Na7 O6 1_655 . 2_666 139.50(13) ?
Na2 Na7 O8 1_655 . 2_666 112.01(12) ?
Na2 Na7 O12 1_655 . 1_655 49.07(12) ?
Na2 Na7 O15 1_655 . 1_554 116.80(12) ?
Na2 Na7 O21 1_655 . 2_776 83.69(11) ?
Na2 Na7 O25 1_655 . 2_665 132.80(14) ?
Na2 Na7 F1 1_655 . . 46.79(10) ?
Na3 Na7 Na3 . . 1_655 91.32(6) ?
Na3 Na7 Na4 . . 1_765 123.48(7) ?
Na3 Na7 Na6 . . 1_655 132.24(7) ?
Na3 Na7 Na9 . . . 43.75(6) ?
Na3 Na7 Na9 . . 1_655 133.20(8) ?
Na3 Na7 Mn2 . . 1_554 107.87(7) ?
Na3 Na7 Mn3 . . 2_666 66.12(5) ?
Na3 Na7 P1 . . 2_666 103.93(7) ?
Na3 Na7 P2 . . 1_665 93.47(7) ?
Na3 Na7 P4 . . 2_665 163.06(9) ?
Na3 Na7 P5 . . 2_776 87.85(6) ?
Na3 Na7 P8 . . 1_655 93.82(7) ?
Na3 Na7 O6 . . 2_666 95.26(12) ?
Na3 Na7 O8 . . 2_666 98.67(10) ?
Na3 Na7 O12 . . 1_655 89.92(12) ?
Na3 Na7 O15 . . 1_554 90.94(11) ?
Na3 Na7 O21 . . 2_776 96.93(12) ?
Na3 Na7 O25 . . 2_665 176.78(14) ?
Na3 Na7 F1 . . . 17.71(12) ?
Na3 Na7 Na4 1_655 . 1_765 70.90(5) ?
Na3 Na7 Na6 1_655 . 1_655 86.50(7) ?
Na3 Na7 Na9 1_655 . . 135.01(8) ?
Na3 Na7 Na9 1_655 . 1_655 41.93(6) ?
Na3 Na7 Mn2 1_655 . 1_554 147.64(6) ?
Na3 Na7 Mn3 1_655 . 2_666 96.92(6) ?
Na3 Na7 P1 1_655 . 2_666 141.27(9) ?
Na3 Na7 P2 1_655 . 1_665 99.05(6) ?
Na3 Na7 P4 1_655 . 2_665 99.94(6) ?
Na3 Na7 P5 1_655 . 2_776 48.61(5) ?
Na3 Na7 P8 1_655 . 1_655 44.95(5) ?
Na3 Na7 O6 1_655 . 2_666 170.03(14) ?
Na3 Na7 O8 1_655 . 2_666 114.04(12) ?
Na3 Na7 O12 1_655 . 1_655 24.58(9) ?
Na3 Na7 O15 1_655 . 1_554 126.28(9) ?
Na3 Na7 O21 1_655 . 2_776 71.85(11) ?
Na3 Na7 O25 1_655 . 2_665 86.72(11) ?
Na3 Na7 F1 1_655 . . 90.89(11) ?
Na4 Na7 Na6 1_765 . 1_655 100.70(7) ?
Na4 Na7 Na9 1_765 . . 126.25(9) ?
Na4 Na7 Na9 1_765 . 1_655 50.97(6) ?
Na4 Na7 Mn2 1_765 . 1_554 76.77(5) ?
Na4 Na7 Mn3 1_765 . 2_666 163.62(8) ?
Na4 Na7 P1 1_765 . 2_666 123.68(7) ?
Na4 Na7 P2 1_765 . 1_665 41.87(5) ?
Na4 Na7 P4 1_765 . 2_665 50.66(5) ?
Na4 Na7 P5 1_765 . 2_776 40.03(4) ?
Na4 Na7 P8 1_765 . 1_655 106.58(6) ?
Na4 Na7 O6 1_765 . 2_666 111.12(11) ?
Na4 Na7 O8 1_765 . 2_666 137.79(11) ?
Na4 Na7 O12 1_765 . 1_655 92.03(10) ?
Na4 Na7 O15 1_765 . 1_554 63.58(9) ?
Na4 Na7 O21 1_765 . 2_776 26.82(11) ?
Na4 Na7 O25 1_765 . 2_665 58.18(10) ?
Na4 Na7 F1 1_765 . . 139.32(12) ?
Na6 Na7 Na9 1_655 . . 122.72(8) ?
Na6 Na7 Na9 1_655 . 1_655 61.88(7) ?
Na6 Na7 Mn2 1_655 . 1_554 98.40(6) ?
Na6 Na7 Mn3 1_655 . 2_666 66.83(5) ?
Na6 Na7 P1 1_655 . 2_666 56.84(6) ?
Na6 Na7 P2 1_655 . 1_665 134.01(8) ?
Na6 Na7 P4 1_655 . 2_665 61.71(6) ?
Na6 Na7 P5 1_655 . 2_776 123.24(8) ?
Na6 Na7 P8 1_655 . 1_655 53.29(6) ?
Na6 Na7 O6 1_655 . 2_666 83.53(12) ?
Na6 Na7 O8 1_655 . 2_666 41.67(10) ?
Na6 Na7 O12 1_655 . 1_655 69.66(12) ?
Na6 Na7 O15 1_655 . 1_554 127.69(11) ?
Na6 Na7 O21 1_655 . 2_776 127.02(13) ?
Na6 Na7 O25 1_655 . 2_665 45.13(11) ?
Na6 Na7 F1 1_655 . . 114.54(14) ?
Na9 Na7 Na9 . . 1_655 175.33(10) ?
Na9 Na7 Mn2 . . 1_554 67.64(7) ?
Na9 Na7 Mn3 . . 2_666 70.09(6) ?
Na9 Na7 P1 . . 2_666 69.46(7) ?
Na9 Na7 P2 . . 1_665 84.43(8) ?
Na9 Na7 P4 . . 2_665 123.35(9) ?
Na9 Na7 P5 . . 2_776 113.99(9) ?
Na9 Na7 P8 . . 1_655 123.95(9) ?
Na9 Na7 O6 . . 2_666 52.29(11) ?
Na9 Na7 O8 . . 2_666 81.57(11) ?
Na9 Na7 O12 . . 1_655 129.84(14) ?
Na9 Na7 O15 . . 1_554 64.98(10) ?
Na9 Na7 O21 . . 2_776 105.69(14) ?
Na9 Na7 O25 . . 2_665 138.27(13) ?
Na9 Na7 F1 . . . 47.62(11) ?
Na9 Na7 Mn2 1_655 . 1_554 113.45(8) ?
Na9 Na7 Mn3 1_655 . 2_666 112.65(9) ?
Na9 Na7 P1 1_655 . 2_666 115.13(9) ?
Na9 Na7 P2 1_655 . 1_665 92.57(7) ?
Na9 Na7 P4 1_655 . 2_665 58.70(6) ?
Na9 Na7 P5 1_655 . 2_776 61.39(6) ?
Na9 Na7 P8 1_655 . 1_655 57.37(7) ?
Na9 Na7 O6 1_655 . 2_666 131.31(13) ?
Na9 Na7 O8 1_655 . 2_666 102.88(12) ?
Na9 Na7 O12 1_655 . 1_655 49.51(11) ?
Na9 Na7 O15 1_655 . 1_554 113.34(11) ?
Na9 Na7 O21 1_655 . 2_776 70.39(12) ?
Na9 Na7 O25 1_655 . 2_665 45.00(10) ?
Na9 Na7 F1 1_655 . . 131.03(13) ?
Mn2 Na7 Mn3 1_554 . 2_666 114.48(5) ?
Mn2 Na7 P1 1_554 . 2_666 59.88(5) ?
Mn2 Na7 P2 1_554 . 1_665 55.13(5) ?
Mn2 Na7 P4 1_554 . 2_665 56.54(5) ?
Mn2 Na7 P5 1_554 . 2_776 104.97(7) ?
Mn2 Na7 P8 1_554 . 1_655 151.68(8) ?
Mn2 Na7 O6 1_554 . 2_666 35.49(9) ?
Mn2 Na7 O8 1_554 . 2_666 89.14(10) ?
Mn2 Na7 O12 1_554 . 1_655 162.11(14) ?
Mn2 Na7 O15 1_554 . 1_554 31.65(7) ?
Mn2 Na7 O21 1_554 . 2_776 79.97(11) ?
Mn2 Na7 O25 1_554 . 2_665 75.03(12) ?
Mn2 Na7 F1 1_554 . . 115.26(13) ?
Mn3 Na7 P1 2_666 . 2_666 59.54(5) ?
Mn3 Na7 P2 2_666 . 1_665 154.33(9) ?
Mn3 Na7 P4 2_666 . 2_665 124.22(7) ?
Mn3 Na7 P5 2_666 . 2_776 137.54(7) ?
Mn3 Na7 P8 2_666 . 1_655 57.72(5) ?
Mn3 Na7 O6 2_666 . 2_666 79.01(10) ?
Mn3 Na7 O8 2_666 . 2_666 36.80(9) ?
Mn3 Na7 O12 2_666 . 1_655 73.96(10) ?
Mn3 Na7 O15 2_666 . 1_554 132.21(10) ?
Mn3 Na7 O21 2_666 . 2_776 159.96(12) ?
Mn3 Na7 O25 2_666 . 2_665 111.57(12) ?
Mn3 Na7 F1 2_666 . . 48.63(11) ?
P1 Na7 P2 2_666 . 1_665 114.97(8) ?
P1 Na7 P4 2_666 . 2_665 74.94(6) ?
P1 Na7 P5 2_666 . 2_776 162.89(9) ?
P1 Na7 P8 2_666 . 1_655 97.91(7) ?
P1 Na7 O6 2_666 . 2_666 29.32(10) ?
P1 Na7 O8 2_666 . 2_666 29.38(9) ?
P1 Na7 O12 2_666 . 1_655 118.59(13) ?
P1 Na7 O15 2_666 . 1_554 89.40(9) ?
P1 Na7 O21 2_666 . 2_776 138.68(13) ?
P1 Na7 O25 2_666 . 2_665 76.19(10) ?
P1 Na7 F1 2_666 . . 93.51(11) ?
P2 Na7 P4 1_665 . 2_665 72.40(6) ?
P2 Na7 P5 1_665 . 2_776 50.93(5) ?
P2 Na7 P8 1_665 . 1_655 143.37(7) ?
P2 Na7 O6 1_665 . 2_666 88.04(11) ?
P2 Na7 O8 1_665 . 2_666 144.27(12) ?
P2 Na7 O12 1_665 . 1_655 123.63(11) ?
P2 Na7 O15 1_665 . 1_554 27.27(7) ?
P2 Na7 O21 1_665 . 2_776 27.37(10) ?
P2 Na7 O25 1_665 . 2_665 89.36(12) ?
P2 Na7 F1 1_665 . . 111.00(15) ?
P4 Na7 P5 2_665 . 2_776 90.15(6) ?
P4 Na7 P8 2_665 . 1_655 103.09(8) ?
P4 Na7 O6 2_665 . 2_666 75.42(11) ?
P4 Na7 O8 2_665 . 2_666 88.33(10) ?
P4 Na7 O12 2_665 . 1_655 105.57(13) ?
P4 Na7 O15 2_665 . 1_554 72.21(10) ?
P4 Na7 O21 2_665 . 2_776 74.94(11) ?
P4 Na7 O25 2_665 . 2_665 20.15(11) ?
P4 Na7 F1 2_665 . . 168.09(12) ?
P5 Na7 P8 2_776 . 1_655 93.56(6) ?
P5 Na7 O6 2_776 . 2_666 138.97(13) ?
P5 Na7 O8 2_776 . 2_666 161.93(13) ?
P5 Na7 O12 2_776 . 1_655 73.05(10) ?
P5 Na7 O15 2_776 . 1_554 77.87(9) ?
P5 Na7 O21 2_776 . 2_776 25.04(10) ?
P5 Na7 O25 2_776 . 2_665 92.75(10) ?
P5 Na7 F1 2_776 . . 100.81(11) ?
P8 Na7 O6 1_655 . 2_666 126.85(12) ?
P8 Na7 O8 1_655 . 2_666 69.31(10) ?
P8 Na7 O12 1_655 . 1_655 20.74(9) ?
P8 Na7 O15 1_655 . 1_554 170.05(10) ?
P8 Na7 O21 1_655 . 2_776 116.02(12) ?
P8 Na7 O25 1_655 . 2_665 82.99(13) ?
P8 Na7 F1 1_655 . . 81.06(13) ?
O6 Na7 O8 2_666 . 2_666 57.57(13) ?
O6 Na7 O12 2_666 . 1_655 147.59(16) ?
O6 Na7 O15 2_666 . 1_554 61.21(12) ?
O6 Na7 O21 2_666 . 2_776 114.60(16) ?
O6 Na7 O25 2_666 . 2_665 86.36(15) ?
O6 Na7 F1 2_666 . . 93.11(14) ?
O8 Na7 O12 2_666 . 1_655 90.03(14) ?
O8 Na7 O15 2_666 . 1_554 118.59(13) ?
O8 Na7 O21 2_666 . 2_776 163.14(16) ?
O8 Na7 O25 2_666 . 2_665 79.85(14) ?
O8 Na7 F1 2_666 . . 82.69(14) ?
O12 Na7 O15 1_655 . 1_554 150.85(13) ?
O12 Na7 O21 1_655 . 2_776 96.38(14) ?
O12 Na7 O25 1_655 . 2_665 87.23(16) ?
O12 Na7 F1 1_655 . . 82.33(15) ?
O15 Na7 O21 1_554 . 2_776 54.61(12) ?
O15 Na7 O25 1_554 . 2_665 92.28(15) ?
O15 Na7 F1 1_554 . . 105.33(17) ?
O21 Na7 O25 2_776 . 2_665 84.89(15) ?
O21 Na7 F1 2_776 . . 113.57(17) ?
O25 Na7 F1 2_665 . . 159.62(19) ?
Na1 Na8 Na2 . . 1_655 103.13(8) ?
Na1 Na8 Na5 . . 2_666 65.05(7) ?
Na1 Na8 Na8 . . 2_766 152.48(10) ?
Na1 Na8 Mn1 . . . 151.34(9) ?
Na1 Na8 Mn1 . . 2_766 92.85(8) ?
Na1 Na8 Mn3 . . 2_666 55.04(6) ?
Na1 Na8 P3 . . 2_766 102.17(8) ?
Na1 Na8 P6 . . 2_766 55.16(6) ?
Na1 Na8 P7 . . 2_666 103.28(8) ?
Na1 Na8 P7 . . 2_766 76.76(7) ?
Na1 Na8 P8 . . 1_655 56.51(6) ?
Na1 Na8 O1 . . 2_766 88.78(12) ?
Na1 Na8 O5 . . . 150.81(12) ?
Na1 Na8 O5 . . 2_766 111.18(13) ?
Na1 Na8 O7 . . 1_655 74.91(10) ?
Na1 Na8 O14 . . 2_666 75.12(11) ?
Na1 Na8 O16 . . . 124.46(12) ?
Na1 Na8 O19 . . 1_655 41.05(11) ?
Na1 Na8 O20 . . 2_766 36.03(9) ?
Na2 Na8 Na5 1_655 . 2_666 126.20(9) ?
Na2 Na8 Na8 1_655 . 2_766 95.26(7) ?
Na2 Na8 Mn1 1_655 . . 55.48(5) ?
Na2 Na8 Mn1 1_655 . 2_766 133.72(7) ?
Na2 Na8 Mn3 1_655 . 2_666 64.53(5) ?
Na2 Na8 P3 1_655 . 2_766 152.72(9) ?
Na2 Na8 P6 1_655 . 2_766 157.78(9) ?
Na2 Na8 P7 1_655 . 2_666 72.39(7) ?
Na2 Na8 P7 1_655 . 2_766 82.73(7) ?
Na2 Na8 P8 1_655 . 1_655 52.24(6) ?
Na2 Na8 O1 1_655 . 2_766 101.13(11) ?
Na2 Na8 O5 1_655 . . 52.61(9) ?
Na2 Na8 O5 1_655 . 2_766 142.49(11) ?
Na2 Na8 O7 1_655 . 1_655 56.26(10) ?
Na2 Na8 O14 1_655 . 2_666 82.63(11) ?
Na2 Na8 O16 1_655 . . 51.72(10) ?
Na2 Na8 O19 1_655 . 1_655 62.11(11) ?
Na2 Na8 O20 1_655 . 2_766 137.59(12) ?
Na5 Na8 Na8 2_666 . 2_766 118.98(8) ?
Na5 Na8 Mn1 2_666 . . 109.84(8) ?
Na5 Na8 Mn1 2_666 . 2_766 99.98(8) ?
Na5 Na8 Mn3 2_666 . 2_666 67.18(6) ?
Na5 Na8 P3 2_666 . 2_766 57.94(6) ?
Na5 Na8 P6 2_666 . 2_766 53.10(6) ?
Na5 Na8 P7 2_666 . 2_666 61.48(6) ?
Na5 Na8 P7 2_666 . 2_766 135.60(10) ?
Na5 Na8 P8 2_666 . 1_655 114.46(8) ?
Na5 Na8 O1 2_666 . 2_766 129.02(14) ?
Na5 Na8 O5 2_666 . . 140.16(12) ?
Na5 Na8 O5 2_666 . 2_766 83.23(10) ?
Na5 Na8 O7 2_666 . 1_655 139.42(12) ?
Na5 Na8 O14 2_666 . 2_666 43.76(10) ?
Na5 Na8 O16 2_666 . . 90.28(10) ?
Na5 Na8 O19 2_666 . 1_655 89.84(10) ?
Na5 Na8 O20 2_666 . 2_766 42.19(10) ?
Na8 Na8 Mn1 2_766 . . 55.89(6) ?
Na8 Na8 Mn1 2_766 . 2_766 59.77(6) ?
Na8 Na8 Mn3 2_766 . 2_666 152.37(10) ?
Na8 Na8 P3 2_766 . 2_766 65.46(6) ?
Na8 Na8 P6 2_766 . 2_766 103.56(8) ?
Na8 Na8 P7 2_766 . 2_666 101.70(9) ?
Na8 Na8 P7 2_766 . 2_766 85.59(7) ?
Na8 Na8 P8 2_766 . 1_655 126.52(7) ?
Na8 Na8 O1 2_766 . 2_766 67.47(11) ?
Na8 Na8 O5 2_766 . . 42.71(9) ?
Na8 Na8 O5 2_766 . 2_766 47.31(9) ?
Na8 Na8 O7 2_766 . 1_655 99.48(9) ?
Na8 Na8 O14 2_766 . 2_666 128.13(13) ?
Na8 Na8 O16 2_766 . . 83.03(11) ?
Na8 Na8 O19 2_766 . 1_655 151.02(11) ?
Na8 Na8 O20 2_766 . 2_766 126.68(13) ?
Mn1 Na8 Mn1 . . 2_766 115.66(7) ?
Mn1 Na8 Mn3 . . 2_666 96.48(7) ?
Mn1 Na8 P3 . . 2_766 97.25(7) ?
Mn1 Na8 P6 . . 2_766 146.27(8) ?
Mn1 Na8 P7 . . 2_666 54.79(5) ?
Mn1 Na8 P7 . . 2_766 114.52(7) ?
Mn1 Na8 P8 . . 1_655 107.56(8) ?
Mn1 Na8 O1 . . 2_766 112.46(11) ?
Mn1 Na8 O5 . . . 31.68(8) ?
Mn1 Na8 O5 . . 2_766 95.48(11) ?
Mn1 Na8 O7 . . 1_655 101.94(11) ?
Mn1 Na8 O14 . . 2_666 82.67(11) ?
Mn1 Na8 O16 . . . 28.37(8) ?
Mn1 Na8 O19 . . 1_655 114.02(13) ?
Mn1 Na8 O20 . . 2_766 151.75(11) ?
Mn1 Na8 Mn3 2_766 . 2_666 147.86(9) ?
Mn1 Na8 P3 2_766 . 2_766 54.29(5) ?
Mn1 Na8 P6 2_766 . 2_766 52.23(5) ?
Mn1 Na8 P7 2_766 . 2_666 145.33(9) ?
Mn1 Na8 P7 2_766 . 2_766 58.89(5) ?
Mn1 Na8 P8 2_766 . 1_655 109.45(8) ?
Mn1 Na8 O1 2_766 . 2_766 35.32(10) ?
Mn1 Na8 O5 2_766 . . 95.06(10) ?
Mn1 Na8 O5 2_766 . 2_766 33.10(9) ?
Mn1 Na8 O7 2_766 . 1_655 87.91(11) ?
Mn1 Na8 O14 2_766 . 2_666 143.65(12) ?
Mn1 Na8 O16 2_766 . . 141.83(12) ?
Mn1 Na8 O19 2_766 . 1_655 121.84(14) ?
Mn1 Na8 O20 2_766 . 2_766 74.40(11) ?
Mn3 Na8 P3 2_666 . 2_766 124.91(7) ?
Mn3 Na8 P6 2_666 . 2_766 100.74(6) ?
Mn3 Na8 P7 2_666 . 2_666 55.65(5) ?
Mn3 Na8 P7 2_666 . 2_766 108.74(7) ?
Mn3 Na8 P8 2_666 . 1_655 56.74(5) ?
Mn3 Na8 O1 2_666 . 2_766 132.19(13) ?
Mn3 Na8 O5 2_666 . . 113.79(12) ?
Mn3 Na8 O5 2_666 . 2_766 150.34(10) ?
Mn3 Na8 O7 2_666 . 1_655 85.08(10) ?
Mn3 Na8 O14 2_666 . 2_666 35.87(9) ?
Mn3 Na8 O16 2_666 . . 69.72(10) ?
Mn3 Na8 O19 2_666 . 1_655 34.54(9) ?
Mn3 Na8 O20 2_666 . 2_766 77.20(10) ?
P3 Na8 P6 2_766 . 2_766 49.25(5) ?
P3 Na8 P7 2_766 . 2_666 92.00(7) ?
P3 Na8 P7 2_766 . 2_766 113.05(9) ?
P3 Na8 P8 2_766 . 1_655 154.94(11) ?
P3 Na8 O1 2_766 . 2_766 89.42(12) ?
P3 Na8 O5 2_766 . . 105.25(11) ?
P3 Na8 O5 2_766 . 2_766 26.18(8) ?
P3 Na8 O7 2_766 . 1_655 142.13(13) ?
P3 Na8 O14 2_766 . 2_666 94.20(11) ?
P3 Na8 O16 2_766 . . 104.58(11) ?
P3 Na8 O19 2_766 . 1_655 141.81(12) ?
P3 Na8 O20 2_766 . 2_766 66.24(10) ?
P6 Na8 P7 2_766 . 2_666 114.28(7) ?
P6 Na8 P7 2_766 . 2_766 87.02(8) ?
P6 Na8 P8 2_766 . 1_655 106.14(8) ?
P6 Na8 O1 2_766 . 2_766 75.93(11) ?
P6 Na8 O5 2_766 . . 145.44(12) ?
P6 Na8 O5 2_766 . 2_766 56.86(10) ?
P6 Na8 O7 2_766 . 1_655 108.22(12) ?
P6 Na8 O14 2_766 . 2_666 94.62(11) ?
P6 Na8 O16 2_766 . . 141.61(11) ?
P6 Na8 O19 2_766 . 1_655 96.16(12) ?
P6 Na8 O20 2_766 . 2_766 23.57(9) ?
P7 Na8 P7 2_666 . 2_766 154.53(10) ?
P7 Na8 P8 2_666 . 1_655 105.03(9) ?
P7 Na8 O1 2_666 . 2_766 167.25(14) ?
P7 Na8 O5 2_666 . . 85.66(11) ?
P7 Na8 O5 2_666 . 2_766 112.39(12) ?
P7 Na8 O7 2_666 . 1_655 125.69(13) ?
P7 Na8 O14 2_666 . 2_666 28.41(9) ?
P7 Na8 O16 2_666 . . 29.31(8) ?
P7 Na8 O19 2_666 . 1_655 88.96(12) ?
P7 Na8 O20 2_666 . 2_766 101.20(11) ?
P7 Na8 P8 2_766 . 1_655 53.22(5) ?
P7 Na8 O1 2_766 . 2_766 24.88(9) ?
P7 Na8 O5 2_766 . . 83.44(10) ?
P7 Na8 O5 2_766 . 2_766 90.60(11) ?
P7 Na8 O7 2_766 . 1_655 29.08(9) ?
P7 Na8 O14 2_766 . 2_666 144.26(13) ?
P7 Na8 O16 2_766 . . 131.37(11) ?
P7 Na8 O19 2_766 . 1_655 74.34(11) ?
P7 Na8 O20 2_766 . 2_766 93.43(12) ?
P8 Na8 O1 1_655 . 2_766 78.03(11) ?
P8 Na8 O5 1_655 . . 94.42(10) ?
P8 Na8 O5 1_655 . 2_766 142.54(13) ?
P8 Na8 O7 1_655 . 1_655 28.76(8) ?
P8 Na8 O14 1_655 . 2_666 92.49(11) ?
P8 Na8 O16 1_655 . . 99.08(12) ?
P8 Na8 O19 1_655 . 1_655 25.19(8) ?
P8 Na8 O20 1_655 . 2_766 92.09(11) ?
O1 Na8 O5 2_766 . . 81.74(13) ?
O1 Na8 O5 2_766 . 2_766 65.84(14) ?
O1 Na8 O7 2_766 . 1_655 53.11(13) ?
O1 Na8 O14 2_766 . 2_666 163.90(17) ?
O1 Na8 O16 2_766 . . 138.54(15) ?
O1 Na8 O19 2_766 . 1_655 97.73(15) ?
O1 Na8 O20 2_766 . 2_766 90.97(15) ?
O5 Na8 O5 . . 2_766 90.02(13) ?
O5 Na8 O7 . . 1_655 77.36(12) ?
O5 Na8 O14 . . 2_666 112.24(16) ?
O5 Na8 O16 . . . 57.05(12) ?
O5 Na8 O19 . . 1_655 112.88(14) ?
O5 Na8 O20 . . 2_766 169.01(16) ?
O5 Na8 O7 2_766 . 1_655 118.69(14) ?
O5 Na8 O14 2_766 . 2_666 120.01(14) ?
O5 Na8 O16 2_766 . . 114.24(15) ?
O5 Na8 O19 2_766 . 1_655 150.27(18) ?
O5 Na8 O20 2_766 . 2_766 79.45(13) ?
O7 Na8 O14 1_655 . 2_666 120.29(15) ?
O7 Na8 O16 1_655 . . 107.81(15) ?
O7 Na8 O19 1_655 . 1_655 53.64(11) ?
O7 Na8 O20 1_655 . 2_766 104.85(14) ?
O14 Na8 O16 2_666 . . 55.29(12) ?
O14 Na8 O19 2_666 . 1_655 69.98(13) ?
O14 Na8 O20 2_666 . 2_766 76.25(13) ?
O16 Na8 O19 . . 1_655 94.60(16) ?
O16 Na8 O20 . . 2_766 130.45(13) ?
O19 Na8 O20 1_655 . 2_766 76.13(13) ?
Na1 Na9 Na2 1_565 . . 82.60(6) ?
Na1 Na9 Na2 1_565 . 1_655 54.43(6) ?
Na1 Na9 Na3 1_565 . . 57.75(6) ?
Na1 Na9 Na4 1_565 . 1_665 53.65(6) ?
Na1 Na9 Na6 1_565 . . 173.62(9) ?
Na1 Na9 Na7 1_565 . 1_455 110.29(9) ?
Na1 Na9 Na7 1_565 . . 74.35(7) ?
Na1 Na9 Mn2 1_565 . 1_554 91.14(6) ?
Na1 Na9 Mn3 1_565 . 2_666 116.18(7) ?
Na1 Na9 P1 1_565 . 2_666 127.67(7) ?
Na1 Na9 P4 1_565 . 2_565 118.31(8) ?
Na1 Na9 P5 1_565 . 2_676 46.92(5) ?
Na1 Na9 P8 1_565 . . 118.79(7) ?
Na1 Na9 O3 1_565 . . 135.58(10) ?
Na1 Na9 O6 1_565 . 2_666 112.24(10) ?
Na1 Na9 O12 1_565 . . 103.61(11) ?
Na1 Na9 O25 1_565 . 2_565 132.90(14) ?
Na1 Na9 O27 1_565 . 2_676 30.31(11) ?
Na1 Na9 F1 1_565 . . 72.26(12) ?
Na2 Na9 Na2 . . 1_655 91.54(6) ?
Na2 Na9 Na3 . . . 46.63(6) ?
Na2 Na9 Na4 . . 1_665 99.31(8) ?
Na2 Na9 Na6 . . . 91.04(6) ?
Na2 Na9 Na7 . . 1_455 44.94(6) ?
Na2 Na9 Na7 . . . 137.91(8) ?
Na2 Na9 Mn2 . . 1_554 153.43(8) ?
Na2 Na9 Mn3 . . 2_666 99.58(6) ?
Na2 Na9 P1 . . 2_666 145.05(7) ?
Na2 Na9 P4 . . 2_565 107.05(7) ?
Na2 Na9 P5 . . 2_676 49.56(5) ?
Na2 Na9 P8 . . . 49.20(6) ?
Na2 Na9 O3 . . . 77.27(10) ?
Na2 Na9 O6 . . 2_666 165.16(10) ?
Na2 Na9 O12 . . . 23.35(10) ?
Na2 Na9 O25 . . 2_565 89.29(12) ?
Na2 Na9 O27 . . 2_676 54.96(11) ?
Na2 Na9 F1 . . . 92.78(12) ?
Na2 Na9 Na3 1_655 . . 44.95(6) ?
Na2 Na9 Na4 1_655 . 1_665 104.53(6) ?
Na2 Na9 Na6 1_655 . . 125.63(9) ?
Na2 Na9 Na7 1_655 . 1_455 136.42(8) ?
Na2 Na9 Na7 1_655 . . 46.43(6) ?
Na2 Na9 Mn2 1_655 . 1_554 105.76(6) ?
Na2 Na9 Mn3 1_655 . 2_666 61.75(5) ?
Na2 Na9 P1 1_655 . 2_666 93.88(7) ?
Na2 Na9 P4 1_655 . 2_565 159.49(8) ?
Na2 Na9 P5 1_655 . 2_676 91.94(6) ?
Na2 Na9 P8 1_655 . . 87.30(7) ?
Na2 Na9 O3 1_655 . . 86.77(10) ?
Na2 Na9 O6 1_655 . 2_666 96.82(11) ?
Na2 Na9 O12 1_655 . . 95.46(11) ?
Na2 Na9 O25 1_655 . 2_565 172.66(14) ?
Na2 Na9 O27 1_655 . 2_676 72.57(12) ?
Na2 Na9 F1 1_655 . . 17.91(10) ?
Na3 Na9 Na4 . . 1_665 105.84(9) ?
Na3 Na9 Na6 . . . 117.15(9) ?
Na3 Na9 Na7 . . 1_455 91.56(9) ?
Na3 Na9 Na7 . . . 91.38(9) ?
Na3 Na9 Mn2 . . 1_554 145.16(8) ?
Na3 Na9 Mn3 . . 2_666 78.18(8) ?
Na3 Na9 P1 . . 2_666 129.95(10) ?
Na3 Na9 P4 . . 2_565 152.15(11) ?
Na3 Na9 P5 . . 2_676 63.10(7) ?
Na3 Na9 P8 . . . 61.51(6) ?
Na3 Na9 O3 . . . 80.07(10) ?
Na3 Na9 O6 . . 2_666 140.74(14) ?
Na3 Na9 O12 . . . 55.28(10) ?
Na3 Na9 O25 . . 2_565 135.66(14) ?
Na3 Na9 O27 . . 2_676 50.05(12) ?
Na3 Na9 F1 . . . 49.48(12) ?
Na4 Na9 Na6 1_665 . . 128.48(8) ?
Na4 Na9 Na7 1_665 . 1_455 87.95(8) ?
Na4 Na9 Na7 1_665 . . 94.73(8) ?
Na4 Na9 Mn2 1_665 . 1_554 57.31(6) ?
Na4 Na9 Mn3 1_665 . 2_666 156.87(8) ?
Na4 Na9 P1 1_665 . 2_666 112.57(8) ?
Na4 Na9 P4 1_665 . 2_565 64.68(6) ?
Na4 Na9 P5 1_665 . 2_676 51.36(6) ?
Na4 Na9 P8 1_665 . . 147.27(10) ?
Na4 Na9 O3 1_665 . . 168.37(11) ?
Na4 Na9 O6 1_665 . 2_666 90.46(11) ?
Na4 Na9 O12 1_665 . . 120.16(14) ?
Na4 Na9 O25 1_665 . 2_565 82.52(12) ?
Na4 Na9 O27 1_665 . 2_676 56.84(12) ?
Na4 Na9 F1 1_665 . . 121.81(12) ?
Na6 Na9 Na7 . . 1_455 64.91(7) ?
Na6 Na9 Na7 . . . 110.49(10) ?
Na6 Na9 Mn2 . . 1_554 94.80(7) ?
Na6 Na9 Mn3 . . 2_666 64.29(6) ?
Na6 Na9 P1 . . 2_666 58.22(6) ?
Na6 Na9 P4 . . 2_565 64.02(6) ?
Na6 Na9 P5 . . 2_676 128.32(8) ?
Na6 Na9 P8 . . . 55.74(6) ?
Na6 Na9 O3 . . . 41.40(8) ?
Na6 Na9 O6 . . 2_666 74.13(10) ?
Na6 Na9 O12 . . . 70.04(10) ?
Na6 Na9 O25 . . 2_565 47.04(11) ?
Na6 Na9 O27 . . 2_676 143.89(14) ?
Na6 Na9 F1 . . . 107.73(13) ?
Na7 Na9 Na7 1_455 . . 175.33(10) ?
Na7 Na9 Mn2 1_455 . 1_554 115.78(8) ?
Na7 Na9 Mn3 1_455 . 2_666 114.94(7) ?
Na7 Na9 P1 1_455 . 2_666 119.95(7) ?
Na7 Na9 P4 1_455 . 2_565 62.96(6) ?
Na7 Na9 P5 1_455 . 2_676 63.45(7) ?
Na7 Na9 P8 1_455 . . 63.87(7) ?
Na7 Na9 O3 1_455 . . 81.81(10) ?
Na7 Na9 O6 1_455 . 2_666 125.14(12) ?
Na7 Na9 O12 1_455 . . 44.61(10) ?
Na7 Na9 O25 1_455 . 2_565 44.56(11) ?
Na7 Na9 O27 1_455 . 2_676 80.77(13) ?
Na7 Na9 F1 1_455 . . 134.06(13) ?
Na7 Na9 Mn2 . . 1_554 62.97(6) ?
Na7 Na9 Mn3 . . 2_666 62.21(7) ?
Na7 Na9 P1 . . 2_666 55.46(6) ?
Na7 Na9 P4 . . 2_565 114.82(9) ?
Na7 Na9 P5 . . 2_676 121.17(8) ?
Na7 Na9 P8 . . . 114.61(10) ?
Na7 Na9 O3 . . . 95.14(12) ?
Na7 Na9 O6 . . 2_666 51.14(10) ?
Na7 Na9 O12 . . . 135.69(14) ?
Na7 Na9 O25 . . 2_565 131.99(14) ?
Na7 Na9 O27 . . 2_676 103.90(13) ?
Na7 Na9 F1 . . . 46.96(11) ?
Mn2 Na9 Mn3 1_554 . 2_666 106.32(7) ?
Mn2 Na9 P1 1_554 . 2_666 55.27(5) ?
Mn2 Na9 P4 1_554 . 2_565 53.80(5) ?
Mn2 Na9 P5 1_554 . 2_676 108.66(7) ?
Mn2 Na9 P8 1_554 . . 148.94(8) ?
Mn2 Na9 O3 1_554 . . 122.84(11) ?
Mn2 Na9 O6 1_554 . 2_666 33.23(9) ?
Mn2 Na9 O12 1_554 . . 158.61(11) ?
Mn2 Na9 O25 1_554 . 2_565 76.13(11) ?
Mn2 Na9 O27 1_554 . 2_676 110.68(13) ?
Mn2 Na9 F1 1_554 . . 109.92(12) ?
Mn3 Na9 P1 2_666 . 2_666 54.19(5) ?
Mn3 Na9 P4 2_666 . 2_565 121.39(7) ?
Mn3 Na9 P5 2_666 . 2_676 140.86(7) ?
Mn3 Na9 P8 2_666 . . 54.84(5) ?
Mn3 Na9 O3 2_666 . . 33.19(8) ?
Mn3 Na9 O6 2_666 . 2_666 73.97(11) ?
Mn3 Na9 O12 2_666 . . 81.23(11) ?
Mn3 Na9 O25 2_666 . 2_565 110.92(12) ?
Mn3 Na9 O27 2_666 . 2_676 127.10(14) ?
Mn3 Na9 F1 2_666 . . 43.96(11) ?
P1 Na9 P4 2_666 . 2_565 75.96(6) ?
P1 Na9 P5 2_666 . 2_676 163.89(9) ?
P1 Na9 P8 2_666 . . 96.58(7) ?
P1 Na9 O3 2_666 . . 68.63(10) ?
P1 Na9 O6 2_666 . 2_666 22.36(9) ?
P1 Na9 O12 2_666 . . 121.70(12) ?
P1 Na9 O25 2_666 . 2_565 81.33(12) ?
P1 Na9 O27 2_666 . 2_676 157.89(13) ?
P1 Na9 F1 2_666 . . 82.65(13) ?
P4 Na9 P5 2_565 . 2_676 93.66(8) ?
P4 Na9 P8 2_565 . . 111.27(7) ?
P4 Na9 O3 2_565 . . 105.39(9) ?
P4 Na9 O6 2_565 . 2_666 67.08(11) ?
P4 Na9 O12 2_565 . . 105.03(11) ?
P4 Na9 O25 2_565 . 2_565 23.79(10) ?
P4 Na9 O27 2_565 . 2_676 110.85(15) ?
P4 Na9 F1 2_565 . . 158.23(15) ?
P5 Na9 P8 2_676 . . 98.69(8) ?
P5 Na9 O3 2_676 . . 126.77(11) ?
P5 Na9 O6 2_676 . 2_666 141.76(13) ?
P5 Na9 O12 2_676 . . 72.55(11) ?
P5 Na9 O25 2_676 . 2_565 94.15(14) ?
P5 Na9 O27 2_676 . 2_676 19.57(11) ?
P5 Na9 F1 2_676 . . 106.28(13) ?
P8 Na9 O3 . . . 28.08(9) ?
P8 Na9 O6 . . 2_666 118.79(12) ?
P8 Na9 O12 . . . 27.19(10) ?
P8 Na9 O25 . . 2_565 87.73(11) ?
P8 Na9 O27 . . 2_676 100.04(13) ?
P8 Na9 F1 . . . 74.86(11) ?
O3 Na9 O6 . . 2_666 90.95(14) ?
O3 Na9 O12 . . . 54.71(13) ?
O3 Na9 O25 . . 2_565 86.30(13) ?
O3 Na9 O27 . . 2_676 126.11(16) ?
O3 Na9 F1 . . . 69.69(13) ?
O6 Na9 O12 2_666 . . 142.64(15) ?
O6 Na9 O25 2_666 . 2_565 80.88(15) ?
O6 Na9 O27 2_666 . 2_676 139.49(15) ?
O6 Na9 F1 2_666 . . 91.49(16) ?
O12 Na9 O25 . . 2_565 82.48(14) ?
O12 Na9 O27 . . 2_676 77.87(15) ?
O12 Na9 F1 . . . 89.54(15) ?
O25 Na9 O27 2_565 . 2_676 113.67(19) ?
O25 Na9 F1 2_565 . . 154.75(18) ?
O27 Na9 F1 2_676 . . 87.71(16) ?
Na2 Mn1 Na3 1_655 . . 48.57(5) ?
Na2 Mn1 Na5 1_655 . . 143.38(6) ?
Na2 Mn1 Na8 1_655 . . 67.83(6) ?
Na2 Mn1 Na8 1_655 . 2_766 109.73(6) ?
Na2 Mn1 P3 1_655 . . 56.88(5) ?
Na2 Mn1 P6 1_655 . . 99.18(5) ?
Na2 Mn1 P7 1_655 . 2_666 78.54(4) ?
Na2 Mn1 O1 1_655 . . 139.99(12) ?
Na2 Mn1 O5 1_655 . . 63.32(12) ?
Na2 Mn1 O10 1_655 . . 113.44(11) ?
Na2 Mn1 O13 1_655 . . 38.60(11) ?
Na2 Mn1 O16 1_655 . . 61.86(11) ?
Na2 Mn1 O18 1_655 . . 122.17(12) ?
Na3 Mn1 Na5 . . . 113.35(6) ?
Na3 Mn1 Na8 . . . 92.67(6) ?
Na3 Mn1 Na8 . . 2_766 154.95(6) ?
Na3 Mn1 P3 . . . 104.30(5) ?
Na3 Mn1 P6 . . . 125.05(5) ?
Na3 Mn1 P7 . . 2_666 60.36(5) ?
Na3 Mn1 O1 . . . 144.00(10) ?
Na3 Mn1 O5 . . . 111.20(12) ?
Na3 Mn1 O10 . . . 121.98(13) ?
Na3 Mn1 O13 . . . 38.46(9) ?
Na3 Mn1 O16 . . . 56.79(13) ?
Na3 Mn1 O18 . . . 73.93(12) ?
Na5 Mn1 Na8 . . . 148.23(6) ?
Na5 Mn1 Na8 . . 2_766 91.65(6) ?
Na5 Mn1 P3 . . . 117.80(5) ?
Na5 Mn1 P6 . . . 63.23(5) ?
Na5 Mn1 P7 . . 2_666 123.86(5) ?
Na5 Mn1 O1 . . . 75.08(12) ?
Na5 Mn1 O5 . . . 127.66(11) ?
Na5 Mn1 O10 . . . 42.56(11) ?
Na5 Mn1 O13 . . . 105.77(11) ?
Na5 Mn1 O16 . . . 142.26(12) ?
Na5 Mn1 O18 . . . 50.04(11) ?
Na8 Mn1 Na8 . . 2_766 64.34(6) ?
Na8 Mn1 P3 . . . 69.32(5) ?
Na8 Mn1 P6 . . . 116.95(5) ?
Na8 Mn1 P7 . . 2_666 53.32(5) ?
Na8 Mn1 O1 . . . 73.16(12) ?
Na8 Mn1 O5 . . . 49.22(10) ?
Na8 Mn1 O10 . . . 135.91(13) ?
Na8 Mn1 O13 . . . 105.97(11) ?
Na8 Mn1 O16 . . . 41.93(13) ?
Na8 Mn1 O18 . . . 128.82(11) ?
Na8 Mn1 P3 2_766 . . 59.70(5) ?
Na8 Mn1 P6 2_766 . . 63.92(5) ?
Na8 Mn1 P7 2_766 . 2_666 107.67(6) ?
Na8 Mn1 O1 2_766 . . 41.78(11) ?
Na8 Mn1 O5 2_766 . . 46.60(12) ?
Na8 Mn1 O10 2_766 . . 75.23(13) ?
Na8 Mn1 O13 2_766 . . 135.22(10) ?
Na8 Mn1 O16 2_766 . . 104.34(14) ?
Na8 Mn1 O18 2_766 . . 127.66(12) ?
P3 Mn1 P6 . . . 54.66(4) ?
P3 Mn1 P7 . . 2_666 117.45(5) ?
P3 Mn1 O1 . . . 101.25(11) ?
P3 Mn1 O5 . . . 22.42(10) ?
P3 Mn1 O10 . . . 75.74(12) ?
P3 Mn1 O13 . . . 75.79(10) ?
P3 Mn1 O16 . . . 99.67(12) ?
P3 Mn1 O18 . . . 161.49(11) ?
P6 Mn1 P7 . . 2_666 170.21(6) ?
P6 Mn1 O1 . . . 90.48(9) ?
P6 Mn1 O5 . . . 69.35(10) ?
P6 Mn1 O10 . . . 21.27(12) ?
P6 Mn1 O13 . . . 87.38(9) ?
P6 Mn1 O16 . . . 154.32(13) ?
P6 Mn1 O18 . . . 110.68(11) ?
P7 Mn1 O1 2_666 . . 85.45(9) ?
P7 Mn1 O5 2_666 . . 101.37(11) ?
P7 Mn1 O10 2_666 . . 166.37(12) ?
P7 Mn1 O13 2_666 . . 96.33(9) ?
P7 Mn1 O16 2_666 . . 18.58(11) ?
P7 Mn1 O18 2_666 . . 78.22(10) ?
O1 Mn1 O5 . . . 84.72(16) ?
O1 Mn1 O10 . . . 88.61(15) ?
O1 Mn1 O13 . . . 177.00(14) ?
O1 Mn1 O16 . . . 94.32(15) ?
O1 Mn1 O18 . . . 89.25(16) ?
O5 Mn1 O10 . . . 90.26(16) ?
O5 Mn1 O13 . . . 92.55(15) ?
O5 Mn1 O16 . . . 85.97(16) ?
O5 Mn1 O18 . . . 173.97(16) ?
O10 Mn1 O13 . . . 90.16(14) ?
O10 Mn1 O16 . . . 174.99(16) ?
O10 Mn1 O18 . . . 89.47(16) ?
O13 Mn1 O16 . . . 86.71(15) ?
O13 Mn1 O18 . . . 93.47(15) ?
O16 Mn1 O18 . . . 94.62(16) ?
Na4 Mn2 Na4 1_666 . 2_566 62.93(6) ?
Na4 Mn2 Na6 1_666 . 2_666 150.70(7) ?
Na4 Mn2 Na7 1_666 . 1_556 90.04(6) ?
Na4 Mn2 Na9 1_666 . 1_556 63.02(6) ?
Na4 Mn2 P1 1_666 . . 118.51(5) ?
Na4 Mn2 P2 1_666 . 1_666 53.49(5) ?
Na4 Mn2 P4 1_666 . 2_566 68.09(5) ?
Na4 Mn2 O6 1_666 . 2_667 102.57(12) ?
Na4 Mn2 O9 1_666 . 2_666 131.59(11) ?
Na4 Mn2 O15 1_666 . . 45.47(13) ?
Na4 Mn2 O17 1_666 . . 134.03(13) ?
Na4 Mn2 O22 1_666 . . 48.03(10) ?
Na4 Mn2 O26 1_666 . 2_666 71.94(12) ?
Na4 Mn2 Na6 2_566 . 2_666 94.58(6) ?
Na4 Mn2 Na7 2_566 . 1_556 151.61(7) ?
Na4 Mn2 Na9 2_566 . 1_556 106.34(6) ?
Na4 Mn2 P1 2_566 . . 69.00(5) ?
Na4 Mn2 P2 2_566 . 1_666 105.76(6) ?
Na4 Mn2 P4 2_566 . 2_566 59.93(5) ?
Na4 Mn2 O6 2_566 . 2_667 131.88(11) ?
Na4 Mn2 O9 2_566 . 2_666 128.25(12) ?
Na4 Mn2 O15 2_566 . . 106.49(14) ?
Na4 Mn2 O17 2_566 . . 74.87(13) ?
Na4 Mn2 O22 2_566 . . 45.71(12) ?
Na4 Mn2 O26 2_566 . 2_666 42.30(11) ?
Na6 Mn2 Na7 2_666 . 1_556 113.81(6) ?
Na6 Mn2 Na9 2_666 . 1_556 145.77(6) ?
Na6 Mn2 P1 2_666 . . 63.50(5) ?
Na6 Mn2 P2 2_666 . 1_666 124.01(5) ?
Na6 Mn2 P4 2_666 . 2_566 118.59(5) ?
Na6 Mn2 O6 2_666 . 2_667 106.59(12) ?
Na6 Mn2 O9 2_666 . 2_666 47.69(11) ?
Na6 Mn2 O15 2_666 . . 141.03(12) ?
Na6 Mn2 O17 2_666 . . 42.92(12) ?
Na6 Mn2 O22 2_666 . . 128.79(11) ?
Na6 Mn2 O26 2_666 . 2_666 78.77(12) ?
Na7 Mn2 Na9 1_556 . 1_556 49.39(5) ?
Na7 Mn2 P1 1_556 . . 123.00(5) ?
Na7 Mn2 P2 1_556 . 1_666 58.75(5) ?
Na7 Mn2 P4 1_556 . 2_566 103.55(5) ?
Na7 Mn2 O6 1_556 . 2_667 41.71(9) ?
Na7 Mn2 O9 1_556 . 2_666 75.59(12) ?
Na7 Mn2 O15 1_556 . . 50.71(13) ?
Na7 Mn2 O17 1_556 . . 126.22(13) ?
Na7 Mn2 O22 1_556 . . 110.10(12) ?
Na7 Mn2 O26 1_556 . 2_666 140.31(10) ?
Na9 Mn2 P1 1_556 . . 98.74(5) ?
Na9 Mn2 P2 1_556 . 1_666 76.42(5) ?
Na9 Mn2 P4 1_556 . 2_566 55.73(5) ?
Na9 Mn2 O6 1_556 . 2_667 39.65(12) ?
Na9 Mn2 O9 1_556 . 2_666 124.65(12) ?
Na9 Mn2 O15 1_556 . . 57.85(11) ?
Na9 Mn2 O17 1_556 . . 116.85(11) ?
Na9 Mn2 O22 1_556 . . 61.24(12) ?
Na9 Mn2 O26 1_556 . 2_666 134.44(13) ?
P1 Mn2 P2 . . 1_666 171.84(6) ?
P1 Mn2 P4 . . 2_566 55.37(4) ?
P1 Mn2 O6 . . 2_667 82.49(9) ?
P1 Mn2 O9 . . 2_666 107.75(11) ?
P1 Mn2 O15 . . . 154.85(12) ?
P1 Mn2 O17 . . . 20.63(11) ?
P1 Mn2 O22 . . . 71.19(10) ?
P1 Mn2 O26 . . 2_666 96.54(10) ?
P2 Mn2 P4 1_666 . 2_566 116.76(5) ?
P2 Mn2 O6 1_666 . 2_667 97.35(10) ?
P2 Mn2 O9 1_666 . 2_666 80.39(10) ?
P2 Mn2 O15 1_666 . . 18.80(11) ?
P2 Mn2 O17 1_666 . . 166.27(12) ?
P2 Mn2 O22 1_666 . . 100.66(10) ?
P2 Mn2 O26 1_666 . 2_666 82.66(10) ?
P4 Mn2 O6 2_566 . 2_667 72.02(11) ?
P4 Mn2 O9 2_566 . 2_666 159.92(11) ?
P4 Mn2 O15 2_566 . . 100.36(12) ?
P4 Mn2 O17 2_566 . . 75.75(12) ?
P4 Mn2 O22 2_566 . . 22.78(10) ?
P4 Mn2 O26 2_566 . 2_666 101.87(11) ?
O6 Mn2 O9 2_667 . 2_666 96.54(16) ?
O6 Mn2 O15 2_667 . . 83.40(15) ?
O6 Mn2 O17 2_667 . . 91.89(15) ?
O6 Mn2 O22 2_667 . . 89.25(16) ?
O6 Mn2 O26 2_667 . 2_666 173.21(17) ?
O9 Mn2 O15 2_666 . . 94.45(16) ?
O9 Mn2 O17 2_666 . . 88.51(16) ?
O9 Mn2 O22 2_666 . . 173.96(16) ?
O9 Mn2 O26 2_666 . 2_666 90.17(16) ?
O15 Mn2 O17 . . . 174.69(15) ?
O15 Mn2 O22 . . . 87.94(16) ?
O15 Mn2 O26 . . 2_666 95.03(15) ?
O17 Mn2 O22 . . . 89.55(16) ?
O17 Mn2 O26 . . 2_666 89.36(15) ?
O22 Mn2 O26 . . 2_666 84.09(16) ?
Na1 Mn3 Na2 2_666 . 2_566 107.92(6) ?
Na1 Mn3 Na5 2_666 . . 63.57(6) ?
Na1 Mn3 Na6 2_666 . 2_566 59.17(6) ?
Na1 Mn3 Na6 2_666 . 2_666 130.41(6) ?
Na1 Mn3 Na7 2_666 . 2_666 109.39(6) ?
Na1 Mn3 Na8 2_666 . 2_666 64.51(6) ?
Na1 Mn3 Na9 2_666 . 2_666 155.52(6) ?
Na1 Mn3 O3 2_666 . 2_666 150.61(11) ?
Na1 Mn3 O8 2_666 . . 86.91(13) ?
Na1 Mn3 O14 2_666 . . 87.91(12) ?
Na1 Mn3 O19 2_666 . 2_566 46.75(11) ?
Na1 Mn3 O24 2_666 . . 53.39(13) ?
Na2 Mn3 Na5 2_566 . . 112.14(5) ?
Na2 Mn3 Na6 2_566 . 2_566 88.24(5) ?
Na2 Mn3 Na6 2_566 . 2_666 118.24(5) ?
Na2 Mn3 Na7 2_566 . 2_666 46.25(5) ?
Na2 Mn3 Na8 2_566 . 2_666 61.96(5) ?
Na2 Mn3 Na9 2_566 . 2_666 64.43(5) ?
Na2 Mn3 O3 2_566 . 2_666 100.56(11) ?
Na2 Mn3 O8 2_566 . . 93.03(10) ?
Na2 Mn3 O14 2_566 . . 85.36(9) ?
Na2 Mn3 O19 2_566 . 2_566 61.17(11) ?
Na2 Mn3 O24 2_566 . . 161.30(13) ?
Na5 Mn3 Na6 . . 2_566 122.67(6) ?
Na5 Mn3 Na6 . . 2_666 110.70(5) ?
Na5 Mn3 Na7 . . 2_666 156.24(5) ?
Na5 Mn3 Na8 . . 2_666 54.22(5) ?
Na5 Mn3 Na9 . . 2_666 140.72(6) ?
Na5 Mn3 O3 . . 2_666 99.22(11) ?
Na5 Mn3 O8 . . . 145.46(12) ?
Na5 Mn3 O14 . . . 32.17(10) ?
Na5 Mn3 O19 . . 2_566 83.43(11) ?
Na5 Mn3 O24 . . . 62.69(12) ?
Na6 Mn3 Na6 2_566 . 2_666 103.63(5) ?
Na6 Mn3 Na7 2_566 . 2_666 56.85(5) ?
Na6 Mn3 Na8 2_566 . 2_666 101.05(6) ?
Na6 Mn3 Na9 2_566 . 2_666 96.61(5) ?
Na6 Mn3 O3 2_566 . 2_666 130.20(11) ?
Na6 Mn3 O8 2_566 . . 31.36(12) ?
Na6 Mn3 O14 2_566 . . 142.49(12) ?
Na6 Mn3 O19 2_566 . 2_566 59.86(11) ?
Na6 Mn3 O24 2_566 . . 81.05(12) ?
Na6 Mn3 Na7 2_666 . 2_666 91.22(5) ?
Na6 Mn3 Na8 2_666 . 2_666 155.32(6) ?
Na6 Mn3 Na9 2_666 . 2_666 54.15(5) ?
Na6 Mn3 O3 2_666 . 2_666 30.16(11) ?
Na6 Mn3 O8 2_666 . . 74.08(11) ?
Na6 Mn3 O14 2_666 . . 111.94(11) ?
Na6 Mn3 O19 2_666 . 2_566 163.08(11) ?
Na6 Mn3 O24 2_666 . . 79.41(13) ?
Na7 Mn3 Na8 2_666 . 2_666 102.02(5) ?
Na7 Mn3 Na9 2_666 . 2_666 47.70(5) ?
Na7 Mn3 O3 2_666 . 2_666 95.39(11) ?
Na7 Mn3 O8 2_666 . . 48.07(10) ?
Na7 Mn3 O14 2_666 . . 131.28(10) ?
Na7 Mn3 O19 2_666 . 2_566 76.74(11) ?
Na7 Mn3 O24 2_666 . . 133.45(12) ?
Na8 Mn3 Na9 2_666 . 2_666 122.48(6) ?
Na8 Mn3 O3 2_666 . 2_666 126.48(11) ?
Na8 Mn3 O8 2_666 . . 130.00(11) ?
Na8 Mn3 O14 2_666 . . 44.20(10) ?
Na8 Mn3 O19 2_666 . 2_566 41.34(11) ?
Na8 Mn3 O24 2_666 . . 104.97(13) ?
Na9 Mn3 O3 2_666 . 2_666 47.99(10) ?
Na9 Mn3 O8 2_666 . . 70.94(13) ?
Na9 Mn3 O14 2_666 . . 113.47(12) ?
Na9 Mn3 O19 2_666 . 2_566 120.30(11) ?
Na9 Mn3 O24 2_666 . . 131.80(13) ?
O3 Mn3 O8 2_666 . . 98.88(15) ?
O3 Mn3 O14 2_666 . . 87.29(15) ?
O3 Mn3 O19 2_666 . 2_566 160.65(15) ?
O3 Mn3 O24 2_666 . . 98.06(16) ?
O8 Mn3 O14 . . . 173.81(16) ?
O8 Mn3 O19 . . 2_566 89.01(14) ?
O8 Mn3 O24 . . . 85.79(15) ?
O14 Mn3 O19 . . 2_566 84.98(14) ?
O14 Mn3 O24 . . . 93.81(15) ?
O19 Mn3 O24 2_566 . . 100.13(16) ?
Na4 P1 Na6 2_566 . 2_566 61.80(6) ?
Na4 P1 Na6 2_566 . 2_666 88.52(6) ?
Na4 P1 Na7 2_566 . 2_666 124.97(8) ?
Na4 P1 Na9 2_566 . 2_666 137.38(7) ?
Na4 P1 Mn2 2_566 . . 60.22(5) ?
Na4 P1 O4 2_566 . . 78.75(15) ?
Na4 P1 O6 2_566 . . 175.30(17) ?
Na4 P1 O8 2_566 . . 64.33(16) ?
Na4 P1 O17 2_566 . . 68.93(17) ?
Na6 P1 Na6 2_566 . 2_666 140.49(8) ?
Na6 P1 Na7 2_566 . 2_666 71.02(7) ?
Na6 P1 Na9 2_566 . 2_666 122.56(7) ?
Na6 P1 Mn2 2_566 . . 115.54(6) ?
Na6 P1 O4 2_566 . . 62.56(15) ?
Na6 P1 O6 2_566 . . 117.48(15) ?
Na6 P1 O8 2_566 . . 45.38(16) ?
Na6 P1 O17 2_566 . . 130.69(18) ?
Na6 P1 Na7 2_666 . 2_666 113.90(7) ?
Na6 P1 Na9 2_666 . 2_666 62.22(6) ?
Na6 P1 Mn2 2_666 . . 60.69(5) ?
Na6 P1 O4 2_666 . . 140.53(14) ?
Na6 P1 O6 2_666 . . 89.90(16) ?
Na6 P1 O8 2_666 . . 99.80(16) ?
Na6 P1 O17 2_666 . . 34.64(15) ?
Na7 P1 Na9 2_666 . 2_666 55.08(6) ?
Na7 P1 Mn2 2_666 . . 173.38(8) ?
Na7 P1 O4 2_666 . . 103.84(13) ?
Na7 P1 O6 2_666 . . 51.97(15) ?
Na7 P1 O8 2_666 . . 62.70(15) ?
Na7 P1 O17 2_666 . . 148.52(18) ?
Na9 P1 Mn2 2_666 . . 118.46(6) ?
Na9 P1 O4 2_666 . . 143.44(15) ?
Na9 P1 O6 2_666 . . 38.45(15) ?
Na9 P1 O8 2_666 . . 89.43(18) ?
Na9 P1 O17 2_666 . . 94.89(17) ?
Mn2 P1 O4 . . . 80.79(12) ?
Mn2 P1 O6 . . . 122.53(16) ?
Mn2 P1 O8 . . . 120.78(15) ?
Mn2 P1 O17 . . . 26.13(15) ?
O4 P1 O6 . . . 105.2(2) ?
O4 P1 O8 . . . 107.6(2) ?
O4 P1 O17 . . . 106.8(2) ?
O6 P1 O8 . . . 111.6(2) ?
O6 P1 O17 . . . 111.8(2) ?
O8 P1 O17 . . . 113.3(2) ?
Na1 P2 Na4 1_455 . . 70.89(8) ?
Na1 P2 Na4 1_455 . 1_655 119.39(7) ?
Na1 P2 Na6 1_455 . . 66.58(7) ?
Na1 P2 Na7 1_455 . 1_445 87.50(7) ?
Na1 P2 Mn2 1_455 . 1_444 124.40(6) ?
Na1 P2 O11 1_455 . . 34.49(16) ?
Na1 P2 O15 1_455 . 1_444 101.38(16) ?
Na1 P2 O21 1_455 . 2_666 79.84(17) ?
Na1 P2 O26 1_455 . . 143.58(15) ?
Na4 P2 Na4 . . 1_655 158.05(9) ?
Na4 P2 Na6 . . . 67.91(7) ?
Na4 P2 Na7 . . 1_445 104.42(7) ?
Na4 P2 Mn2 . . 1_444 70.07(6) ?
Na4 P2 O11 . . . 54.55(16) ?
Na4 P2 O15 . . 1_444 59.26(17) ?
Na4 P2 O21 . . 2_666 139.26(17) ?
Na4 P2 O26 . . . 115.80(18) ?
Na4 P2 Na6 1_655 . . 97.31(7) ?
Na4 P2 Na7 1_655 . 1_445 95.71(8) ?
Na4 P2 Mn2 1_655 . 1_444 111.57(7) ?
Na4 P2 O11 1_655 . . 121.63(15) ?
Na4 P2 O15 1_655 . 1_444 129.88(18) ?
Na4 P2 O21 1_655 . 2_666 62.37(16) ?
Na4 P2 O26 1_655 . . 43.81(16) ?
Na6 P2 Na7 . . 1_445 154.09(8) ?
Na6 P2 Mn2 . . 1_444 128.00(7) ?
Na6 P2 O11 . . . 35.02(15) ?
Na6 P2 O15 . . 1_444 126.55(18) ?
Na6 P2 O21 . . 2_666 124.82(15) ?
Na6 P2 O26 . . . 82.52(17) ?
Na7 P2 Mn2 1_445 . 1_444 66.12(5) ?
Na7 P2 O11 1_445 . . 119.88(17) ?
Na7 P2 O15 1_445 . 1_444 56.06(16) ?
Na7 P2 O21 1_445 . 2_666 45.39(13) ?
Na7 P2 O26 1_445 . . 121.78(18) ?
Mn2 P2 O11 1_444 . . 124.34(16) ?
Mn2 P2 O15 1_444 . 1_444 23.30(14) ?
Mn2 P2 O21 1_444 . 2_666 106.96(14) ?
Mn2 P2 O26 1_444 . . 89.47(14) ?
O11 P2 O15 . . 1_444 108.5(2) ?
O11 P2 O21 . . 2_666 110.9(2) ?
O11 P2 O26 . . . 117.5(2) ?
O15 P2 O21 1_444 . 2_666 101.4(2) ?
O15 P2 O26 1_444 . . 112.7(2) ?
O21 P2 O26 2_666 . . 104.6(2) ?
Na2 P3 Na3 1_655 . 1_655 57.22(6) ?
Na2 P3 Na5 1_655 . 1_655 168.32(8) ?
Na2 P3 Na5 1_655 . 2_776 61.41(6) ?
Na2 P3 Na8 1_655 . 2_766 125.48(6) ?
Na2 P3 Mn1 1_655 . . 69.24(5) ?
Na2 P3 O2 1_655 . . 38.46(14) ?
Na2 P3 O5 1_655 . . 76.81(16) ?
Na2 P3 O18 1_655 . 1_655 140.44(17) ?
Na2 P3 O23 1_655 . . 111.68(16) ?
Na3 P3 Na5 1_655 . 1_655 121.42(7) ?
Na3 P3 Na5 1_655 . 2_776 61.91(6) ?
Na3 P3 Na8 1_655 . 2_766 139.54(8) ?
Na3 P3 Mn1 1_655 . . 125.09(6) ?
Na3 P3 O2 1_655 . . 29.61(17) ?
Na3 P3 O5 1_655 . . 118.65(16) ?
Na3 P3 O18 1_655 . 1_655 88.57(16) ?
Na3 P3 O23 1_655 . . 127.69(14) ?
Na5 P3 Na5 1_655 . 2_776 107.21(6) ?
Na5 P3 Na8 1_655 . 2_766 64.01(6) ?
Na5 P3 Mn1 1_655 . . 113.48(6) ?
Na5 P3 O2 1_655 . . 134.06(14) ?
Na5 P3 O5 1_655 . . 111.35(16) ?
Na5 P3 O18 1_655 . 1_655 46.53(15) ?
Na5 P3 O23 1_655 . . 58.92(15) ?
Na5 P3 Na8 2_776 . 2_766 158.55(8) ?
Na5 P3 Mn1 2_776 . . 103.56(6) ?
Na5 P3 O2 2_776 . . 38.54(15) ?
Na5 P3 O5 2_776 . . 128.72(18) ?
Na5 P3 O18 2_776 . 1_655 122.58(14) ?
Na5 P3 O23 2_776 . . 68.63(14) ?
Na8 P3 Mn1 2_766 . . 66.01(5) ?
Na8 P3 O2 2_766 . . 159.56(15) ?
Na8 P3 O5 2_766 . . 49.09(16) ?
Na8 P3 O18 2_766 . 1_655 67.06(15) ?
Na8 P3 O23 2_766 . . 90.75(15) ?
Mn1 P3 O2 . . . 105.86(16) ?
Mn1 P3 O5 . . . 29.41(16) ?
Mn1 P3 O18 . . 1_655 132.72(15) ?
Mn1 P3 O23 . . . 81.27(13) ?
O2 P3 O5 . . . 114.6(2) ?
O2 P3 O18 . . 1_655 116.2(2) ?
O2 P3 O23 . . . 106.9(2) ?
O5 P3 O18 . . 1_655 108.5(2) ?
O5 P3 O23 . . . 104.7(2) ?
O18 P3 O23 1_655 . . 104.9(2) ?
Na4 P4 Na4 . . 2_455 62.31(6) ?
Na4 P4 Na6 . . . 66.24(6) ?
Na4 P4 Na6 . . 2_565 161.98(8) ?
Na4 P4 Na7 . . 2_665 135.13(8) ?
Na4 P4 Na9 . . 2_565 122.52(7) ?
Na4 P4 Mn2 . . 2_566 65.56(5) ?
Na4 P4 O4 . . 2_566 93.86(15) ?
Na4 P4 O9 . . . 67.71(15) ?
Na4 P4 O22 . . 2_566 46.87(16) ?
Na4 P4 O25 . . . 156.53(15) ?
Na4 P4 Na6 2_455 . . 124.55(7) ?
Na4 P4 Na6 2_455 . 2_565 126.99(7) ?
Na4 P4 Na7 2_455 . 2_665 85.99(6) ?
Na4 P4 Na9 2_455 . 2_565 64.99(6) ?
Na4 P4 Mn2 2_455 . 2_566 61.44(5) ?
Na4 P4 O4 2_455 . 2_566 140.28(14) ?
Na4 P4 O9 2_455 . . 95.82(15) ?
Na4 P4 O22 2_455 . 2_566 35.26(16) ?
Na4 P4 O25 2_455 . . 94.31(14) ?
Na6 P4 Na6 . . 2_565 108.26(6) ?
Na6 P4 Na7 . . 2_665 119.24(7) ?
Na6 P4 Na9 . . 2_565 170.46(7) ?
Na6 P4 Mn2 . . 2_566 113.12(6) ?
Na6 P4 O4 . . 2_566 60.03(15) ?
Na6 P4 O9 . . . 44.69(15) ?
Na6 P4 O22 . . 2_566 111.07(16) ?
Na6 P4 O25 . . . 134.06(14) ?
Na6 P4 Na7 2_565 . 2_665 62.86(6) ?
Na6 P4 Na9 2_565 . 2_565 62.22(6) ?
Na6 P4 Mn2 2_565 . 2_566 103.76(6) ?
Na6 P4 O4 2_565 . 2_566 69.37(15) ?
Na6 P4 O9 2_565 . . 121.52(15) ?
Na6 P4 O22 2_565 . 2_566 129.44(18) ?
Na6 P4 O25 2_565 . . 37.67(16) ?
Na7 P4 Na9 2_665 . 2_565 58.34(6) ?
Na7 P4 Mn2 2_665 . 2_566 127.56(6) ?
Na7 P4 O4 2_665 . 2_566 128.74(15) ?
Na7 P4 O9 2_665 . . 86.44(16) ?
Na7 P4 O22 2_665 . 2_566 118.83(16) ?
Na7 P4 O25 2_665 . . 31.93(18) ?
Na9 P4 Mn2 2_565 . 2_566 70.47(5) ?
Na9 P4 O4 2_565 . 2_566 113.32(16) ?
Na9 P4 O9 2_565 . . 139.54(17) ?
Na9 P4 O22 2_565 . 2_566 76.69(16) ?
Na9 P4 O25 2_565 . . 38.64(14) ?
Mn2 P4 O4 2_566 . 2_566 80.20(13) ?
Mn2 P4 O9 2_566 . . 133.26(15) ?
Mn2 P4 O22 2_566 . 2_566 30.73(16) ?
Mn2 P4 O25 2_566 . . 106.41(16) ?
O4 P4 O9 2_566 . . 104.0(2) ?
O4 P4 O22 2_566 . 2_566 105.1(2) ?
O4 P4 O25 2_566 . . 106.8(2) ?
O9 P4 O22 . . 2_566 108.7(2) ?
O9 P4 O25 . . . 116.1(2) ?
O22 P4 O25 2_566 . . 114.9(2) ?
Na1 P5 Na1 2_666 . 2_766 137.85(8) ?
Na1 P5 Na2 2_666 . 2_676 122.01(8) ?
Na1 P5 Na3 2_666 . 2_676 69.62(7) ?
Na1 P5 Na4 2_666 . 2_566 71.60(7) ?
Na1 P5 Na5 2_666 . . 77.13(7) ?
Na1 P5 Na7 2_666 . 2_776 137.59(9) ?
Na1 P5 Na9 2_666 . 2_676 82.55(7) ?
Na1 P5 O21 2_666 . . 135.98(17) ?
Na1 P5 O24 2_666 . . 60.11(18) ?
Na1 P5 O27 2_666 . . 55.09(15) ?
Na1 P5 O28 2_666 . . 120.20(16) ?
Na1 P5 Na2 2_766 . 2_676 71.44(7) ?
Na1 P5 Na3 2_766 . 2_676 124.49(7) ?
Na1 P5 Na4 2_766 . 2_566 121.84(9) ?
Na1 P5 Na5 2_766 . . 75.59(7) ?
Na1 P5 Na7 2_766 . 2_776 83.87(7) ?
Na1 P5 Na9 2_766 . 2_676 138.87(7) ?
Na1 P5 O21 2_766 . . 77.94(17) ?
Na1 P5 O24 2_766 . . 90.5(2) ?
Na1 P5 O27 2_766 . . 157.27(17) ?
Na1 P5 O28 2_766 . . 43.28(19) ?
Na2 P5 Na3 2_676 . 2_676 56.40(6) ?
Na2 P5 Na4 2_676 . 2_566 145.74(8) ?
Na2 P5 Na5 2_676 . . 63.39(6) ?
Na2 P5 Na7 2_676 . 2_776 53.54(6) ?
Na2 P5 Na9 2_676 . 2_676 80.13(7) ?
Na2 P5 O21 2_676 . . 89.14(14) ?
Na2 P5 O24 2_676 . . 153.54(19) ?
Na2 P5 O27 2_676 . . 85.85(17) ?
Na2 P5 O28 2_676 . . 38.54(17) ?
Na3 P5 Na4 2_676 . 2_566 112.17(9) ?
Na3 P5 Na5 2_676 . . 65.71(7) ?
Na3 P5 Na7 2_676 . 2_776 80.18(6) ?
Na3 P5 Na9 2_676 . 2_676 51.53(6) ?
Na3 P5 O21 2_676 . . 115.91(17) ?
Na3 P5 O24 2_676 . . 128.97(19) ?
Na3 P5 O27 2_676 . . 34.41(17) ?
Na3 P5 O28 2_676 . . 81.93(19) ?
Na4 P5 Na5 2_566 . . 146.64(7) ?
Na4 P5 Na7 2_566 . 2_776 94.36(7) ?
Na4 P5 Na9 2_566 . 2_676 70.25(7) ?
Na4 P5 O21 2_566 . . 66.11(15) ?
Na4 P5 O24 2_566 . . 60.40(17) ?
Na4 P5 O27 2_566 . . 77.78(18) ?
Na4 P5 O28 2_566 . . 164.9(2) ?
Na5 P5 Na7 . . 2_776 116.91(7) ?
Na5 P5 Na9 . . 2_676 117.22(8) ?
Na5 P5 O21 . . . 146.64(17) ?
Na5 P5 O24 . . . 94.01(17) ?
Na5 P5 O27 . . . 93.85(17) ?
Na5 P5 O28 . . . 43.09(15) ?
Na7 P5 Na9 2_776 . 2_676 55.16(6) ?
Na7 P5 O21 2_776 . . 39.56(14) ?
Na7 P5 O24 2_776 . . 145.74(18) ?
Na7 P5 O27 2_776 . . 83.18(15) ?
Na7 P5 O28 2_776 . . 82.55(15) ?
Na9 P5 O21 2_676 . . 72.42(17) ?
Na9 P5 O24 2_676 . . 124.65(19) ?
Na9 P5 O27 2_676 . . 31.20(15) ?
Na9 P5 O28 2_676 . . 118.47(18) ?
O21 P5 O24 . . . 106.2(2) ?
O21 P5 O27 . . . 103.1(2) ?
O21 P5 O28 . . . 103.6(2) ?
O24 P5 O27 . . . 110.6(2) ?
O24 P5 O28 . . . 115.5(3) ?
O27 P5 O28 . . . 116.3(3) ?
Na1 P6 Na2 2_766 . 2_676 70.94(7) ?
Na1 P6 Na3 2_766 . 2_776 69.18(6) ?
Na1 P6 Na5 2_766 . . 72.56(7) ?
Na1 P6 Na5 2_766 . 1_655 74.23(7) ?
Na1 P6 Na8 2_766 . 2_766 67.25(7) ?
Na1 P6 Mn1 2_766 . . 109.86(6) ?
Na1 P6 O10 2_766 . . 98.44(15) ?
Na1 P6 O13 2_766 . 2_776 98.08(16) ?
Na1 P6 O20 2_766 . . 30.57(18) ?
Na1 P6 O23 2_766 . . 137.10(17) ?
Na2 P6 Na3 2_676 . 2_776 54.37(6) ?
Na2 P6 Na5 2_676 . . 61.04(6) ?
Na2 P6 Na5 2_676 . 1_655 119.49(7) ?
Na2 P6 Na8 2_676 . 2_766 134.99(7) ?
Na2 P6 Mn1 2_676 . . 118.37(6) ?
Na2 P6 O10 2_676 . . 92.42(16) ?
Na2 P6 O13 2_676 . 2_776 34.88(15) ?
Na2 P6 O20 2_676 . . 97.56(18) ?
Na2 P6 O23 2_676 . . 140.22(15) ?
Na3 P6 Na5 2_776 . . 112.09(7) ?
Na3 P6 Na5 2_776 . 1_655 67.60(7) ?
Na3 P6 Na8 2_776 . 2_766 120.84(8) ?
Na3 P6 Mn1 2_776 . . 172.73(8) ?
Na3 P6 O10 2_776 . . 146.55(17) ?
Na3 P6 O13 2_776 . 2_776 45.60(15) ?
Na3 P6 O20 2_776 . . 72.69(15) ?
Na3 P6 O23 2_776 . . 103.27(13) ?
Na5 P6 Na5 . . 1_655 143.92(8) ?
Na5 P6 Na8 . . 2_766 90.63(6) ?
Na5 P6 Mn1 . . . 61.30(5) ?
Na5 P6 O10 . . . 35.79(15) ?
Na5 P6 O13 . . 2_776 89.45(16) ?
Na5 P6 O20 . . . 98.36(17) ?
Na5 P6 O23 . . . 141.45(14) ?
Na5 P6 Na8 1_655 . 2_766 63.48(6) ?
Na5 P6 Mn1 1_655 . . 119.39(7) ?
Na5 P6 O10 1_655 . . 140.90(17) ?
Na5 P6 O13 1_655 . 2_776 108.91(16) ?
Na5 P6 O20 1_655 . . 45.93(16) ?
Na5 P6 O23 1_655 . . 64.42(15) ?
Na8 P6 Mn1 2_766 . . 63.85(5) ?
Na8 P6 O10 2_766 . . 78.13(16) ?
Na8 P6 O13 2_766 . 2_776 164.52(17) ?
Na8 P6 O20 2_766 . . 49.67(16) ?
Na8 P6 O23 2_766 . . 83.94(15) ?
Mn1 P6 O10 . . . 26.34(15) ?
Mn1 P6 O13 . . 2_776 128.82(16) ?
Mn1 P6 O20 . . . 110.37(15) ?
Mn1 P6 O23 . . . 82.38(12) ?
O10 P6 O13 . . 2_776 110.1(2) ?
O10 P6 O20 . . . 112.8(2) ?
O10 P6 O23 . . . 106.19(19) ?
O13 P6 O20 2_776 . . 115.1(2) ?
O13 P6 O23 2_776 . . 105.4(2) ?
O20 P6 O23 . . . 106.6(2) ?
Na3 P7 Na5 2_666 . . 154.22(7) ?
Na3 P7 Na8 2_666 . 2_666 108.22(7) ?
Na3 P7 Na8 2_666 . 2_766 96.50(8) ?
Na3 P7 Mn1 2_666 . 2_666 67.59(5) ?
Na3 P7 O1 2_666 . . 125.04(18) ?
Na3 P7 O7 2_666 . 2_666 40.76(13) ?
Na3 P7 O14 2_666 . . 115.73(17) ?
Na3 P7 O16 2_666 . 2_666 63.02(17) ?
Na5 P7 Na8 . . 2_666 65.42(7) ?
Na5 P7 Na8 . . 2_766 94.72(7) ?
Na5 P7 Mn1 . . 2_666 127.64(6) ?
Na5 P7 O1 . . . 78.16(17) ?
Na5 P7 O7 . . 2_666 129.60(14) ?
Na5 P7 O14 . . . 38.91(15) ?
Na5 P7 O16 . . 2_666 121.44(18) ?
Na8 P7 Na8 2_666 . 2_766 154.53(9) ?
Na8 P7 Mn1 2_666 . 2_666 71.89(6) ?
Na8 P7 O1 2_666 . . 113.42(18) ?
Na8 P7 O7 2_666 . 2_666 141.64(16) ?
Na8 P7 O14 2_666 . . 57.65(16) ?
Na8 P7 O16 2_666 . 2_666 57.10(17) ?
Na8 P7 Mn1 2_766 . 2_666 113.80(7) ?
Na8 P7 O1 2_766 . . 43.61(16) ?
Na8 P7 O7 2_766 . 2_666 63.23(15) ?
Na8 P7 O14 2_766 . . 116.87(15) ?
Na8 P7 O16 2_766 . 2_666 135.02(18) ?
Mn1 P7 O1 2_666 . . 92.95(14) ?
Mn1 P7 O7 2_666 . 2_666 102.67(14) ?
Mn1 P7 O14 2_666 . . 128.12(15) ?
Mn1 P7 O16 2_666 . 2_666 22.87(15) ?
O1 P7 O7 . . 2_666 104.7(2) ?
O1 P7 O14 . . . 116.3(2) ?
O1 P7 O16 . . 2_666 114.3(2) ?
O7 P7 O14 2_666 . . 109.1(2) ?
O7 P7 O16 2_666 . 2_666 103.4(2) ?
O14 P7 O16 . . 2_666 108.1(2) ?
Na1 P8 Na2 1_455 . . 133.67(8) ?
Na1 P8 Na3 1_455 . . 157.36(9) ?
Na1 P8 Na6 1_455 . . 68.65(6) ?
Na1 P8 Na7 1_455 . 1_455 117.02(7) ?
Na1 P8 Na8 1_455 . 1_455 69.53(7) ?
Na1 P8 Na9 1_455 . . 133.53(8) ?
Na1 P8 O3 1_455 . . 72.28(15) ?
Na1 P8 O7 1_455 . . 106.55(16) ?
Na1 P8 O12 1_455 . . 149.06(15) ?
Na1 P8 O19 1_455 . . 43.36(18) ?
Na2 P8 Na3 . . . 59.06(6) ?
Na2 P8 Na6 . . . 122.54(8) ?
Na2 P8 Na7 . . 1_455 55.14(6) ?
Na2 P8 Na8 . . 1_455 75.57(7) ?
Na2 P8 Na9 . . . 85.02(7) ?
Na2 P8 O3 . . . 150.42(17) ?
Na2 P8 O7 . . . 80.63(17) ?
Na2 P8 O12 . . . 38.23(15) ?
Na2 P8 O19 . . . 90.35(18) ?
Na3 P8 Na6 . . . 124.04(7) ?
Na3 P8 Na7 . . 1_455 85.60(7) ?
Na3 P8 Na8 . . 1_455 102.42(7) ?
Na3 P8 Na9 . . . 56.02(6) ?
Na3 P8 O3 . . . 102.78(14) ?
Na3 P8 O7 . . . 53.03(14) ?
Na3 P8 O12 . . . 53.52(14) ?
Na3 P8 O19 . . . 143.24(18) ?
Na6 P8 Na7 . . 1_455 67.57(7) ?
Na6 P8 Na8 . . 1_455 133.31(7) ?
Na6 P8 Na9 . . . 68.14(6) ?
Na6 P8 O3 . . . 45.20(15) ?
Na6 P8 O7 . . . 153.16(19) ?
Na6 P8 O12 . . . 92.75(15) ?
Na6 P8 O19 . . . 88.49(16) ?
Na7 P8 Na8 1_455 . 1_455 116.39(8) ?
Na7 P8 Na9 1_455 . . 58.76(6) ?
Na7 P8 O3 1_455 . . 103.77(18) ?
Na7 P8 O7 1_455 . . 131.98(17) ?
Na7 P8 O12 1_455 . . 32.49(13) ?
Na7 P8 O19 1_455 . . 93.08(18) ?
Na8 P8 Na9 1_455 . . 156.91(8) ?
Na8 P8 O3 1_455 . . 133.66(18) ?
Na8 P8 O7 1_455 . . 60.84(14) ?
Na8 P8 O12 1_455 . . 113.73(17) ?
Na8 P8 O19 1_455 . . 46.06(15) ?
Na9 P8 O3 . . . 65.51(16) ?
Na9 P8 O7 . . . 104.17(14) ?
Na9 P8 O12 . . . 48.63(16) ?
Na9 P8 O19 . . . 148.20(18) ?
O3 P8 O7 . . . 108.0(2) ?
O3 P8 O12 . . . 112.5(2) ?
O3 P8 O19 . . . 113.1(2) ?
O7 P8 O12 . . . 100.9(2) ?
O7 P8 O19 . . . 106.1(2) ?
O12 P8 O19 . . . 115.0(2) ?
Na8 O1 Mn1 2_766 . . 102.89(15) ?
Na8 O1 P7 2_766 . . 111.5(2) ?
Mn1 O1 P7 . . . 138.7(3) ?
Na2 O2 Na3 1_655 . 1_655 89.24(15) ?
Na2 O2 Na5 1_655 . 2_776 91.61(16) ?
Na2 O2 P3 1_655 . . 118.1(2) ?
Na3 O2 Na5 1_655 . 2_776 96.20(15) ?
Na3 O2 P3 1_655 . . 131.6(3) ?
Na5 O2 P3 2_776 . . 120.0(2) ?
Na6 O3 Na9 . . . 84.34(14) ?
Na6 O3 Mn3 . . 2_666 122.81(19) ?
Na6 O3 P8 . . . 108.0(2) ?
Na9 O3 Mn3 . . 2_666 98.82(13) ?
Na9 O3 P8 . . . 86.41(18) ?
Mn3 O3 P8 2_666 . . 129.2(2) ?
Na6 O4 P1 2_566 . . 88.19(17) ?
Na6 O4 P4 2_566 . 2_566 90.89(18) ?
P1 O4 P4 . . 2_566 134.1(2) ?
Na8 O5 Na8 . . 2_766 89.98(13) ?
Na8 O5 Mn1 . . . 99.10(13) ?
Na8 O5 P3 . . . 125.2(2) ?
Na8 O5 Mn1 2_766 . . 100.31(16) ?
Na8 O5 P3 2_766 . . 104.73(19) ?
Mn1 O5 P3 . . . 128.2(2) ?
Na7 O6 Na9 2_666 . 2_666 76.56(13) ?
Na7 O6 Mn2 2_666 . 2_667 102.80(13) ?
Na7 O6 P1 2_666 . . 98.7(2) ?
Na9 O6 Mn2 2_666 . 2_667 107.12(17) ?
Na9 O6 P1 2_666 . . 119.2(2) ?
Mn2 O6 P1 2_667 . . 132.2(2) ?
Na3 O7 Na8 . . 1_455 136.32(19) ?
Na3 O7 P7 . . 2_666 114.96(18) ?
Na3 O7 P8 . . . 96.35(19) ?
Na8 O7 P7 1_455 . 2_666 87.68(17) ?
Na8 O7 P8 1_455 . . 90.40(16) ?
P7 O7 P8 2_666 . . 135.7(3) ?
Na6 O8 Na7 2_566 . 2_666 90.39(13) ?
Na6 O8 Mn3 2_566 . . 120.74(19) ?
Na6 O8 P1 2_566 . . 108.6(2) ?
Na7 O8 Mn3 2_666 . . 95.14(14) ?
Na7 O8 P1 2_666 . . 87.92(19) ?
Mn3 O8 P1 . . . 130.5(2) ?
Na6 O9 Mn2 . . 2_666 96.15(15) ?
Na6 O9 P4 . . . 109.8(2) ?
Mn2 O9 P4 2_666 . . 140.6(2) ?
Na5 O10 Mn1 . . . 104.29(15) ?
Na5 O10 P6 . . . 121.5(2) ?
Mn1 O10 P6 . . . 132.4(3) ?
Na1 O11 Na4 1_455 . . 101.65(17) ?
Na1 O11 Na6 1_455 . . 105.87(17) ?
Na1 O11 P2 1_455 . . 124.2(2) ?
Na4 O11 Na6 . . . 96.26(17) ?
Na4 O11 P2 . . . 96.75(18) ?
Na6 O11 P2 . . . 123.8(2) ?
Na2 O12 Na3 . . . 81.22(13) ?
Na2 O12 Na7 . . 1_455 84.52(16) ?
Na2 O12 Na9 . . . 132.34(17) ?
Na2 O12 P8 . . . 118.7(2) ?
Na3 O12 Na7 . . 1_455 133.76(17) ?
Na3 O12 Na9 . . . 72.56(11) ?
Na3 O12 P8 . . . 98.42(19) ?
Na7 O12 Na9 1_455 . . 85.88(14) ?
Na7 O12 P8 1_455 . . 126.77(19) ?
Na9 O12 P8 . . . 104.2(2) ?
Na2 O13 Na3 1_655 . . 79.14(13) ?
Na2 O13 Mn1 1_655 . . 104.63(17) ?
Na2 O13 P6 1_655 . 2_776 123.7(2) ?
Na3 O13 Mn1 . . . 105.95(13) ?
Na3 O13 P6 . . 2_776 108.0(2) ?
Mn1 O13 P6 . . 2_776 124.6(2) ?
Na5 O14 Na8 . . 2_666 88.15(15) ?
Na5 O14 Mn3 . . . 119.04(17) ?
Na5 O14 P7 . . . 118.7(2) ?
Na8 O14 Mn3 2_666 . . 99.93(15) ?
Na8 O14 P7 2_666 . . 93.94(17) ?
Mn3 O14 P7 . . . 120.8(2) ?
Na4 O15 Na7 1_666 . 1_556 137.96(16) ?
Na4 O15 Mn2 1_666 . . 104.04(17) ?
Na4 O15 P2 1_666 . 1_666 90.85(19) ?
Na7 O15 Mn2 1_556 . . 97.64(16) ?
Na7 O15 P2 1_556 . 1_666 96.67(19) ?
Mn2 O15 P2 . . 1_666 137.9(2) ?
Na8 O16 Mn1 . . . 109.70(17) ?
Na8 O16 P7 . . 2_666 93.60(19) ?
Mn1 O16 P7 . . 2_666 138.5(2) ?
Na6 O17 Mn2 2_666 . . 103.13(15) ?
Na6 O17 P1 2_666 . . 123.5(2) ?
Mn2 O17 P1 . . . 133.2(2) ?
Na5 O18 Mn1 . . . 93.98(14) ?
Na5 O18 P3 . . 1_455 108.0(2) ?
Mn1 O18 P3 . . 1_455 141.4(2) ?
Na1 O19 Na8 1_455 . 1_455 98.47(16) ?
Na1 O19 Mn3 1_455 . 2_566 95.07(13) ?
Na1 O19 P8 1_455 . . 113.0(2) ?
Na8 O19 Mn3 1_455 . 2_566 104.12(16) ?
Na8 O19 P8 1_455 . . 108.74(19) ?
Mn3 O19 P8 2_566 . . 132.1(3) ?
Na1 O20 Na5 2_766 . 1_655 117.02(19) ?
Na1 O20 Na8 2_766 . 2_766 97.74(16) ?
Na1 O20 P6 2_766 . . 130.3(3) ?
Na5 O20 Na8 1_655 . 2_766 85.34(15) ?
Na5 O20 P6 1_655 . . 107.7(2) ?
Na8 O20 P6 2_766 . . 106.76(19) ?
Na4 O21 Na7 2_566 . 2_776 130.63(18) ?
Na4 O21 P2 2_566 . 2_666 88.53(17) ?
Na4 O21 P5 2_566 . . 82.80(16) ?
Na7 O21 P2 2_776 . 2_666 107.24(18) ?
Na7 O21 P5 2_776 . . 115.4(2) ?
P2 O21 P5 2_666 . . 130.3(3) ?
Na4 O22 Na4 1_666 . 2_566 89.74(14) ?
Na4 O22 Mn2 1_666 . . 98.46(13) ?
Na4 O22 P4 1_666 . 2_566 125.8(2) ?
Na4 O22 Mn2 2_566 . . 100.27(16) ?
Na4 O22 P4 2_566 . 2_566 107.5(2) ?
Mn2 O22 P4 . . 2_566 126.5(2) ?
Na5 O23 P3 1_655 . . 92.69(18) ?
Na5 O23 P6 1_655 . . 85.74(16) ?
P3 O23 P6 . . . 130.1(2) ?
Na1 O24 Na4 2_666 . 2_566 84.66(15) ?
Na1 O24 Mn3 2_666 . . 90.36(14) ?
Na1 O24 P5 2_666 . . 92.6(2) ?
Na4 O24 Mn3 2_566 . . 122.88(17) ?
Na4 O24 P5 2_566 . . 91.35(19) ?
Mn3 O24 P5 . . . 145.8(3) ?
Na6 O25 Na7 2_565 . 2_665 96.84(15) ?
Na6 O25 Na9 2_565 . 2_565 93.07(16) ?
Na6 O25 P4 2_565 . . 122.1(2) ?
Na7 O25 Na9 2_665 . 2_565 90.44(15) ?
Na7 O25 P4 2_665 . . 127.9(3) ?
Na9 O25 P4 2_565 . . 117.6(2) ?
Na4 O26 Mn2 1_655 . 2_666 103.15(15) ?
Na4 O26 P2 1_655 . . 111.2(2) ?
Mn2 O26 P2 2_666 . . 134.6(3) ?
Na1 O27 Na3 2_666 . 2_676 98.08(15) ?
Na1 O27 Na9 2_666 . 2_676 124.18(19) ?
Na1 O27 P5 2_666 . . 98.00(19) ?
Na3 O27 Na9 2_676 . 2_676 80.05(16) ?
Na3 O27 P5 2_676 . . 124.2(2) ?
Na9 O27 P5 2_676 . . 129.2(2) ?
Na1 O28 Na2 2_766 . 2_676 106.42(16) ?
Na1 O28 Na5 2_766 . . 112.29(19) ?
Na1 O28 P5 2_766 . . 113.2(2) ?
Na2 O28 Na5 2_676 . . 93.73(16) ?
Na2 O28 P5 2_676 . . 118.9(2) ?
Na5 O28 P5 . . . 110.8(2) ?
Na2 F1 Na3 1_655 . . 83.80(14) ?
Na2 F1 Na7 1_655 . . 87.84(14) ?
Na2 F1 Na9 1_655 . . 144.4(2) ?
Na3 F1 Na7 . . . 145.0(2) ?
Na3 F1 Na9 . . . 82.04(16) ?
Na7 F1 Na9 . . . 85.42(15) ?

loop_
_geom_bond_atom_site_label_1
_geom_bond_atom_site_label_2
_geom_bond_site_symmetry_1
_geom_bond_site_symmetry_2
_geom_bond_distance
_geom_bond_publ_flag
Na1 Na2 . 1_645 4.016(4) ?
Na1 Na3 . 1_545 3.814(3) ?
Na1 Na4 . 1_655 3.778(3) ?
Na1 Na5 . 2_666 4.032(4) ?
Na1 Na5 . 2_766 4.074(4) ?
Na1 Na6 . 1_655 3.760(3) ?
Na1 Na7 . 1_545 4.667(4) ?
Na1 Na8 . . 3.905(4) ?
Na1 Na9 . 1_545 4.452(3) ?
Na1 Mn3 . 2_666 3.545(3) ?
Na1 P2 . 1_655 3.408(3) ?
Na1 P5 . 2_666 3.279(3) ?
Na1 P5 . 2_766 3.451(4) ?
Na1 P6 . 2_766 3.475(3) ?
Na1 P8 . 1_655 3.476(3) ?
Na1 O11 . 1_655 2.334(5) ?
Na1 O19 . 1_655 2.592(5) ?
Na1 O20 . 2_766 2.318(5) ?
Na1 O24 . 2_666 2.846(5) ?
Na1 O27 . 2_666 2.716(4) ?
Na1 O28 . 2_766 2.574(6) ?
Na2 Na3 . 1_455 3.058(3) ?
Na2 Na3 . . 3.226(3) ?
Na2 Na5 . 2_676 3.481(3) ?
Na2 Na7 . 1_455 3.136(3) ?
Na2 Na8 . 1_455 4.131(4) ?
Na2 Na9 . 1_455 4.327(3) ?
Na2 Na9 . . 4.438(3) ?
Na2 Mn1 . 1_455 3.675(2) ?
Na2 Mn3 . 2_566 4.225(2) ?
Na2 P3 . 1_455 3.292(3) ?
Na2 P5 . 2_676 3.428(3) ?
Na2 P6 . 2_676 3.446(3) ?
Na2 P8 . . 3.372(3) ?
Na2 O2 . 1_455 2.322(4) ?
Na2 O12 . . 2.380(5) ?
Na2 O13 . 1_455 2.370(5) ?
Na2 O28 . 2_676 2.440(4) ?
Na2 F1 . 1_455 2.287(4) ?
Na3 Na5 . 2_676 3.578(4) ?
Na3 Na7 . 1_455 4.465(3) ?
Na3 Na7 . . 4.315(3) ?
Na3 Na9 . . 2.985(3) ?
Na3 Mn1 . . 3.757(3) ?
Na3 P3 . 1_455 3.440(3) ?
Na3 P5 . 2_676 3.400(3) ?
Na3 P6 . 2_776 3.234(2) ?
Na3 P7 . 2_666 3.532(3) ?
Na3 P8 . . 3.164(2) ?
Na3 O2 . 1_455 2.272(5) ?
Na3 O7 . . 2.543(4) ?
Na3 O12 . . 2.572(4) ?
Na3 O13 . . 2.430(4) ?
Na3 O27 . 2_676 2.323(5) ?
Na3 F1 . . 2.291(5) ?
Na4 Na4 . 2_455 3.742(4) ?
Na4 Na6 . . 3.661(3) ?
Na4 Na7 . 1_345 4.928(3) ?
Na4 Na9 . 1_445 3.830(4) ?
Na4 Mn2 . 1_444 3.617(3) ?
Na4 Mn2 . 2_566 3.551(3) ?
Na4 P1 . 2_566 3.820(3) ?
Na4 P2 . 1_455 3.305(3) ?
Na4 P2 . . 3.092(3) ?
Na4 P4 . . 3.376(3) ?
Na4 P4 . 2_455 3.821(3) ?
Na4 P5 . 2_566 3.179(3) ?
Na4 O11 . . 2.537(4) ?
Na4 O15 . 1_444 2.658(5) ?
Na4 O21 . 2_566 2.929(5) ?
Na4 O22 . 1_444 2.719(4) ?
Na4 O22 . 2_566 2.584(5) ?
Na4 O24 . 2_566 2.764(5) ?
Na4 O26 . 1_455 2.454(5) ?
Na5 Na8 . 2_666 3.577(3) ?
Na5 Mn1 . . 3.349(3) ?
Na5 Mn3 . . 4.064(2) ?
Na5 P3 . 1_455 3.372(3) ?
Na5 P3 . 2_776 3.515(3) ?
Na5 P5 . . 3.187(3) ?
Na5 P6 . 1_455 3.197(3) ?
Na5 P6 . . 3.409(3) ?
Na5 P7 . . 3.456(3) ?
Na5 O2 . 2_776 2.530(4) ?
Na5 O10 . . 2.337(4) ?
Na5 O14 . . 2.475(4) ?
Na5 O18 . . 2.573(4) ?
Na5 O20 . 1_455 2.410(5) ?
Na5 O23 . 1_455 2.891(4) ?
Na5 O28 . . 2.329(4) ?
Na6 Na7 . 1_455 3.664(4) ?
Na6 Na9 . . 3.569(3) ?
Na6 Mn2 . 2_666 3.341(3) ?
Na6 Mn3 . 2_566 4.024(3) ?
Na6 Mn3 . 2_666 3.967(2) ?
Na6 P1 . 2_566 3.244(3) ?
Na6 P1 . 2_666 3.429(3) ?
Na6 P2 . . 3.442(3) ?
Na6 P4 . . 3.325(3) ?
Na6 P4 . 2_565 3.626(3) ?
Na6 P8 . . 3.178(3) ?
Na6 O3 . . 2.371(4) ?
Na6 O4 . 2_566 2.881(5) ?
Na6 O8 . 2_566 2.436(5) ?
Na6 O9 . . 2.485(4) ?
Na6 O11 . . 2.378(4) ?
Na6 O17 . 2_666 2.336(4) ?
Na6 O25 . 2_565 2.616(4) ?
Na7 Na9 . . 3.045(3) ?
Na7 Na9 . 1_655 3.241(3) ?
Na7 Mn2 . 1_554 3.573(2) ?
Na7 Mn3 . 2_666 3.642(2) ?
Na7 P1 . 2_666 3.059(2) ?
Na7 P2 . 1_665 3.341(3) ?
Na7 P4 . 2_665 3.391(3) ?
Na7 P5 . 2_776 3.532(2) ?
Na7 P8 . 1_655 3.403(3) ?
Na7 O6 . 2_666 2.438(4) ?
Na7 O8 . 2_666 2.720(4) ?
Na7 O12 . 1_655 2.282(5) ?
Na7 O15 . 1_554 2.790(5) ?
Na7 O21 . 2_776 2.490(4) ?
Na7 O25 . 2_665 2.274(5) ?
Na7 F1 . . 2.233(4) ?
Na8 Na8 . 2_766 3.889(3) ?
Na8 Mn1 . . 3.728(3) ?
Na8 Mn1 . 2_766 3.572(3) ?
Na8 Mn3 . 2_666 3.763(3) ?
Na8 P3 . 2_766 3.376(3) ?
Na8 P6 . 2_766 3.574(3) ?
Na8 P7 . 2_666 3.145(3) ?
Na8 P7 . 2_766 3.294(3) ?
Na8 P8 . 1_655 3.370(3) ?
Na8 O1 . 2_766 2.442(5) ?
Na8 O5 . . 2.859(4) ?
Na8 O5 . 2_766 2.638(5) ?
Na8 O7 . 1_655 2.943(4) ?
Na8 O14 . 2_666 2.663(4) ?
Na8 O16 . . 2.646(5) ?
Na8 O19 . 1_655 2.563(5) ?
Na8 O20 . 2_766 2.846(5) ?
Na9 Mn2 . 1_554 3.710(2) ?
Na9 Mn3 . 2_666 3.871(3) ?
Na9 P1 . 2_666 3.478(3) ?
Na9 P4 . 2_565 3.253(3) ?
Na9 P5 . 2_676 3.466(3) ?
Na9 P8 . . 3.192(3) ?
Na9 O3 . . 2.911(4) ?
Na9 O6 . 2_666 2.477(5) ?
Na9 O12 . . 2.471(4) ?
Na9 O25 . 2_565 2.292(4) ?
Na9 O27 . 2_676 2.318(5) ?
Na9 F1 . . 2.257(4) ?
Mn1 P3 . . 3.1745(17) ?
Mn1 P6 . . 3.1454(15) ?
Mn1 P7 . 2_666 3.2044(15) ?
Mn1 O1 . . 2.119(4) ?
Mn1 O5 . . 1.983(4) ?
Mn1 O10 . . 1.890(3) ?
Mn1 O13 . . 2.274(4) ?
Mn1 O16 . . 1.881(4) ?
Mn1 O18 . . 1.972(4) ?
Mn2 P1 . . 3.1695(15) ?
Mn2 P2 . 1_666 3.2060(15) ?
Mn2 P4 . 2_566 3.1764(17) ?
Mn2 O6 . 2_667 2.127(4) ?
Mn2 O9 . 2_666 1.983(4) ?
Mn2 O15 . . 1.891(3) ?
Mn2 O17 . . 1.916(3) ?
Mn2 O22 . . 2.019(4) ?
Mn2 O26 . 2_666 2.068(4) ?
Mn3 O3 . 2_666 2.145(4) ?
Mn3 O8 . . 2.190(4) ?
Mn3 O14 . . 2.239(4) ?
Mn3 O19 . 2_566 2.200(4) ?
Mn3 O24 . . 2.097(4) ?
P1 O4 . . 1.586(4) ?
P1 O6 . . 1.515(4) ?
P1 O8 . . 1.502(4) ?
P1 O17 . . 1.533(3) ?
P2 O11 . . 1.495(5) ?
P2 O15 . 1_444 1.541(3) ?
P2 O21 . 2_666 1.608(5) ?
P2 O26 . . 1.498(4) ?
P3 O2 . . 1.484(4) ?
P3 O5 . . 1.540(3) ?
P3 O18 . 1_655 1.526(4) ?
P3 O23 . . 1.605(4) ?
P4 O4 . 2_566 1.616(4) ?
P4 O9 . . 1.521(4) ?
P4 O22 . 2_566 1.530(3) ?
P4 O25 . . 1.481(4) ?
P5 O21 . . 1.655(4) ?
P5 O24 . . 1.505(4) ?
P5 O27 . . 1.499(5) ?
P5 O28 . . 1.500(4) ?
P6 O10 . . 1.545(3) ?
P6 O13 . 2_776 1.511(4) ?
P6 O20 . . 1.493(5) ?
P6 O23 . . 1.595(4) ?
P7 O1 . . 1.489(4) ?
P7 O7 . 2_666 1.602(5) ?
P7 O14 . . 1.500(4) ?
P7 O16 . 2_666 1.543(3) ?
P8 O3 . . 1.506(4) ?
P8 O7 . . 1.622(4) ?
P8 O12 . . 1.504(4) ?
P8 O19 . . 1.515(4) ?

loop_
_geom_hbond_atom_site_label_D
_geom_hbond_atom_site_label_H
_geom_hbond_atom_site_label_A
_geom_hbond_site_symmetry_D
_geom_hbond_site_symmetry_H
_geom_hbond_site_symmetry_A
_geom_hbond_distance_DH
_geom_hbond_distance_HA
_geom_hbond_distance_DA
_geom_hbond_angle_DHA
_geom_hbond_publ_flag
? ? ? ? ? ? ? ? ? ? ?

loop_
_geom_torsion_atom_site_label_1
_geom_torsion_atom_site_label_2
_geom_torsion_atom_site_label_3
_geom_torsion_atom_site_label_4
_geom_torsion_site_symmetry_1
_geom_torsion_site_symmetry_2
_geom_torsion_site_symmetry_3
_geom_torsion_site_symmetry_4
_geom_torsion
_geom_torsion_publ_flag
? ? ? ? ? ? ? ? ? ?

loop_
_restr_angle_atom_site_label_1
_restr_angle_site_symmetry_1
_restr_angle_atom_site_label_2
_restr_angle_site_symmetry_2
_restr_angle_atom_site_label_3
_restr_angle_site_symmetry_3
_restr_angle_target
_restr_angle_target_weight_param
? ? ? ? ? ? ? ?

loop_
_restr_distance_atom_site_label_1
_restr_distance_site_symmetry_1
_restr_distance_atom_site_label_2
_restr_distance_site_symmetry_2
_restr_distance_target
_restr_distance_target_weight_param
? ? ? ? ? ?

loop_
_restr_equal_angle_atom_site_label_1
_restr_equal_angle_site_symmetry_1
_restr_equal_angle_atom_site_label_2
_restr_equal_angle_site_symmetry_2
_restr_equal_angle_atom_site_label_3
_restr_equal_angle_site_symmetry_3
_restr_equal_angle_class_class_id
_restr_equal_angle_class_target_weight_param
? ? ? ? ? ? ? ?

loop_
_restr_equal_distance_atom_site_label_1
_restr_equal_distance_site_symmetry_1
_restr_equal_distance_atom_site_label_2
_restr_equal_distance_site_symmetry_2
_restr_equal_distance_class_class_id
_restr_equal_distance_class_target_weight_param
? ? ? ? ? ?

loop_
_restr_equal_torsion_atom_site_label_1
_restr_equal_torsion_site_symmetry_1
_restr_equal_torsion_atom_site_label_2
_restr_equal_torsion_site_symmetry_2
_restr_equal_torsion_atom_site_label_3
_restr_equal_torsion_site_symmetry_3
_restr_equal_torsion_atom_site_label_4
_restr_equal_torsion_site_symmetry_4
_restr_equal_torsion_class_class_id
_restr_equal_torsion_class_target_weight_param
? ? ? ? ? ? ? ? ? ?

loop_
_restr_torsion_atom_site_label_1
_restr_torsion_site_symmetry_1
_restr_torsion_atom_site_label_2
_restr_torsion_site_symmetry_2
_restr_torsion_atom_site_label_3
_restr_torsion_site_symmetry_3
_restr_torsion_atom_site_label_4
_restr_torsion_site_symmetry_4
_restr_torsion_angle_target
_restr_torsion_weight_param
? ? ? ? ? ? ? ? ? ?

loop_
_twin_individual_id
_twin_individual_mass_fraction_refined
_twin_individual_twin_matrix_11
_twin_individual_twin_matrix_12
_twin_individual_twin_matrix_13
_twin_individual_twin_matrix_21
_twin_individual_twin_matrix_22
_twin_individual_twin_matrix_23
_twin_individual_twin_matrix_31
_twin_individual_twin_matrix_32
_twin_individual_twin_matrix_33
? ? ? ? ? ? ? ? ? ? ?

loop_
_jana_atom_site_adp_c_label
_jana_atom_site_adp_c_type_symbol
_jana_atom_site_adp_c_111
_jana_atom_site_adp_c_112
_jana_atom_site_adp_c_113
_jana_atom_site_adp_c_122
_jana_atom_site_adp_c_123
_jana_atom_site_adp_c_133
_jana_atom_site_adp_c_222
_jana_atom_site_adp_c_223
_jana_atom_site_adp_c_233
_jana_atom_site_adp_c_333
? ? ? ? ? ? ? ? ? ? ? ?

loop_
_jana_atom_site_adp_d_label
_jana_atom_site_adp_d_type_symbol
_jana_atom_site_adp_d_1111
_jana_atom_site_adp_d_1112
_jana_atom_site_adp_d_1113
_jana_atom_site_adp_d_1122
_jana_atom_site_adp_d_1123
_jana_atom_site_adp_d_1133
_jana_atom_site_adp_d_1222
_jana_atom_site_adp_d_1223
_jana_atom_site_adp_d_1233
_jana_atom_site_adp_d_1333
_jana_atom_site_adp_d_2222
_jana_atom_site_adp_d_2223
_jana_atom_site_adp_d_2233
_jana_atom_site_adp_d_2333
_jana_atom_site_adp_d_3333
? ? ? ? ? ? ? ? ? ? ? ? ? ? ? ? ?

loop_
_jana_atom_site_adp_e_label
_jana_atom_site_adp_e_type_symbol
_jana_atom_site_adp_e_11111
_jana_atom_site_adp_e_11112
_jana_atom_site_adp_e_11113
_jana_atom_site_adp_e_11122
_jana_atom_site_adp_e_11123
_jana_atom_site_adp_e_11133
_jana_atom_site_adp_e_11222
_jana_atom_site_adp_e_11223
_jana_atom_site_adp_e_11233
_jana_atom_site_adp_e_11333
_jana_atom_site_adp_e_12222
_jana_atom_site_adp_e_12223
_jana_atom_site_adp_e_12233
_jana_atom_site_adp_e_12333
_jana_atom_site_adp_e_13333
_jana_atom_site_adp_e_22222
_jana_atom_site_adp_e_22223
_jana_atom_site_adp_e_22233
_jana_atom_site_adp_e_22333
_jana_atom_site_adp_e_23333
_jana_atom_site_adp_e_33333
? ? ? ? ? ? ? ? ? ? ? ? ? ? ? ? ? ? ? ? ? ? ?

loop_
_jana_atom_site_adp_f_label
_jana_atom_site_adp_f_type_symbol
_jana_atom_site_adp_f_111111
_jana_atom_site_adp_f_111112
_jana_atom_site_adp_f_111113
_jana_atom_site_adp_f_111122
_jana_atom_site_adp_f_111123
_jana_atom_site_adp_f_111133
_jana_atom_site_adp_f_111222
_jana_atom_site_adp_f_111223
_jana_atom_site_adp_f_111233
_jana_atom_site_adp_f_111333
_jana_atom_site_adp_f_112222
_jana_atom_site_adp_f_112223
_jana_atom_site_adp_f_112233
_jana_atom_site_adp_f_112333
_jana_atom_site_adp_f_113333
_jana_atom_site_adp_f_122222
_jana_atom_site_adp_f_122223
_jana_atom_site_adp_f_122233
_jana_atom_site_adp_f_122333
_jana_atom_site_adp_f_123333
_jana_atom_site_adp_f_133333
_jana_atom_site_adp_f_222222
_jana_atom_site_adp_f_222223
_jana_atom_site_adp_f_222233
_jana_atom_site_adp_f_222333
_jana_atom_site_adp_f_223333
_jana_atom_site_adp_f_233333
_jana_atom_site_adp_f_333333
? ? ? ? ? ? ? ? ? ? ? ? ? ? ? ? ? ? ? ? ? ? ? ? ? ? ? ? ? ?
